data_1564598
loop_
_publ_author_name
'Hua, Bin'
'Ding, Yanjun'
'Alimi, Lukman O.'
'Moosa, Basem'
'Zhang, Gengwu'
'Baslyman, Walaa S.'
'Sessler, Jonathan'
'Khashab, Niveen M.'

_publ_section_title
;
 Tuning the porosity of triangular supramolecular adsorbents for superior
 haloalkane isomer separations
;
_journal_name_full 'Chemical Science'
_journal_paper_doi 10.1039/D1SC03509F
_journal_year 2021
_chemical_absolute_configuration unk
_chemical_formula_moiety '5(C4 H9 Cl), 1.05(C51 H70 N6 O6), 2(C51 H72 N6 O6), 0.95(C51 H71 N6 O6)'
_chemical_formula_sum 'C224 H329.95 Cl5 N24 O24'
_chemical_formula_weight 3920.30
_space_group_crystal_system monoclinic
_space_group_IT_number 4
_space_group_name_Hall 'P 2yb'
_space_group_name_H-M_alt 'P 1 21 1'
_atom_sites_solution_hydrogens mixed
_audit_creation_date 2020-12-24
_audit_creation_method
;
Olex2 1.2
(compiled 2018.05.29 svn.r3508 for OlexSys, GUI svn.r5506)
;
_audit_update_record
;
2021-02-24 deposited with the CCDC.	2021-08-16 downloaded from the CCDC.
;
_cell_angle_alpha 90
_cell_angle_beta 113.5250(10)
_cell_angle_gamma 90
_cell_formula_units_Z 1
_cell_length_a 9.9529(3)
_cell_length_b 49.9513(16)
_cell_length_c 12.3951(3)
_cell_measurement_reflns_used 5790
_cell_measurement_temperature 120.04
_cell_measurement_theta_max 27.10
_cell_measurement_theta_min 2.27
_cell_volume 5650.2(3)
_computing_cell_refinement 'SAINT V8.38A (?, 2016)'
_computing_data_collection 'SAINT V8.38A (?, 2016)'
_computing_data_reduction 'SAINT V8.38A (?, 2016)'
_computing_molecular_graphics 'Olex2 (Dolomanov et al., 2009)'
_computing_publication_material 'Olex2 (Dolomanov et al., 2009)'
_computing_structure_refinement 'ShelXL (Sheldrick, 2015)'
_computing_structure_solution 'ShelXT (Sheldrick, 2015)'
_diffrn_ambient_temperature 120.04
_diffrn_measured_fraction_theta_full 0.996
_diffrn_measured_fraction_theta_max 0.996
_diffrn_measurement_device_type 'Bruker APEX-II CCD'
_diffrn_measurement_method '\f and \w scans'
_diffrn_radiation_type MoK\a
_diffrn_radiation_wavelength 0.71073
_diffrn_reflns_av_R_equivalents 0.0605
_diffrn_reflns_av_unetI/netI 0.0773
_diffrn_reflns_Laue_measured_fraction_full 0.996
_diffrn_reflns_Laue_measured_fraction_max 0.996
_diffrn_reflns_limit_h_max 11
_diffrn_reflns_limit_h_min -11
_diffrn_reflns_limit_k_max 59
_diffrn_reflns_limit_k_min -59
_diffrn_reflns_limit_l_max 14
_diffrn_reflns_limit_l_min -14
_diffrn_reflns_number 44278
_diffrn_reflns_point_group_measured_fraction_full 0.939
_diffrn_reflns_point_group_measured_fraction_max 0.939
_diffrn_reflns_theta_full 24.996
_diffrn_reflns_theta_max 24.996
_diffrn_reflns_theta_min 2.232
_diffrn_standards_number 0
_exptl_absorpt_coefficient_mu 0.131
_exptl_absorpt_correction_T_max 0.7455
_exptl_absorpt_correction_T_min 0.6899
_exptl_absorpt_correction_type multi-scan
_exptl_absorpt_process_details
'SADABS-2016/2 (Bruker,2016/2) was used for absorption correction. wR2(int) was 0.0822 before and 0.0640 after correction. The Ratio of minimum to maximum transmission is 0.9254. The \l/2 correction factor is Not present.'
_exptl_crystal_colour colourless
_exptl_crystal_colour_primary colourless
_exptl_crystal_density_diffrn 1.152
_exptl_crystal_description block
_exptl_crystal_F_000 2119
_exptl_crystal_size_max 0.15
_exptl_crystal_size_mid 0.12
_exptl_crystal_size_min 0.1
_refine_diff_density_max 1.016
_refine_diff_density_min -0.418
_refine_diff_density_rms 0.082
_refine_ls_abs_structure_details
;
 Flack x determined using 4183 quotients [(I+)-(I-)]/[(I+)+(I-)]
 (Parsons, Flack and Wagner, Acta Cryst. B69 (2013) 249-259).
;
_refine_ls_abs_structure_Flack 0.14(8)
_refine_ls_extinction_coef 0.0071(14)
_refine_ls_extinction_expression Fc^*^=kFc[1+0.001xFc^2^\l^3^/sin(2\q)]^-1/4^
_refine_ls_extinction_method 'SHELXL-2018/3 (Sheldrick 2018)'
_refine_ls_goodness_of_fit_ref 1.051
_refine_ls_hydrogen_treatment constr
_refine_ls_matrix_type full
_refine_ls_number_parameters 2040
_refine_ls_number_reflns 18680
_refine_ls_number_restraints 2030
_refine_ls_restrained_S_all 1.042
_refine_ls_R_factor_all 0.1260
_refine_ls_R_factor_gt 0.0944
_refine_ls_shift/su_max 0.002
_refine_ls_shift/su_mean 0.000
_refine_ls_structure_factor_coef Fsqd
_refine_ls_weighting_details 'w=1/[\s^2^(Fo^2^)+(0.1740P)^2^+1.6884P] where P=(Fo^2^+2Fc^2^)/3'
_refine_ls_weighting_scheme calc
_refine_ls_wR_factor_gt 0.2466
_refine_ls_wR_factor_ref 0.2798
_reflns_Friedel_coverage 0.862
_reflns_Friedel_fraction_full 0.880
_reflns_Friedel_fraction_max 0.880
_reflns_number_gt 13131
_reflns_number_total 18680
_reflns_threshold_expression 'I > 2\s(I)'
_cod_data_source_file d1sc03509f2.cif
_cod_data_source_block 20201215
_cod_database_code 1564598
_shelx_shelxl_version_number 2018/3
_shelx_space_group_comment
;
The symmetry employed for this shelxl refinement is uniquely defined
by the following loop, which should always be used as a source of
symmetry information in preference to the above space-group names.
They are only intended as comments.
;
_shelx_estimated_absorpt_t_max 0.987
_shelx_estimated_absorpt_t_min 0.981
_olex2_refinement_description
;
1. Fixed Uiso
 At 1.2 times of:
  All C(H) groups, All C(H,H) groups
 At 1.5 times of:
  All C(H,H,H) groups
2. Restrained distances
 C1AA-C2AA = C2AA-C3AA
 1.54 with sigma of 0.02
 C2AA-C3AA = C3AA-C4AA
 1.54 with sigma of 0.02
 C102-C103 = C103-C104
 1.54 with sigma of 0.02
 Cl1A-C102
 1.79 with sigma of 0.02
 Cl1A-C1AA
 1.79 with sigma of 0.02
 Cl2-C106
 1.79 with sigma of 0.02
 C106-C107 = C107-C108
 1.54 with sigma of 0.02
 C107-C108 = C108-C109
 1.54 with sigma of 0.02
 Cl2A-C5AA
 1.79 with sigma of 0.02
 C5AA-C6AA = C6AA-C7AA
 1.54 with sigma of 0.02
 C6AA-C7AA = C7AA-C8AA
 1.54 with sigma of 0.02
 Cl1-C102
 1.79 with sigma of 0.02
 Cl3-C110
 1.79 with sigma of 0.02
 C110-C111 = C111-C112
 1.54 with sigma of 0.02
 C111-C112 = C112-C113
 1.54 with sigma of 0.02
 C87-C88A = C88A-C89A
 1.54 with sigma of 0.02
 C89A-C90A = C90A-C91A
 1.54 with sigma of 0.02
 C90A-C91A = C91A-C86
 1.54 with sigma of 0.02
 C86-C91 = C91-C90
 1.54 with sigma of 0.02
 C91-C90 = C90-C89
 1.54 with sigma of 0.02
 C90-C89 = C89-C88
 1.54 with sigma of 0.02
 C89-C88 = C88-C87
 1.54 with sigma of 0.02
 C103-C104 = C104-C105
 1.54 with sigma of 0.02
 C1AA-C3AA
 2.515 with sigma of 0.04
 C2AA-C4AA
 2.515 with sigma of 0.04
 C102-C104
 2.515 with sigma of 0.04
 Cl1A-C103
 2.723 with sigma of 0.04
 Cl1A-C2AA
 2.723 with sigma of 0.04
 Cl2-C107
 2.723 with sigma of 0.04
 C106-C108
 2.515 with sigma of 0.04
 C107-C109
 2.515 with sigma of 0.04
 Cl2A-C6AA
 2.723 with sigma of 0.04
 C5AA-C7AA
 2.515 with sigma of 0.04
 C6AA-C8AA
 2.515 with sigma of 0.04
 Cl1-C103
 2.723 with sigma of 0.04
 Cl3-C111
 2.723 with sigma of 0.04
 C110-C112
 2.515 with sigma of 0.04
 C111-C113
 2.515 with sigma of 0.04
 C87-C89A
 2.515 with sigma of 0.04
 C89A-C91A
 2.515 with sigma of 0.04
 C90A-C86
 2.515 with sigma of 0.04
 C86-C90
 2.515 with sigma of 0.04
 C91-C89
 2.515 with sigma of 0.04
 C90-C88
 2.515 with sigma of 0.04
 C89-C87
 2.515 with sigma of 0.04
 C103-C105
 2.515 with sigma of 0.04
 O12-C97 \\sim O12A-C97
 with sigma of 0.02
 O12A-C1A \\sim O12-C100
 with sigma of 0.02
 O11A-C94 \\sim O11-C94
 with sigma of 0.02
 O11A-C99A \\sim O11-C99
 with sigma of 0.02
 O8-C67 \\sim O8-C67A
 with sigma of 0.02
 C21-C20 \\sim C21A-C20A
 with sigma of 0.02
 C22-C21 \\sim C22A-C21A
 with sigma of 0.02
 C23-C22 \\sim C23A-C22A
 with sigma of 0.02
 C24-C23 \\sim C24A-C23A
 with sigma of 0.02
 C24-C19 \\sim C24A-C19A
 with sigma of 0.02
 O1-C10 \\sim O1A-C10A
 with sigma of 0.02
 O1A-C15A \\sim O1-C15
 with sigma of 0.02
 C38A-C37A \\sim C38-C37
 with sigma of 0.02
 C39A-C38A \\sim C39-C38
 with sigma of 0.02
 C40-C39 \\sim C40A-C39A
 with sigma of 0.02
 C41A-C40A \\sim C41-C40
 with sigma of 0.02
 C41-C36 \\sim C41A-C36A
 with sigma of 0.02
 C10A-C15A \\sim C10-C15
 with sigma of 0.02
 C77-C76 \\sim C77A-C76
 with sigma of 0.02
 C78A-C77A \\sim C78-C77
 with sigma of 0.02
 C79-C78 \\sim C79-C78A
 with sigma of 0.02
 C81-C80 \\sim C81A-C80A
 with sigma of 0.02
 C80-C79 \\sim C80A-C79
 with sigma of 0.02
 C81-C76 \\sim C81A-C76
 with sigma of 0.02
 O8A-C67A \\sim O8-C67
 with sigma of 0.02
 O9-C77 \\sim O9A-C77A
 with sigma of 0.02
 O9A-C82A \\sim O9-C82
 with sigma of 0.02
 O10A-C83A \\sim O10-C83
 with sigma of 0.02
 O10A-C80A \\sim O10-C80
 with sigma of 0.02
 C77-C82 \\sim C77A-C82A
 with sigma of 0.02
 C80A-C83A \\sim C80-C83
 with sigma of 0.02
 O1A-C9A \\sim O1A-C11A
 with sigma of 0.02
 O5A-C43A \\sim O5A-C45A
 with sigma of 0.02
 C44A-C42A \\sim C48A-C42A
 with sigma of 0.02
 O4A-C33A \\sim O4-C33
 with sigma of 0.02
 O4-C29 \\sim O4-C31
 with sigma of 0.02
 C8A-C10A \\sim C8A-C14A
 with sigma of 0.02
 C8-C10 \\sim C8-C14
 with sigma of 0.02
 C9-C15 \\sim C9A-C15A
 with sigma of 0.02
 O4A-C29A \\sim O4A-C31A
 with sigma of 0.02
 O7A-C66A \\sim O7-C66
 with sigma of 0.02
3. Restrained planarity
 C76, C79, O9A, O10A, C77A, C78A, C80A, C81A
 with sigma of 0.1
 O1A, C10A, C9A, C14A, C13A, C12A, C11A, O2A
 with sigma of 0.1
 O5A, C44A, C45A, C46A, C47A, C48A, C43A, O6A
 with sigma of 0.1
 O4, C29, C28, C27, C26, C31, C30, C34, O3, C25
 with sigma of 0.1
 O3A, C29A, C28A, C27A, C26A, C31A, C30A, O4A, C25A, C34A
 with sigma of 0.1
 C60, C63, O7A, O8A
 with sigma of 0.1
4. Uiso/Uaniso restraints and constraints
O2A \\sim O2 \\sim C16 \\sim C16A \\sim O1A \\sim O1 \\sim C15A \\sim C15:
within 2A with sigma of 0.01 and sigma for terminal atoms of 0.02
O3A \\sim C27A \\sim O3 \\sim C32A \\sim C32 \\sim O4A \\sim O4 \\sim C33 \\sim
C33A: within 2A with sigma of 0.01 and sigma for terminal atoms of 0.02
C15A \\sim C15 \\sim C49 \\sim C3AA \\sim Cl1A \\sim C1AA \\sim C2AA \\sim C4AA
\\sim C102 \\sim Cl1 \\sim C103 \\sim C104 \\sim C105 \\sim Cl2 \\sim C106
\\sim C107 \\sim C108 \\sim C109 \\sim C5AA \\sim Cl2A \\sim C6AA \\sim C7AA
\\sim C8AA \\sim C112 \\sim Cl3 \\sim C110 \\sim C111 \\sim C113: within 2A
with sigma of 0.01 and sigma for terminal atoms of 0.02
Uanis(C91A) \\sim Ueq: with sigma of 0.01 and sigma for terminal atoms of 0.02
Uanis(C63) \\sim Ueq, Uanis(C113) \\sim Ueq, Uanis(C82A) \\sim Ueq, Uanis(C82)
\\sim Ueq: with sigma of 0.01 and sigma for terminal atoms of 0.02
Uanis(C113) \\sim Ueq: with sigma of 0.01 and sigma for terminal atoms of 0.02
5. Rigid body (RIGU) restrains
 Cl1A, C1AA, C2AA, C3AA, C4AA
 with sigma for 1-2 distances of 0.001 and sigma for 1-3 distances of 0.002
 Cl2A, C5AA, C6AA, C7AA, C8AA
 with sigma for 1-2 distances of 0.001 and sigma for 1-3 distances of 0.002
 Cl2, C106, C107, C108, C109
 with sigma for 1-2 distances of 0.001 and sigma for 1-3 distances of 0.002
 Cl3, C110, C111, C112, C113
 with sigma for 1-2 distances of 0.001 and sigma for 1-3 distances of 0.002
 C94, O11, C99
 with sigma for 1-2 distances of 0.001 and sigma for 1-3 distances of 0.002
 C94, O11A, C99A
 with sigma for 1-2 distances of 0.001 and sigma for 1-3 distances of 0.002
 C97, O12A, C1A
 with sigma for 1-2 distances of 0.001 and sigma for 1-3 distances of 0.002
 C97, O12, C100
 with sigma for 1-2 distances of 0.001 and sigma for 1-3 distances of 0.002
 O8, C67
 with sigma for 1-2 distances of 0.001 and sigma for 1-3 distances of 0.002
 O8, C67A
 with sigma for 1-2 distances of 0.001 and sigma for 1-3 distances of 0.002
 C11, O1, C10, C15, C9, C8, C14, C12, N2, C13, C17, C1, C3, O2, N3, N1, C2, C4,
  C16, C18, C19, C51, C7, C5, N4, C20, C24, C46, C6, C25, C21, C23, C45, C47,
 C26, C22, C44, O6, C48, C27, C31, O5, C43, C50, O3, C28, C30, C49, C42, C32,
 C29, O4, N6, C34, C33, C35, C37, N5, C36, C38, C41, C39, C40
 with sigma for 1-2 distances of 0.001 and sigma for 1-3 distances of 0.002
 C11A, O1A, C15A, C10A, C9A, C8A, C14A, C12A, N2A, C13A, C17A, C0AA, C3A, O2A,
 N3A, N1A, C2A, C4A, C16A, C18A, C19A, C51A, C7A, C5A, N4A, C20A, C24A, C46A,
 C6A, C25A, C21A, C23A, C45A, C47A, C26A, C22A, C44A, O6A, C48A, C27A, C31A,
 O5A, C43A, C50A, O3A, C28A, C30A, C49A, C42A, C32A, C29A, O4A, N6A, C34A, C33A,
  C35A, C37A, N5A, C36A, C38A, C41A, C39A, C40A
 with sigma for 1-2 distances of 0.001 and sigma for 1-3 distances of 0.002
 C87, C88A, C89A, C90A, C91A, C86
 with sigma for 1-2 distances of 0.001 and sigma for 1-3 distances of 0.002
 C86, C91, C90, C89, C88, C87
 with sigma for 1-2 distances of 0.001 and sigma for 1-3 distances of 0.002
 O9, O10, C76, C77, C78, C79, C80, C81, C82, C83
 with sigma for 1-2 distances of 0.001 and sigma for 1-3 distances of 0.002
 C76, C79, O9A, O10A, C77A, C78A, C80A, C81A, C82A, C83A
 with sigma for 1-2 distances of 0.001 and sigma for 1-3 distances of 0.002
 Cl1, C102, C103, C104, C105
 with sigma for 1-2 distances of 0.001 and sigma for 1-3 distances of 0.002
 O7, O8, C60, C61, C62, C63, C64, C65, C66, C67
 with sigma for 1-2 distances of 0.001 and sigma for 1-3 distances of 0.002
 C60, C63, C67A, O7A, O8A, C66A
 with sigma for 1-2 distances of 0.001 and sigma for 1-3 distances of 0.002
6. Others
 Sof(Cl1A)=Sof(C1AA)=Sof(H1AD)=Sof(H1AE)=Sof(C2AA)=Sof(H2AA)=Sof(H2AB)=
 Sof(C3AA)=Sof(H3AA)=Sof(H3AB)=Sof(C4AA)=Sof(H4AC)=Sof(H4AD)=Sof(H4AE)=
 Sof(Cl2A)=Sof(C5AA)=Sof(H5AC)=Sof(H5AD)=Sof(C6AA)=Sof(H6AC)=Sof(H6AD)=
 Sof(C7AA)=Sof(H7AC)=Sof(H7AD)=Sof(C8AA)=Sof(H8AA)=Sof(H8AB)=Sof(H8AC)=
 Sof(H86A)=Sof(H87A)=Sof(C89A)=Sof(H89C)=Sof(H89D)=Sof(C90A)=Sof(H90C)=
 Sof(H90D)=Sof(O11A)=Sof(C99A)=Sof(H99D)=Sof(H99E)=Sof(H99F)=Sof(O12A)=Sof(C1A)=
 Sof(H1AA)=Sof(H1AB)=Sof(H1AC)=Sof(C67A)=Sof(H67D)=Sof(H67E)=Sof(H67F)=Sof(N3A)=
 Sof(C8A)=Sof(H8A)=Sof(C12A)=Sof(C11A)=Sof(H11A)=Sof(C10A)=Sof(C9A)=Sof(C14A)=
 Sof(H14A)=Sof(C13A)=Sof(N2A)=Sof(C17A)=Sof(H17A)=Sof(H17B)=Sof(C0AA)=Sof(H0AA)=
 Sof(H0AB)=Sof(C3A)=Sof(H3A)=Sof(O2A)=Sof(N1A)=Sof(C2A)=Sof(H2A)=Sof(C4A)=
 Sof(H4AA)=Sof(H4AB)=Sof(C16A)=Sof(H16A)=Sof(H16B)=Sof(H16C)=Sof(C18A)=
 Sof(H18A)=Sof(H18B)=Sof(C19A)=Sof(H19A)=Sof(C51A)=Sof(H51A)=Sof(H51B)=Sof(C7A)=
 Sof(H7AA)=Sof(H7AB)=Sof(C5A)=Sof(H5AA)=Sof(H5AB)=Sof(N4A)=Sof(C20A)=Sof(H20A)=
 Sof(C24A)=Sof(H24A)=Sof(H24B)=Sof(C6A)=Sof(H6AA)=Sof(H6AB)=Sof(C25A)=Sof(H25A)=
 Sof(H25B)=Sof(C21A)=Sof(H21A)=Sof(H21B)=Sof(C23A)=Sof(H23A)=Sof(H23B)=
 Sof(C22A)=Sof(H22A)=Sof(H22B)=Sof(O6A)=Sof(O5A)=Sof(C43A)=Sof(C44A)=Sof(C45A)=
 Sof(H45A)=Sof(C46A)=Sof(C47A)=Sof(C48A)=Sof(H48A)=Sof(C50A)=Sof(H50A)=
 Sof(H50B)=Sof(H50C)=Sof(O3A)=Sof(C49A)=Sof(H49A)=Sof(H49B)=Sof(H49C)=Sof(C42A)=
 Sof(H42A)=Sof(H42B)=Sof(C32A)=Sof(H32A)=Sof(H32B)=Sof(H32C)=Sof(C29A)=
 Sof(C28A)=Sof(H28A)=Sof(C27A)=Sof(C26A)=Sof(C31A)=Sof(H31A)=Sof(C30A)=Sof(O4A)=
 Sof(N6A)=Sof(C34A)=Sof(H34A)=Sof(H34B)=Sof(C33A)=Sof(H33A)=Sof(H33B)=Sof(H33C)=
 Sof(C35A)=Sof(H35A)=Sof(H35B)=Sof(C37A)=Sof(H37A)=Sof(N5A)=Sof(C36A)=Sof(H36A)=
 Sof(C38A)=Sof(H38A)=Sof(H38B)=Sof(C41A)=Sof(H41A)=Sof(H41B)=Sof(C39A)=
 Sof(H39A)=Sof(H39B)=Sof(C40A)=Sof(H40A)=Sof(H40B)=Sof(O1A)=Sof(C15A)=Sof(H15A)=
 Sof(H15B)=Sof(H15C)=Sof(C88A)=Sof(H88C)=Sof(H88D)=Sof(C91A)=Sof(H91C)=
 Sof(H91D)=Sof(O9A)=Sof(O10A)=Sof(C77A)=Sof(C78A)=Sof(H78A)=Sof(C80A)=Sof(C81A)=
 Sof(H81A)=Sof(C82A)=Sof(H82D)=Sof(H82E)=Sof(H82F)=Sof(C83A)=Sof(H83D)=
 Sof(H83E)=Sof(H83F)=Sof(O7A)=Sof(O8A)=Sof(C66A)=Sof(H66D)=Sof(H66E)=Sof(H66F)=
 1-FVAR(1)
 Sof(Cl1)=Sof(C102)=Sof(H10F)=Sof(H10G)=Sof(C103)=Sof(H10H)=Sof(H10I)=
 Sof(C104)=Sof(H10J)=Sof(H10K)=Sof(C105)=Sof(H10L)=Sof(H10M)=Sof(H10N)=Sof(Cl2)=
 Sof(C106)=Sof(H10O)=Sof(H10P)=Sof(C107)=Sof(H10Q)=Sof(H10R)=Sof(C108)=
 Sof(H10S)=Sof(H10T)=Sof(C109)=Sof(H10U)=Sof(H10V)=Sof(H10W)=Sof(O1)=Sof(O2)=
 Sof(O3)=Sof(O4)=Sof(O5)=Sof(O6)=Sof(N1)=Sof(N2)=Sof(N3)=Sof(N4)=Sof(N5)=
 Sof(N6)=Sof(C1)=Sof(H1A)=Sof(H1B)=Sof(C2)=Sof(H2)=Sof(C3)=Sof(H3)=Sof(C4)=
 Sof(H4A)=Sof(H4B)=Sof(C5)=Sof(H5)=Sof(C6)=Sof(H6)=Sof(C7)=Sof(H7A)=Sof(H7B)=
 Sof(C8)=Sof(H8B)=Sof(H8C)=Sof(C12)=Sof(C11)=Sof(H11)=Sof(C10)=Sof(C9)=Sof(C14)=
 Sof(H14)=Sof(C13)=Sof(C15)=Sof(H15D)=Sof(H15E)=Sof(H15F)=Sof(C16)=Sof(H16D)=
 Sof(H16E)=Sof(H16F)=Sof(C17)=Sof(H17C)=Sof(H17D)=Sof(C18)=Sof(H18C)=Sof(H18D)=
 Sof(C19)=Sof(H19)=Sof(C20)=Sof(H20)=Sof(C21)=Sof(H21C)=Sof(H21D)=Sof(C22)=
 Sof(H22C)=Sof(H22D)=Sof(C23)=Sof(H23C)=Sof(H23D)=Sof(C24)=Sof(H24C)=Sof(H24D)=
 Sof(C25)=Sof(H25C)=Sof(H25D)=Sof(C29)=Sof(C28)=Sof(H28)=Sof(C27)=Sof(C26)=
 Sof(C31)=Sof(H31)=Sof(C30)=Sof(C32)=Sof(H32D)=Sof(H32E)=Sof(H32F)=Sof(C33)=
 Sof(H33D)=Sof(H33E)=Sof(H33F)=Sof(C34)=Sof(H34C)=Sof(H34D)=Sof(C35)=Sof(H35C)=
 Sof(H35D)=Sof(C36)=Sof(H36)=Sof(C37)=Sof(H37)=Sof(C38)=Sof(H38C)=Sof(H38D)=
 Sof(C39)=Sof(H39C)=Sof(H39D)=Sof(C40)=Sof(H40C)=Sof(H40D)=Sof(C41)=Sof(H41C)=
 Sof(H41D)=Sof(C42)=Sof(H42C)=Sof(H42D)=Sof(C43)=Sof(C44)=Sof(C45)=Sof(H45)=
 Sof(C46)=Sof(C47)=Sof(C48)=Sof(H48)=Sof(C49)=Sof(H49D)=Sof(H49E)=Sof(H49F)=
 Sof(C50)=Sof(H50D)=Sof(H50E)=Sof(H50F)=Sof(C51)=Sof(H51C)=Sof(H51D)=Sof(O7)=
 Sof(O8)=Sof(O9)=Sof(O10)=Sof(O11)=Sof(O12)=Sof(C66)=Sof(H66A)=Sof(H66B)=
 Sof(H66C)=Sof(C67)=Sof(H67A)=Sof(H67B)=Sof(H67C)=Sof(C77)=Sof(C78)=Sof(H78)=
 Sof(C80)=Sof(C81)=Sof(H81)=Sof(C82)=Sof(H82A)=Sof(H82B)=Sof(H82C)=Sof(C83)=
 Sof(H83A)=Sof(H83B)=Sof(H83C)=Sof(H86)=Sof(H87)=Sof(C88)=Sof(H88A)=Sof(H88B)=
 Sof(C89)=Sof(H89A)=Sof(H89B)=Sof(C90)=Sof(H90A)=Sof(H90B)=Sof(C91)=Sof(H91A)=
 Sof(H91B)=Sof(C99)=Sof(H99A)=Sof(H99B)=Sof(H99C)=Sof(C100)=Sof(H10A)=Sof(H10B)=
 Sof(H10C)=FVAR(1)
 Fixed Sof: Cl3(0.5) C110(0.5) H11B(0.5) H11C(0.5) C111(0.5) H11D(0.5)
 H11E(0.5) C112(0.5) H11F(0.5) H11G(0.5) C113(0.5) H11H(0.5) H11I(0.5) H11J(0.5)
7.a Riding coordinates:
 C105(H10L,H10M,H10N), C66A(H66D,H66E,H66F)
7.b Ternary CH refined with riding coordinates:
 C2(H2), C3(H3), C19(H19), C20(H20), C36(H36), C37(H37), C53(H53), C54(H54),
 C69(H69), C70(H70), C86(H86), C86(H86A), C87(H87), C87(H87A), C3A(H3A),
 C2A(H2A), C19A(H19A), C20A(H20A), C37A(H37A), C36A(H36A)
7.c Secondary CH2 refined with riding coordinates:
 C102(H10F,H10G), C103(H10H,H10I), C104(H10J,H10K), C1AA(H1AD,H1AE), C2AA(H2AA,
 H2AB), C3AA(H3AA,H3AB), C106(H10O,H10P), C107(H10Q,H10R), C108(H10S,H10T),
 C5AA(H5AC,H5AD), C6AA(H6AC,H6AD), C7AA(H7AC,H7AD), C110(H11B,H11C), C111(H11D,
 H11E), C112(H11F,H11G), C1(H1A,H1B), C4(H4A,H4B), C7(H7A,H7B), C8(H8B,H8C),
 C17(H17C,H17D), C18(H18C,H18D), C21(H21C,H21D), C22(H22C,H22D), C23(H23C,H23D),
  C24(H24C,H24D), C25(H25C,H25D), C34(H34C,H34D), C35(H35C,H35D), C38(H38C,
 H38D), C39(H39C,H39D), C40(H40C,H40D), C41(H41C,H41D), C42(H42C,H42D),
 C51(H51C,H51D), C01Q(H01A,H01B), C52(H52A,H52B), C55(H55A,H55B), C56(H56A,
 H56B), C57(H57A,H57B), C58(H58A,H58B), C59(H59A,H59B), C68(H68A,H68B),
 C71(H71A,H71B), C72(H72A,H72B), C73(H73A,H73B), C74(H74A,H74B), C75(H75A,H75B),
  C84(H84A,H84B), C85(H85A,H85B), C88(H88A,H88B), C89(H89A,H89B), C89A(H89C,
 H89D), C90(H90A,H90B), C90A(H90C,H90D), C91(H91A,H91B), C92(H92A,H92B),
 C101(H10D,H10E), C17A(H17A,H17B), C0AA(H0AA,H0AB), C4A(H4AA,H4AB), C18A(H18A,
 H18B), C51A(H51A,H51B), C7A(H7AA,H7AB), C5A(H5AA,H5AB), C24A(H24A,H24B),
 C6A(H6AA,H6AB), C25A(H25A,H25B), C21A(H21A,H21B), C23A(H23A,H23B), C22A(H22A,
 H22B), C42A(H42A,H42B), C34A(H34A,H34B), C35A(H35A,H35B), C38A(H38A,H38B),
 C41A(H41A,H41B), C39A(H39A,H39B), C40A(H40A,H40B), C88A(H88C,H88D), C91A(H91C,
 H91D)
7.d Aromatic/amide H refined with riding coordinates:
 C5(H5), C6(H6), C11(H11), C14(H14), C28(H28), C31(H31), C45(H45), C48(H48),
 C62(H62), C65(H65), C78(H78), C81(H81), C95(H95), C98(H98), C8A(H8A),
 C11A(H11A), C14A(H14A), C45A(H45A), C48A(H48A), C28A(H28A), C31A(H31A),
 C78A(H78A), C81A(H81A)
7.e Fitted hexagon refined as free rotating group:
 C12(C11,C10,C9,C14,C13), C29(C28,C27,C26,C31,C30), C43(C44,C45,C46,C47,C48),
 C63(C62,C61,C60,C65,C64), C76(C77,C78,C79,C80,C81), C12A(C11A,C10A,C9A,C14A,
 C13A), C43A(C44A,C45A,C46A,C47A,C48A), C29A(C28A,C27A,C26A,C31A,C30A)
7.f Idealised Me refined as rotating group:
 C4AA(H4AC,H4AD,H4AE), C109(H10U,H10V,H10W), C8AA(H8AA,H8AB,H8AC), C113(H11H,
 H11I,H11J), C15(H15D,H15E,H15F), C16(H16D,H16E,H16F), C32(H32D,H32E,H32F),
 C33(H33D,H33E,H33F), C49(H49D,H49E,H49F), C50(H50D,H50E,H50F), C66(H66A,H66B,
 H66C), C67(H67A,H67B,H67C), C82(H82A,H82B,H82C), C83(H83A,H83B,H83C), C99(H99A,
 H99B,H99C), C100(H10A,H10B,H10C), C99A(H99D,H99E,H99F), C1A(H1AA,H1AB,H1AC),
 C67A(H67D,H67E,H67F), C16A(H16A,H16B,H16C), C50A(H50A,H50B,H50C), C49A(H49A,
 H49B,H49C), C32A(H32A,H32B,H32C), C33A(H33A,H33B,H33C), C15A(H15A,H15B,H15C),
 C82A(H82D,H82E,H82F), C83A(H83D,H83E,H83F)
;
_olex2_submission_special_instructions 'No special instructions were received'

loop_
_space_group_symop_operation_xyz
'x, y, z'
'-x, y+1/2, -z'

loop_
_atom_site_label
_atom_site_type_symbol
_atom_site_fract_x
_atom_site_fract_y
_atom_site_fract_z
_atom_site_U_iso_or_equiv
_atom_site_adp_type
_atom_site_occupancy
_atom_site_site_symmetry_order
_atom_site_calc_flag
_atom_site_refinement_flags_posn
_atom_site_refinement_flags_adp
_atom_site_refinement_flags_occupancy
_atom_site_disorder_assembly
_atom_site_disorder_group
Cl1 Cl 0.0932(19) 0.6344(4) 0.3519(12) 0.205(6) Uani 0.526(6) 1 d D U P A 1
C102 C 0.174(4) 0.6053(7) 0.349(5) 0.171(7) Uani 0.526(6) 1 d D U P A 1
H10F H 0.192473 0.595926 0.424192 0.205 Uiso 0.526(6) 1 calc R . P A 1
H10G H 0.102775 0.594286 0.285484 0.205 Uiso 0.526(6) 1 calc R . P A 1
C103 C 0.307(4) 0.6054(8) 0.333(4) 0.170(7) Uani 0.526(6) 1 d D U P A 1
H10H H 0.282541 0.606750 0.247530 0.203 Uiso 0.526(6) 1 calc R . P A 1
H10I H 0.355680 0.587939 0.359832 0.203 Uiso 0.526(6) 1 calc R . P A 1
C104 C 0.414(4) 0.6269(10) 0.393(3) 0.161(7) Uani 0.526(6) 1 d D U P A 1
H10J H 0.476920 0.618812 0.469869 0.193 Uiso 0.526(6) 1 calc R . P A 1
H10K H 0.354708 0.640586 0.411968 0.193 Uiso 0.526(6) 1 calc R . P A 1
C105 C 0.519(4) 0.6430(9) 0.360(3) 0.145(8) Uani 0.526(6) 1 d D U P A 1
H10L H 0.453461 0.654609 0.297685 0.218 Uiso 0.526(6) 1 d R . P A 1
H10M H 0.581811 0.632849 0.330985 0.218 Uiso 0.526(6) 1 d R . P A 1
H10N H 0.579891 0.653929 0.427645 0.218 Uiso 0.526(6) 1 d R . P A 1
Cl1A Cl 0.4475(18) 0.6485(4) 0.2374(18) 0.219(7) Uani 0.474(6) 1 d D U P A 2
C1AA C 0.341(5) 0.6246(9) 0.271(4) 0.169(7) Uani 0.474(6) 1 d D U P A 2
H1AD H 0.279534 0.615582 0.196058 0.203 Uiso 0.474(6) 1 calc R . P A 2
H1AE H 0.408601 0.610973 0.321699 0.203 Uiso 0.474(6) 1 calc R . P A 2
C2AA C 0.242(5) 0.6333(10) 0.329(4) 0.168(7) Uani 0.474(6) 1 d D U P A 2
H2AA H 0.303621 0.638232 0.411179 0.202 Uiso 0.474(6) 1 calc R . P A 2
H2AB H 0.189756 0.649692 0.288840 0.202 Uiso 0.474(6) 1 calc R . P A 2
C3AA C 0.129(5) 0.6137(11) 0.331(6) 0.166(7) Uani 0.474(6) 1 d D U P A 2
H3AA H 0.174523 0.603856 0.406635 0.199 Uiso 0.474(6) 1 calc R . P A 2
H3AB H 0.116517 0.600504 0.268319 0.199 Uiso 0.474(6) 1 calc R . P A 2
C4AA C -0.029(5) 0.6211(12) 0.319(4) 0.164(10) Uani 0.474(6) 1 d D U P A 2
H4AC H -0.025998 0.626584 0.395527 0.245 Uiso 0.474(6) 1 calc GR . P A 2
H4AD H -0.092943 0.605456 0.290459 0.245 Uiso 0.474(6) 1 calc GR . P A 2
H4AE H -0.066428 0.635810 0.262565 0.245 Uiso 0.474(6) 1 calc GR . P A 2
Cl2 Cl 0.1222(14) 0.3575(3) 0.3328(13) 0.172(5) Uani 0.526(6) 1 d D U P A 1
C106 C 0.220(3) 0.3781(6) 0.281(3) 0.113(5) Uani 0.526(6) 1 d D U P A 1
H10O H 0.216058 0.369947 0.206722 0.136 Uiso 0.526(6) 1 calc R . P A 1
H10P H 0.164825 0.395106 0.258597 0.136 Uiso 0.526(6) 1 calc R . P A 1
C107 C 0.382(3) 0.3859(5) 0.352(2) 0.101(5) Uani 0.526(6) 1 d D U P A 1
H10Q H 0.396077 0.389507 0.433921 0.121 Uiso 0.526(6) 1 calc R . P A 1
H10R H 0.402231 0.402770 0.318702 0.121 Uiso 0.526(6) 1 calc R . P A 1
C108 C 0.496(2) 0.3642(5) 0.3515(16) 0.075(4) Uani 0.526(6) 1 d D U P A 1
H10S H 0.512796 0.352625 0.420452 0.090 Uiso 0.526(6) 1 calc R . P A 1
H10T H 0.445326 0.352996 0.281098 0.090 Uiso 0.526(6) 1 calc R . P A 1
C109 C 0.646(3) 0.3699(6) 0.353(2) 0.102(6) Uani 0.526(6) 1 d D U P A 1
H10U H 0.660543 0.359092 0.292993 0.153 Uiso 0.526(6) 1 calc GR . P A 1
H10V H 0.720858 0.365399 0.430863 0.153 Uiso 0.526(6) 1 calc GR . P A 1
H10W H 0.653038 0.388940 0.337176 0.153 Uiso 0.526(6) 1 calc GR . P A 1
Cl2A Cl 0.1573(16) 0.3542(3) 0.4607(12) 0.163(5) Uani 0.474(6) 1 d D U P A 2
C5AA C 0.130(4) 0.3751(9) 0.339(3) 0.134(6) Uani 0.474(6) 1 d D U P A 2
H5AC H 0.100202 0.365221 0.264021 0.161 Uiso 0.474(6) 1 calc R . P A 2
H5AD H 0.062130 0.390126 0.331712 0.161 Uiso 0.474(6) 1 calc R . P A 2
C6AA C 0.293(3) 0.3837(6) 0.390(3) 0.109(5) Uani 0.474(6) 1 d D U P A 2
H6AC H 0.300460 0.401823 0.360013 0.130 Uiso 0.474(6) 1 calc R . P A 2
H6AD H 0.329650 0.384719 0.476451 0.130 Uiso 0.474(6) 1 calc R . P A 2
C7AA C 0.388(3) 0.3644(5) 0.356(3) 0.096(5) Uani 0.474(6) 1 d D U P A 2
H7AC H 0.417582 0.348799 0.409629 0.115 Uiso 0.474(6) 1 calc R . P A 2
H7AD H 0.336366 0.357946 0.273840 0.115 Uiso 0.474(6) 1 calc R . P A 2
C8AA C 0.516(3) 0.3818(5) 0.369(2) 0.080(5) Uani 0.474(6) 1 d D U P A 2
H8AA H 0.518202 0.384892 0.291548 0.120 Uiso 0.474(6) 1 calc GR . P A 2
H8AB H 0.607113 0.372910 0.420309 0.120 Uiso 0.474(6) 1 calc GR . P A 2
H8AC H 0.507417 0.398989 0.403761 0.120 Uiso 0.474(6) 1 calc GR . P A 2
Cl3 Cl 0.561(2) 0.5024(5) 0.9584(18) 0.247(8) Uani 0.5 1 d D U P B -1
C110 C 0.701(3) 0.4864(7) 0.922(3) 0.120(7) Uani 0.5 1 d D U P B -1
H11B H 0.774614 0.479571 0.997632 0.144 Uiso 0.5 1 calc R . P B -1
H11C H 0.653632 0.470485 0.874749 0.144 Uiso 0.5 1 calc R . P B -1
C111 C 0.785(3) 0.4998(6) 0.860(2) 0.106(6) Uani 0.5 1 d D U P B -1
H11D H 0.814575 0.517772 0.895591 0.127 Uiso 0.5 1 calc R . P B -1
H11E H 0.716938 0.502550 0.777159 0.127 Uiso 0.5 1 calc R . P B -1
C112 C 0.921(3) 0.4858(6) 0.861(2) 0.099(6) Uani 0.5 1 d D U P B -1
H11F H 0.885052 0.469042 0.815799 0.119 Uiso 0.5 1 calc R . P B -1
H11G H 0.976741 0.480209 0.943724 0.119 Uiso 0.5 1 calc R . P B -1
C113 C 1.036(2) 0.4973(5) 0.8186(13) 0.075(5) Uani 0.5 1 d D U P B -1
H11H H 0.987682 0.502957 0.736293 0.113 Uiso 0.5 1 calc GR . P B -1
H11I H 1.109403 0.483520 0.825340 0.113 Uiso 0.5 1 calc GR . P B -1
H11J H 1.085136 0.512745 0.867355 0.113 Uiso 0.5 1 calc GR . P B -1
O1 O -0.3194(16) 0.5984(3) 0.0741(13) 0.052(3) Uani 0.526(6) 1 d D U P A 1
O2 O 0.1603(18) 0.5540(3) 0.0254(13) 0.055(3) Uani 0.526(6) 1 d . U P A 1
O3 O -0.0578(19) 0.5831(4) 0.5685(17) 0.062(5) Uani 0.526(6) 1 d . U P A 1
O4 O 0.545(2) 0.5889(4) 0.726(2) 0.071(6) Uani 0.526(6) 1 d D U P A 1
O5 O -0.112(3) 0.6990(7) 0.372(3) 0.095(9) Uani 0.526(6) 1 d . U P A 1
O6 O 0.351(2) 0.7191(8) 0.239(2) 0.046(5) Uani 0.526(6) 1 d . U P A 1
N1 N -0.021(4) 0.6869(5) -0.001(3) 0.043(4) Uani 0.526(6) 1 d . U P A 1
N2 N -0.097(6) 0.6450(6) -0.095(5) 0.053(6) Uani 0.526(6) 1 d . U P A 1
N3 N 0.017(2) 0.5202(3) 0.2663(17) 0.036(4) Uani 0.526(6) 1 d . U P A 1
N4 N 0.147(4) 0.5238(6) 0.474(2) 0.032(4) Uani 0.526(6) 1 d . U P A 1
N5 N 0.318(4) 0.6588(5) 0.737(3) 0.040(5) Uani 0.526(6) 1 d . U P A 1
N6 N 0.261(3) 0.6988(6) 0.634(2) 0.048(5) Uani 0.526(6) 1 d . U P A 1
C1 C 0.006(4) 0.6576(5) 0.016(3) 0.045(5) Uani 0.526(6) 1 d . U P A 1
H1A H -0.014755 0.651259 0.083832 0.054 Uiso 0.526(6) 1 calc R . P A 1
H1B H 0.108426 0.653281 0.030708 0.054 Uiso 0.526(6) 1 calc R . P A 1
C2 C -0.060(4) 0.6898(6) -0.125(3) 0.044(5) Uani 0.526(6) 1 d . U P A 1
H2 H 0.027029 0.686097 -0.143760 0.053 Uiso 0.526(6) 1 calc R . P A 1
C3 C -0.179(4) 0.6664(5) -0.175(3) 0.046(5) Uani 0.526(6) 1 d . U P A 1
H3 H -0.264316 0.671033 -0.155280 0.055 Uiso 0.526(6) 1 calc R . P A 1
C4 C -0.238(4) 0.6636(8) -0.309(3) 0.055(6) Uani 0.526(6) 1 d . U P A 1
H4A H -0.161909 0.655567 -0.332083 0.066 Uiso 0.526(6) 1 calc R . P A 1
H4B H -0.325029 0.651879 -0.338227 0.066 Uiso 0.526(6) 1 calc R . P A 1
C5 C -0.276(4) 0.6900(8) -0.362(4) 0.062(8) Uani 0.526(6) 1 d . U P A 1
H5 H -0.349881 0.689811 -0.439385 0.074 Uiso 0.526(6) 1 calc R . P A 1
C6 C -0.231(3) 0.7136(7) -0.323(3) 0.057(7) Uani 0.526(6) 1 d . U P A 1
H6 H -0.252987 0.728697 -0.374441 0.069 Uiso 0.526(6) 1 calc R . P A 1
C7 C -0.130(4) 0.7164(8) -0.178(3) 0.051(6) Uani 0.526(6) 1 d . U P A 1
H7A H -0.052423 0.729951 -0.163838 0.061 Uiso 0.526(6) 1 calc R . P A 1
H7B H -0.193403 0.722539 -0.138108 0.061 Uiso 0.526(6) 1 calc R . P A 1
C8 C -0.201(3) 0.6275(7) -0.065(3) 0.049(6) Uani 0.526(6) 1 d D U P A 1
H8B H -0.285809 0.622987 -0.138081 0.058 Uiso 0.526(6) 1 calc R . P A 1
H8C H -0.237572 0.637875 -0.014124 0.058 Uiso 0.526(6) 1 calc R . P A 1
C12 C -0.0146(17) 0.5537(3) 0.1084(14) 0.038(4) Uani 0.526(6) 1 d . U P A 1
C11 C -0.1347(17) 0.5649(3) 0.1220(14) 0.039(4) Uani 0.526(6) 1 d G U P A 1
H11 H -0.176855 0.556136 0.169054 0.047 Uiso 0.526(6) 1 calc R . P A 1
C10 C -0.1932(15) 0.5890(3) 0.0669(14) 0.042(4) Uani 0.526(6) 1 d DG U P A 1
C9 C -0.1315(17) 0.6018(2) -0.0019(15) 0.041(4) Uani 0.526(6) 1 d DG U P A 1
C14 C -0.0115(16) 0.5906(3) -0.0155(13) 0.039(3) Uani 0.526(6) 1 d DG U P A 1
H14 H 0.030674 0.599352 -0.062564 0.047 Uiso 0.526(6) 1 calc R . P A 1
C13 C 0.0470(14) 0.5665(3) 0.0396(12) 0.037(3) Uani 0.526(6) 1 d G U P A 1
C15 C -0.298(2) 0.6108(4) 0.1783(16) 0.059(4) Uani 0.526(6) 1 d D U P A 1
H15D H -0.391645 0.617049 0.176582 0.088 Uiso 0.526(6) 1 calc GR . P A 1
H15E H -0.231463 0.626048 0.189889 0.088 Uiso 0.526(6) 1 calc GR . P A 1
H15F H -0.253835 0.598028 0.243116 0.088 Uiso 0.526(6) 1 calc GR . P A 1
C16 C 0.212(3) 0.5653(5) -0.059(2) 0.067(5) Uani 0.526(6) 1 d . U P A 1
H16D H 0.135109 0.563825 -0.138226 0.101 Uiso 0.526(6) 1 calc GR . P A 1
H16E H 0.299219 0.555464 -0.055035 0.101 Uiso 0.526(6) 1 calc GR . P A 1
H16F H 0.237320 0.584160 -0.039962 0.101 Uiso 0.526(6) 1 calc GR . P A 1
C17 C 0.051(2) 0.5265(4) 0.1635(19) 0.042(4) Uani 0.526(6) 1 d . U P A 1
H17C H 0.011722 0.512247 0.103721 0.051 Uiso 0.526(6) 1 calc R . P A 1
H17D H 0.158880 0.527041 0.188379 0.051 Uiso 0.526(6) 1 calc R . P A 1
C18 C 0.100(4) 0.5393(7) 0.366(4) 0.034(5) Uani 0.526(6) 1 d . U P A 1
H18C H 0.185703 0.546875 0.355264 0.040 Uiso 0.526(6) 1 calc R . P A 1
H18D H 0.035727 0.554260 0.368466 0.040 Uiso 0.526(6) 1 calc R . P A 1
C19 C 0.081(3) 0.4946(3) 0.3214(18) 0.034(4) Uani 0.526(6) 1 d D U P A 1
H19 H 0.184462 0.493442 0.327364 0.041 Uiso 0.526(6) 1 calc R . P A 1
C20 C 0.083(2) 0.4970(3) 0.4417(17) 0.034(4) Uani 0.526(6) 1 d D U P A 1
H20 H -0.019486 0.496878 0.437282 0.041 Uiso 0.526(6) 1 calc R . P A 1
C21 C 0.170(2) 0.4742(3) 0.5201(17) 0.044(3) Uani 0.526(6) 1 d D U P A 1
H21C H 0.273725 0.475086 0.529158 0.053 Uiso 0.526(6) 1 calc R . P A 1
H21D H 0.168387 0.475724 0.599060 0.053 Uiso 0.526(6) 1 calc R . P A 1
C22 C 0.104(2) 0.4479(3) 0.4645(18) 0.052(4) Uani 0.526(6) 1 d D U P A 1
H22C H 0.168048 0.433159 0.509506 0.062 Uiso 0.526(6) 1 calc R . P A 1
H22D H 0.007964 0.445758 0.470622 0.062 Uiso 0.526(6) 1 calc R . P A 1
C23 C 0.080(2) 0.4453(3) 0.3372(19) 0.048(4) Uani 0.526(6) 1 d D U P A 1
H23C H 0.024300 0.428725 0.304754 0.058 Uiso 0.526(6) 1 calc R . P A 1
H23D H 0.176814 0.443580 0.332383 0.058 Uiso 0.526(6) 1 calc R . P A 1
C24 C -0.002(2) 0.4692(3) 0.2612(19) 0.045(4) Uani 0.526(6) 1 d D U P A 1
H24C H -0.004852 0.467586 0.180719 0.054 Uiso 0.526(6) 1 calc R . P A 1
H24D H -0.104078 0.469823 0.255723 0.054 Uiso 0.526(6) 1 calc R . P A 1
C25 C 0.079(5) 0.5348(7) 0.542(3) 0.047(6) Uani 0.526(6) 1 d . U P A 1
H25C H 0.078440 0.521763 0.602215 0.056 Uiso 0.526(6) 1 calc R . P A 1
H25D H -0.023897 0.539475 0.491936 0.056 Uiso 0.526(6) 1 calc R . P A 1
C29 C 0.3236(18) 0.6098(3) 0.6957(19) 0.033(5) Uani 0.526(6) 1 d D U P A 1
C28 C 0.1720(18) 0.6092(3) 0.658(2) 0.037(4) Uani 0.526(6) 1 d G U P A 1
H28 H 0.120494 0.624926 0.661983 0.045 Uiso 0.526(6) 1 calc R . P A 1
C27 C 0.0958(17) 0.5856(4) 0.6145(18) 0.039(4) Uani 0.526(6) 1 d G U P A 1
C26 C 0.171(2) 0.5626(3) 0.609(2) 0.041(5) Uani 0.526(6) 1 d G U P A 1
C31 C 0.323(2) 0.5632(3) 0.646(2) 0.040(5) Uani 0.526(6) 1 d DG U P A 1
H31 H 0.374321 0.547455 0.642506 0.049 Uiso 0.526(6) 1 calc R . P A 1
C30 C 0.3990(17) 0.5868(4) 0.6900(16) 0.040(4) Uani 0.526(6) 1 d G U P A 1
C32 C -0.132(3) 0.6062(5) 0.568(3) 0.076(7) Uani 0.526(6) 1 d . U P A 1
H32D H -0.111521 0.619703 0.519534 0.113 Uiso 0.526(6) 1 calc GR . P A 1
H32E H -0.100959 0.612926 0.648868 0.113 Uiso 0.526(6) 1 calc GR . P A 1
H32F H -0.237808 0.602537 0.535973 0.113 Uiso 0.526(6) 1 calc GR . P A 1
C33 C 0.629(2) 0.5650(4) 0.749(2) 0.064(5) Uani 0.526(6) 1 d D U P A 1
H33D H 0.599273 0.554270 0.677385 0.097 Uiso 0.526(6) 1 calc GR . P A 1
H33E H 0.611623 0.554712 0.810121 0.097 Uiso 0.526(6) 1 calc GR . P A 1
H33F H 0.732864 0.569476 0.777131 0.097 Uiso 0.526(6) 1 calc GR . P A 1
C34 C 0.401(6) 0.6333(8) 0.747(4) 0.051(8) Uani 0.526(6) 1 d . U P A 1
H34C H 0.474023 0.636566 0.712773 0.062 Uiso 0.526(6) 1 calc R . P A 1
H34D H 0.457257 0.629684 0.832205 0.062 Uiso 0.526(6) 1 calc R . P A 1
C35 C 0.227(5) 0.6688(7) 0.612(3) 0.069(9) Uani 0.526(6) 1 d . U P A 1
H35C H 0.262428 0.661336 0.553986 0.083 Uiso 0.526(6) 1 calc R . P A 1
H35D H 0.121401 0.664983 0.586765 0.083 Uiso 0.526(6) 1 calc R . P A 1
C36 C 0.384(4) 0.6805(6) 0.809(2) 0.043(5) Uani 0.526(6) 1 d D U P A 1
H36 H 0.480098 0.683250 0.803313 0.052 Uiso 0.526(6) 1 calc R . P A 1
C37 C 0.292(3) 0.7043(5) 0.754(3) 0.051(6) Uani 0.526(6) 1 d D U P A 1
H37 H 0.199255 0.703840 0.766921 0.061 Uiso 0.526(6) 1 calc R . P A 1
C38 C 0.371(3) 0.7304(5) 0.798(2) 0.061(6) Uani 0.526(6) 1 d D U P A 1
H38C H 0.307902 0.745794 0.759146 0.073 Uiso 0.526(6) 1 calc R . P A 1
H38D H 0.461953 0.731306 0.783816 0.073 Uiso 0.526(6) 1 calc R . P A 1
C39 C 0.408(4) 0.7304(5) 0.936(2) 0.069(7) Uani 0.526(6) 1 d D U P A 1
H39C H 0.464747 0.746696 0.971709 0.083 Uiso 0.526(6) 1 calc R . P A 1
H39D H 0.315700 0.730880 0.947752 0.083 Uiso 0.526(6) 1 calc R . P A 1
C40 C 0.494(4) 0.7066(6) 0.996(3) 0.077(8) Uani 0.526(6) 1 d D U P A 1
H40C H 0.509419 0.707087 1.079917 0.093 Uiso 0.526(6) 1 calc R . P A 1
H40D H 0.590841 0.707162 0.991702 0.093 Uiso 0.526(6) 1 calc R . P A 1
C41 C 0.416(5) 0.6796(5) 0.941(2) 0.063(8) Uani 0.526(6) 1 d D U P A 1
H41C H 0.480179 0.664226 0.978419 0.075 Uiso 0.526(6) 1 calc R . P A 1
H41D H 0.323498 0.677653 0.952223 0.075 Uiso 0.526(6) 1 calc R . P A 1
C42 C 0.140(3) 0.7150(6) 0.542(2) 0.067(6) Uani 0.526(6) 1 d . U P A 1
H42C H 0.045196 0.710007 0.545567 0.081 Uiso 0.526(6) 1 calc R . P A 1
H42D H 0.157010 0.734191 0.562193 0.081 Uiso 0.526(6) 1 calc R . P A 1
C43 C 0.1292(19) 0.7108(5) 0.4209(14) 0.062(6) Uani 0.526(6) 1 d . U P A 1
C44 C -0.0028(17) 0.7035(5) 0.3312(17) 0.067(6) Uani 0.526(6) 1 d G U P A 1
C45 C -0.0131(19) 0.7012(6) 0.2164(15) 0.065(6) Uani 0.526(6) 1 d G U P A 1
H45 H -0.103306 0.696174 0.155115 0.078 Uiso 0.526(6) 1 calc R . P A 1
C46 C 0.109(2) 0.7064(7) 0.1913(13) 0.052(5) Uani 0.526(6) 1 d G U P A 1
C47 C 0.241(2) 0.7137(6) 0.2810(16) 0.052(5) Uani 0.526(6) 1 d G U P A 1
C48 C 0.2509(17) 0.7160(5) 0.3958(14) 0.053(5) Uani 0.526(6) 1 d G U P A 1
H48 H 0.341155 0.721001 0.457163 0.064 Uiso 0.526(6) 1 calc R . P A 1
C49 C -0.203(5) 0.6780(10) 0.313(5) 0.138(18) Uani 0.526(6) 1 d . U P A 1
H49D H -0.288585 0.685027 0.247377 0.207 Uiso 0.526(6) 1 calc GR . P A 1
H49E H -0.235052 0.668400 0.367619 0.207 Uiso 0.526(6) 1 calc GR . P A 1
H49F H -0.149228 0.665707 0.283059 0.207 Uiso 0.526(6) 1 calc GR . P A 1
C50 C 0.492(5) 0.7265(11) 0.333(4) 0.092(16) Uani 0.526(6) 1 d . U P A 1
H50D H 0.569673 0.725680 0.303658 0.138 Uiso 0.526(6) 1 calc GR . P A 1
H50E H 0.514787 0.714012 0.399316 0.138 Uiso 0.526(6) 1 calc GR . P A 1
H50F H 0.485620 0.744722 0.360095 0.138 Uiso 0.526(6) 1 calc GR . P A 1
C51 C 0.111(4) 0.7026(6) 0.078(3) 0.044(4) Uani 0.526(6) 1 d . U P A 1
H51C H 0.201247 0.692990 0.085619 0.053 Uiso 0.526(6) 1 calc R . P A 1
H51D H 0.111481 0.720301 0.041540 0.053 Uiso 0.526(6) 1 calc R . P A 1
O7 O 0.194(4) 0.2805(4) 0.304(3) 0.048(5) Uani 0.526(6) 1 d D U P A 1
O8 O 0.779(4) 0.2996(7) 0.427(3) 0.081(9) Uani 0.526(6) 1 d D U P A 1
O9 O 0.4148(16) 0.4162(3) 0.6893(14) 0.061(4) Uani 0.526(6) 1 d D U P A 1
O10 O 0.9277(15) 0.4236(3) 0.6221(13) 0.051(3) Uani 0.526(6) 1 d D U P A 1
O11 O 0.0999(13) 0.4307(3) 0.0667(13) 0.056(3) Uani 0.526(6) 1 d D U P A 1
O12 O 0.6132(15) 0.3953(3) 0.0422(15) 0.060(4) Uani 0.526(6) 1 d D U P A 1
N7 N 0.2634(7) 0.34192(13) -0.0610(5) 0.0385(14) Uani 1 1 d . . . . .
N8 N 0.3122(8) 0.30091(14) 0.0383(5) 0.0442(16) Uani 1 1 d . . . . .
N9 N 0.6354(8) 0.30621(13) 0.6852(5) 0.0421(15) Uani 1 1 d . . . . .
N10 N 0.6859(9) 0.34904(13) 0.7738(6) 0.0466(17) Uani 1 1 d . . . . .
N11 N 0.5951(7) 0.47620(12) 0.4487(5) 0.0336(13) Uani 1 1 d . . . . .
N12 N 0.4849(7) 0.47279(13) 0.2428(5) 0.0372(14) Uani 1 1 d . . . . .
C01Q C 0.6987(10) 0.29426(18) 0.6086(7) 0.0453(19) Uani 1 1 d . . . . .
H01A H 0.735938 0.276154 0.637854 0.054 Uiso 1 1 calc R . . . .
H01B H 0.782581 0.305271 0.611029 0.054 Uiso 1 1 calc R . . . .
C52 C 0.3006(11) 0.32949(18) 0.0560(7) 0.052(2) Uani 1 1 d . . . . .
H52A H 0.394547 0.336620 0.113808 0.062 Uiso 1 1 calc R . . . .
H52B H 0.222872 0.333080 0.084940 0.062 Uiso 1 1 calc R . . . .
C53 C 0.2492(10) 0.31962(16) -0.1425(7) 0.0421(18) Uani 1 1 d . . . . .
H53 H 0.347252 0.316186 -0.144453 0.051 Uiso 1 1 calc R . . . .
C54 C 0.2116(9) 0.29653(17) -0.0825(6) 0.0416(18) Uani 1 1 d . . . . .
H54 H 0.109201 0.298974 -0.088233 0.050 Uiso 1 1 calc R . . . .
C55 C 0.2200(11) 0.27021(19) -0.1405(8) 0.056(2) Uani 1 1 d . . . . .
H55A H 0.192878 0.255193 -0.101059 0.067 Uiso 1 1 calc R . . . .
H55B H 0.321023 0.267175 -0.134615 0.067 Uiso 1 1 calc R . . . .
C56 C 0.1129(11) 0.2719(2) -0.2703(8) 0.060(2) Uani 1 1 d . . . . .
H56A H 0.125422 0.255775 -0.312046 0.071 Uiso 1 1 calc R . . . .
H56B H 0.011335 0.271733 -0.274738 0.071 Uiso 1 1 calc R . . . .
C57 C 0.1345(11) 0.2966(2) -0.3322(8) 0.063(3) Uani 1 1 d . . . . .
H57A H 0.054122 0.297650 -0.411496 0.076 Uiso 1 1 calc R . . . .
H57B H 0.227688 0.294865 -0.342630 0.076 Uiso 1 1 calc R . . . .
C58 C 0.1380(10) 0.32267(19) -0.2669(7) 0.051(2) Uani 1 1 d . . . . .
H58A H 0.165186 0.337777 -0.305809 0.061 Uiso 1 1 calc R . . . .
H58B H 0.040099 0.326367 -0.267186 0.061 Uiso 1 1 calc R . . . .
C59 C 0.2708(11) 0.2855(2) 0.1214(7) 0.056(2) Uani 1 1 d . . . . .
H59A H 0.261290 0.266399 0.098780 0.067 Uiso 1 1 calc R . . . .
H59B H 0.174064 0.291796 0.116321 0.067 Uiso 1 1 calc R . . . .
C63 C 0.5846(5) 0.29222(11) 0.4798(3) 0.0433(16) Uani 1 1 d . U . . .
C62 C 0.4376(5) 0.28773(11) 0.4557(3) 0.0448(16) Uani 1 1 d G U . . .
H62 H 0.406220 0.286007 0.518346 0.054 Uiso 1 1 calc R . . . .
C61 C 0.3364(4) 0.28577(12) 0.3398(4) 0.0454(17) Uani 1 1 d G U . . .
C60 C 0.3823(5) 0.28830(12) 0.2480(3) 0.0455(16) Uani 1 1 d G U . . .
C65 C 0.5294(5) 0.29278(12) 0.2722(3) 0.0475(17) Uani 1 1 d G U . . .
H65 H 0.560776 0.294507 0.209501 0.057 Uiso 1 1 calc R . . . .
C64 C 0.6306(4) 0.29474(11) 0.3881(4) 0.0465(17) Uani 1 1 d G U . . .
C66 C 0.139(3) 0.2824(7) 0.3978(19) 0.051(6) Uani 0.526(6) 1 d D U P A 1
H66A H 0.032527 0.280402 0.363881 0.077 Uiso 0.526(6) 1 calc GR . P A 1
H66B H 0.165629 0.299901 0.436397 0.077 Uiso 0.526(6) 1 calc GR . P A 1
H66C H 0.183649 0.268209 0.455628 0.077 Uiso 0.526(6) 1 calc GR . P A 1
C67 C 0.810(2) 0.3075(7) 0.328(2) 0.092(9) Uani 0.526(6) 1 d D U P A 1
H67A H 0.773683 0.293843 0.266672 0.139 Uiso 0.526(6) 1 calc GR . P A 1
H67B H 0.916460 0.309448 0.353238 0.139 Uiso 0.526(6) 1 calc GR . P A 1
H67C H 0.762331 0.324649 0.297497 0.139 Uiso 0.526(6) 1 calc GR . P A 1
C68 C 0.6071(12) 0.33506(18) 0.6624(8) 0.057(2) Uani 1 1 d . . . . .
H68A H 0.642272 0.341143 0.602250 0.069 Uiso 1 1 calc R . . . .
H68B H 0.500706 0.338741 0.633405 0.069 Uiso 1 1 calc R . . . .
C69 C 0.7357(9) 0.30443(16) 0.8107(6) 0.0413(18) Uani 1 1 d . . . . .
H69 H 0.838813 0.306532 0.817849 0.050 Uiso 1 1 calc R . . . .
C70 C 0.6937(9) 0.32878(15) 0.8610(6) 0.0382(17) Uani 1 1 d . . . . .
H70 H 0.594213 0.326121 0.861172 0.046 Uiso 1 1 calc R . . . .
C71 C 0.8049(11) 0.33357(18) 0.9867(7) 0.052(2) Uani 1 1 d . . . . .
H71A H 0.777947 0.349688 1.020028 0.063 Uiso 1 1 calc R . . . .
H71B H 0.903915 0.336287 0.987633 0.063 Uiso 1 1 calc R . . . .
C72 C 0.8033(11) 0.30882(19) 1.0587(7) 0.055(2) Uani 1 1 d . . . . .
H72A H 0.880009 0.310764 1.139189 0.066 Uiso 1 1 calc R . . . .
H72B H 0.707395 0.307736 1.065004 0.066 Uiso 1 1 calc R . . . .
C73 C 0.8294(11) 0.28286(19) 1.0051(7) 0.055(2) Uani 1 1 d . . . . .
H73A H 0.817235 0.267545 1.051103 0.066 Uiso 1 1 calc R . . . .
H73B H 0.931706 0.282629 1.011287 0.066 Uiso 1 1 calc R . . . .
C74 C 0.7254(11) 0.27929(17) 0.8760(8) 0.050(2) Uani 1 1 d . . . . .
H74A H 0.754088 0.263412 0.842326 0.060 Uiso 1 1 calc R . . . .
H74B H 0.623722 0.276725 0.869229 0.060 Uiso 1 1 calc R . . . .
C75 C 0.6125(12) 0.37344(17) 0.7820(9) 0.056(2) Uani 1 1 d . . . . .
H75A H 0.646334 0.378637 0.865765 0.067 Uiso 1 1 calc R . . . .
H75B H 0.505788 0.370045 0.751828 0.067 Uiso 1 1 calc R . . . .
C76 C 0.6403(8) 0.39670(12) 0.7130(6) 0.0436(16) Uani 1 1 d D U . . .
C77 C 0.5385(9) 0.41727(18) 0.6718(12) 0.037(4) Uani 0.526(6) 1 d DG U P A 1
C78 C 0.5673(9) 0.43917(17) 0.6152(12) 0.037(4) Uani 0.526(6) 1 d DG U P A 1
H78 H 0.497692 0.453232 0.587037 0.045 Uiso 0.526(6) 1 calc R . P A 1
C79 C 0.6980(7) 0.44048(11) 0.5998(6) 0.0370(14) Uani 1 1 d DG U . A .
C80 C 0.7999(9) 0.41990(19) 0.6410(13) 0.044(4) Uani 0.526(6) 1 d DG U P A 1
C81 C 0.7711(10) 0.39801(18) 0.6976(12) 0.054(5) Uani 0.526(6) 1 d DG U P A 1
H81 H 0.840674 0.383945 0.725787 0.065 Uiso 0.526(6) 1 calc R . P A 1
C82 C 0.395(3) 0.4321(6) 0.775(2) 0.070(6) Uani 0.526(6) 1 d D U P A 1
H82A H 0.419531 0.450704 0.765609 0.105 Uiso 0.526(6) 1 calc GR . P A 1
H82B H 0.459158 0.425636 0.853232 0.105 Uiso 0.526(6) 1 calc GR . P A 1
H82C H 0.292699 0.430993 0.765467 0.105 Uiso 0.526(6) 1 calc GR . P A 1
C83 C 1.033(2) 0.4020(5) 0.664(2) 0.069(7) Uani 0.526(6) 1 d D U P A 1
H83A H 1.113446 0.405105 0.638535 0.104 Uiso 0.526(6) 1 calc GR . P A 1
H83B H 0.985431 0.384954 0.632028 0.104 Uiso 0.526(6) 1 calc GR . P A 1
H83C H 1.072994 0.401371 0.750294 0.104 Uiso 0.526(6) 1 calc GR . P A 1
C84 C 0.7298(9) 0.46477(16) 0.5370(7) 0.0437(18) Uani 1 1 d . . . . .
H84A H 0.781485 0.478654 0.596003 0.052 Uiso 1 1 calc R . . A .
H84B H 0.795067 0.459180 0.498255 0.052 Uiso 1 1 calc R . . . .
C85 C 0.5224(10) 0.45746(16) 0.3525(6) 0.0445(19) Uani 1 1 d . . . . .
H85A H 0.432687 0.450146 0.357709 0.053 Uiso 1 1 calc R . . . .
H85B H 0.588495 0.442411 0.355599 0.053 Uiso 1 1 calc R . . . .
C86 C 0.6239(9) 0.50011(15) 0.3901(7) 0.0464(18) Uani 1 1 d D U . . .
H86 H 0.716339 0.498658 0.376838 0.056 Uiso 0.526(6) 1 calc R . P A 1
H86A H 0.704228 0.494466 0.365945 0.056 Uiso 0.474(6) 1 calc R . P A 2
C87 C 0.4887(10) 0.50033(16) 0.2780(7) 0.0486(19) Uani 1 1 d D U . . .
H87 H 0.398605 0.506106 0.288655 0.058 Uiso 0.526(6) 1 calc R . P A 1
H87A H 0.405676 0.502121 0.303499 0.058 Uiso 0.474(6) 1 calc R . P A 2
C88 C 0.527(3) 0.5189(3) 0.1884(18) 0.055(5) Uani 0.526(6) 1 d D U P A 1
H88A H 0.614933 0.511982 0.178545 0.066 Uiso 0.526(6) 1 calc R . P A 1
H88B H 0.444219 0.519276 0.110403 0.066 Uiso 0.526(6) 1 calc R . P A 1
C89 C 0.557(2) 0.5475(3) 0.2439(14) 0.054(4) Uani 0.526(6) 1 d D U P A 1
H89A H 0.466515 0.558132 0.205770 0.065 Uiso 0.526(6) 1 calc R . P A 1
H89B H 0.633295 0.555923 0.222509 0.065 Uiso 0.526(6) 1 calc R . P A 1
C89A C 0.4944(19) 0.5500(3) 0.281(2) 0.058(4) Uani 0.474(6) 1 d D U P A 2
H89C H 0.440379 0.548556 0.332802 0.069 Uiso 0.474(6) 1 calc R . P A 2
H89D H 0.466839 0.566624 0.234062 0.069 Uiso 0.474(6) 1 calc R . P A 2
C90 C 0.608(3) 0.5503(3) 0.3827(15) 0.076(6) Uani 0.526(6) 1 d D U P A 1
H90A H 0.706160 0.558817 0.413443 0.092 Uiso 0.526(6) 1 calc R . P A 1
H90B H 0.540598 0.563190 0.396009 0.092 Uiso 0.526(6) 1 calc R . P A 1
C90A C 0.6803(16) 0.5466(3) 0.3564(14) 0.035(3) Uani 0.474(6) 1 d D U P A 2
H90C H 0.728337 0.538899 0.307178 0.042 Uiso 0.474(6) 1 calc R . P A 2
H90D H 0.728537 0.563621 0.392187 0.042 Uiso 0.474(6) 1 calc R . P A 2
C91 C 0.618(2) 0.5257(3) 0.4604(16) 0.057(5) Uani 0.526(6) 1 d D U P A 1
H91A H 0.531869 0.525018 0.481014 0.069 Uiso 0.526(6) 1 calc R . P A 1
H91B H 0.707514 0.526848 0.534212 0.069 Uiso 0.526(6) 1 calc R . P A 1
C92 C 0.3426(10) 0.46483(18) 0.1509(7) 0.050(2) Uani 1 1 d . . . . .
H92A H 0.311802 0.478256 0.086856 0.060 Uiso 1 1 calc R . . . .
H92B H 0.267778 0.464449 0.184784 0.060 Uiso 1 1 calc R . . . .
C93 C 0.3514(9) 0.43748(16) 0.1009(6) 0.0394(17) Uani 1 1 d . . . . .
C94 C 0.2235(10) 0.42253(19) 0.0437(10) 0.061(2) Uani 1 1 d D U . . .
C95 C 0.2348(10) 0.39766(18) -0.0068(9) 0.054(2) Uani 1 1 d . . . . .
H95 H 0.147874 0.387664 -0.047084 0.065 Uiso 1 1 calc R . . . .
C96 C 0.3635(9) 0.38750(16) -0.0005(6) 0.0383(17) Uani 1 1 d . . . . .
C97 C 0.4869(10) 0.4018(2) 0.0597(8) 0.056(2) Uani 1 1 d D U . . .
C98 C 0.4828(10) 0.4267(2) 0.1092(7) 0.052(2) Uani 1 1 d . . . . .
H98 H 0.571256 0.436295 0.149059 0.062 Uiso 1 1 calc R . . . .
C99 C -0.031(2) 0.4136(5) 0.025(3) 0.083(7) Uani 0.526(6) 1 d D U P A 1
H99A H -0.087450 0.416727 -0.058752 0.124 Uiso 0.526(6) 1 calc GR . P A 1
H99B H -0.090855 0.417795 0.069170 0.124 Uiso 0.526(6) 1 calc GR . P A 1
H99C H -0.000550 0.394752 0.037899 0.124 Uiso 0.526(6) 1 calc GR . P A 1
C100 C 0.739(2) 0.4110(5) 0.099(2) 0.079(7) Uani 0.526(6) 1 d D U P A 1
H10A H 0.715741 0.429846 0.076351 0.118 Uiso 0.526(6) 1 calc GR . P A 1
H10B H 0.816832 0.405021 0.075253 0.118 Uiso 0.526(6) 1 calc GR . P A 1
H10C H 0.771324 0.409247 0.184187 0.118 Uiso 0.526(6) 1 calc GR . P A 1
C101 C 0.3696(10) 0.36165(18) -0.0616(8) 0.050(2) Uani 1 1 d . . . . .
H10D H 0.352947 0.365654 -0.144214 0.059 Uiso 1 1 calc R . . . .
H10E H 0.469014 0.353915 -0.022800 0.059 Uiso 1 1 calc R . . . .
O11A O 0.0965(14) 0.4371(3) 0.0094(13) 0.052(4) Uani 0.474(6) 1 d D U P A 2
C99A C -0.032(2) 0.4246(5) -0.078(2) 0.073(7) Uani 0.474(6) 1 d D U P A 2
H99D H -0.117706 0.435976 -0.091986 0.109 Uiso 0.474(6) 1 calc GR . P A 2
H99E H -0.047240 0.407086 -0.048811 0.109 Uiso 0.474(6) 1 calc GR . P A 2
H99F H -0.018166 0.422323 -0.151032 0.109 Uiso 0.474(6) 1 calc GR . P A 2
O12A O 0.6215(16) 0.3865(4) 0.0906(15) 0.064(5) Uani 0.474(6) 1 d D U P A 2
C1A C 0.744(2) 0.3930(5) 0.1938(19) 0.069(6) Uani 0.474(6) 1 d D U P A 2
H1AA H 0.782159 0.410571 0.184406 0.104 Uiso 0.474(6) 1 calc GR . P A 2
H1AB H 0.820437 0.379439 0.208262 0.104 Uiso 0.474(6) 1 calc GR . P A 2
H1AC H 0.715139 0.393576 0.260617 0.104 Uiso 0.474(6) 1 calc GR . P A 2
C67A C 0.817(2) 0.3261(4) 0.390(2) 0.058(5) Uani 0.474(6) 1 d D U P A 2
H67D H 0.757620 0.331865 0.309353 0.087 Uiso 0.474(6) 1 calc GR . P A 2
H67E H 0.921179 0.326583 0.403199 0.087 Uiso 0.474(6) 1 calc GR . P A 2
H67F H 0.800565 0.338248 0.445625 0.087 Uiso 0.474(6) 1 calc GR . P A 2
N3A N 0.050(3) 0.5245(4) 0.252(2) 0.040(5) Uani 0.474(6) 1 d . U P A 2
C8A C -0.199(4) 0.6273(9) -0.096(4) 0.065(9) Uani 0.474(6) 1 d D U P A 2
H8A H -0.302048 0.628840 -0.133816 0.078 Uiso 0.474(6) 1 calc R . P A 2
C12A C 0.0248(17) 0.5569(3) 0.0926(16) 0.039(4) Uani 0.474(6) 1 d . U P A 2
C11A C -0.1107(16) 0.5641(3) 0.0915(15) 0.041(4) Uani 0.474(6) 1 d DG U P A 2
H11A H -0.154267 0.553511 0.132577 0.049 Uiso 0.474(6) 1 calc R . P A 2
C10A C -0.1825(14) 0.5867(3) 0.0304(12) 0.041(4) Uani 0.474(6) 1 d DG U P A 2
C9A C -0.1187(18) 0.6022(3) -0.0297(18) 0.050(5) Uani 0.474(6) 1 d DG U P A 2
C14A C 0.0168(19) 0.5951(4) -0.029(2) 0.062(7) Uani 0.474(6) 1 d DG U P A 2
H14A H 0.060323 0.605649 -0.069664 0.074 Uiso 0.474(6) 1 calc R . P A 2
C13A C 0.0885(16) 0.5724(4) 0.0325(18) 0.056(6) Uani 0.474(6) 1 d G U P A 2
N2A N -0.097(6) 0.6483(8) -0.094(5) 0.055(6) Uani 0.474(6) 1 d . U P A 2
C17A C 0.105(2) 0.5328(5) 0.1624(19) 0.042(4) Uani 0.474(6) 1 d . U P A 2
H17A H 0.094397 0.517744 0.107772 0.050 Uiso 0.474(6) 1 calc R . P A 2
H17B H 0.210997 0.537115 0.201750 0.050 Uiso 0.474(6) 1 calc R . P A 2
C0AA C -0.014(5) 0.6626(9) 0.022(4) 0.070(10) Uani 0.474(6) 1 d . U P A 2
H0AA H -0.051995 0.657022 0.081156 0.085 Uiso 0.474(6) 1 calc R . P A 2
H0AB H 0.091425 0.657960 0.052105 0.085 Uiso 0.474(6) 1 calc R . P A 2
C3A C -0.168(5) 0.6719(6) -0.171(3) 0.059(6) Uani 0.474(6) 1 d . U P A 2
H3A H -0.262928 0.675665 -0.163390 0.071 Uiso 0.474(6) 1 calc R . P A 2
O2A O 0.221(2) 0.5633(4) 0.0343(19) 0.066(4) Uani 0.474(6) 1 d . U P A 2
N1A N -0.034(6) 0.6909(8) 0.001(4) 0.067(9) Uani 0.474(6) 1 d . U P A 2
C2A C -0.083(5) 0.6933(8) -0.134(3) 0.050(6) Uani 0.474(6) 1 d . U P A 2
H2A H 0.004126 0.691469 -0.154390 0.060 Uiso 0.474(6) 1 calc R . P A 2
C4A C -0.202(5) 0.6643(9) -0.294(3) 0.054(8) Uani 0.474(6) 1 d . U P A 2
H4AA H -0.249105 0.646501 -0.313058 0.064 Uiso 0.474(6) 1 calc R . P A 2
H4AB H -0.113799 0.664675 -0.311669 0.064 Uiso 0.474(6) 1 calc R . P A 2
C16A C 0.288(3) 0.5773(7) -0.030(2) 0.074(6) Uani 0.474(6) 1 d . U P A 2
H16A H 0.218240 0.579463 -0.111359 0.112 Uiso 0.474(6) 1 calc GR . P A 2
H16B H 0.373880 0.567313 -0.027687 0.112 Uiso 0.474(6) 1 calc GR . P A 2
H16C H 0.319470 0.595018 0.005851 0.112 Uiso 0.474(6) 1 calc GR . P A 2
C18A C 0.093(7) 0.5414(10) 0.359(5) 0.064(13) Uani 0.474(6) 1 d . U P A 2
H18A H 0.182755 0.551631 0.370705 0.077 Uiso 0.474(6) 1 calc R . P A 2
H18B H 0.013456 0.554130 0.351028 0.077 Uiso 0.474(6) 1 calc R . P A 2
C19A C 0.078(3) 0.4974(5) 0.2926(18) 0.039(5) Uani 0.474(6) 1 d D U P A 2
H19A H 0.184583 0.493744 0.318229 0.047 Uiso 0.474(6) 1 calc R . P A 2
C51A C 0.095(6) 0.7068(11) 0.061(3) 0.074(10) Uani 0.474(6) 1 d . U P A 2
H51A H 0.074939 0.725631 0.035425 0.089 Uiso 0.474(6) 1 calc R . P A 2
H51B H 0.176201 0.700210 0.041757 0.089 Uiso 0.474(6) 1 calc R . P A 2
C7A C -0.164(5) 0.7177(11) -0.187(4) 0.062(8) Uani 0.474(6) 1 d . U P A 2
H7AA H -0.107993 0.734075 -0.151081 0.075 Uiso 0.474(6) 1 calc R . P A 2
H7AB H -0.260684 0.718358 -0.180948 0.075 Uiso 0.474(6) 1 calc R . P A 2
C5A C -0.321(4) 0.6894(7) -0.362(4) 0.052(7) Uani 0.474(6) 1 d . U P A 2
H5AA H -0.396073 0.692266 -0.330348 0.062 Uiso 0.474(6) 1 calc R . P A 2
H5AB H -0.366913 0.687192 -0.448833 0.062 Uiso 0.474(6) 1 calc R . P A 2
N4A N 0.119(4) 0.5231(7) 0.457(3) 0.035(6) Uani 0.474(6) 1 d . U P A 2
C20A C 0.044(3) 0.4980(4) 0.396(2) 0.040(5) Uani 0.474(6) 1 d D U P A 2
H20A H -0.063905 0.500463 0.370301 0.048 Uiso 0.474(6) 1 calc R . P A 2
C24A C -0.008(3) 0.4750(4) 0.2075(19) 0.050(5) Uani 0.474(6) 1 d D U P A 2
H24A H 0.015168 0.474703 0.137101 0.060 Uiso 0.474(6) 1 calc R . P A 2
H24B H -0.115206 0.477677 0.181971 0.060 Uiso 0.474(6) 1 calc R . P A 2
C6A C -0.182(4) 0.7140(8) -0.316(3) 0.060(8) Uani 0.474(6) 1 d . U P A 2
H6AA H -0.090047 0.707504 -0.320950 0.072 Uiso 0.474(6) 1 calc R . P A 2
H6AB H -0.213475 0.730748 -0.362566 0.072 Uiso 0.474(6) 1 calc R . P A 2
C25A C 0.097(5) 0.5354(9) 0.565(3) 0.048(6) Uani 0.474(6) 1 d . U P A 2
H25A H -0.009155 0.537702 0.544240 0.057 Uiso 0.474(6) 1 calc R . P A 2
H25B H 0.136006 0.522885 0.631766 0.057 Uiso 0.474(6) 1 calc R . P A 2
C21A C 0.089(3) 0.4720(3) 0.4688(18) 0.042(4) Uani 0.474(6) 1 d D U P A 2
H21A H 0.196740 0.469623 0.499590 0.051 Uiso 0.474(6) 1 calc R . P A 2
H21B H 0.060045 0.472828 0.536365 0.051 Uiso 0.474(6) 1 calc R . P A 2
C23A C 0.041(3) 0.4485(4) 0.279(2) 0.049(5) Uani 0.474(6) 1 d D U P A 2
H23A H -0.011761 0.433278 0.228925 0.058 Uiso 0.474(6) 1 calc R . P A 2
H23B H 0.147419 0.445813 0.299893 0.058 Uiso 0.474(6) 1 calc R . P A 2
C22A C 0.013(3) 0.4489(4) 0.389(2) 0.060(5) Uani 0.474(6) 1 d D U P A 2
H22A H 0.047429 0.431844 0.432245 0.072 Uiso 0.474(6) 1 calc R . P A 2
H22B H -0.093938 0.450215 0.367774 0.072 Uiso 0.474(6) 1 calc R . P A 2
O6A O 0.389(3) 0.7158(10) 0.255(3) 0.052(7) Uani 0.474(6) 1 d . U P A 2
O5A O -0.058(2) 0.7009(5) 0.3986(17) 0.061(5) Uani 0.474(6) 1 d D U P A 2
C43A C 0.1846(16) 0.7133(4) 0.4436(11) 0.038(4) Uani 0.474(6) 1 d D U P A 2
C44A C 0.0495(15) 0.7046(4) 0.3619(12) 0.042(4) Uani 0.474(6) 1 d DG U P A 2
C45A C 0.0292(19) 0.7004(5) 0.2456(12) 0.044(4) Uani 0.474(6) 1 d DG U P A 2
H45A H -0.063104 0.694524 0.189766 0.052 Uiso 0.474(6) 1 calc R . P A 2
C46A C 0.144(2) 0.7049(7) 0.2109(13) 0.044(5) Uani 0.474(6) 1 d G U P A 2
C47A C 0.279(2) 0.7135(6) 0.2926(15) 0.048(5) Uani 0.474(6) 1 d G U P A 2
C48A C 0.2994(16) 0.7177(5) 0.4089(14) 0.040(4) Uani 0.474(6) 1 d DG U P A 2
H48A H 0.391783 0.723590 0.464704 0.048 Uiso 0.474(6) 1 calc R . P A 2
C50A C 0.505(4) 0.7305(7) 0.322(3) 0.046(6) Uani 0.474(6) 1 d . U P A 2
H50A H 0.570247 0.733047 0.281233 0.069 Uiso 0.474(6) 1 calc GR . P A 2
H50B H 0.557898 0.721311 0.397066 0.069 Uiso 0.474(6) 1 calc GR . P A 2
H50C H 0.471361 0.748028 0.337428 0.069 Uiso 0.474(6) 1 calc GR . P A 2
O3A O -0.0463(19) 0.5773(4) 0.6117(15) 0.046(4) Uani 0.474(6) 1 d . U P A 2
C49A C -0.179(4) 0.6892(10) 0.328(3) 0.085(11) Uani 0.474(6) 1 d . U P A 2
H49A H -0.206193 0.695931 0.247780 0.128 Uiso 0.474(6) 1 calc GR . P A 2
H49B H -0.257888 0.693008 0.354021 0.128 Uiso 0.474(6) 1 calc GR . P A 2
H49C H -0.163159 0.669789 0.329152 0.128 Uiso 0.474(6) 1 calc GR . P A 2
C42A C 0.206(2) 0.7183(5) 0.5716(17) 0.041(4) Uani 0.474(6) 1 d D U P A 2
H42A H 0.243415 0.736642 0.594762 0.049 Uiso 0.474(6) 1 calc R . P A 2
H42B H 0.109944 0.716850 0.577864 0.049 Uiso 0.474(6) 1 calc R . P A 2
C32A C -0.129(3) 0.6001(5) 0.626(2) 0.052(5) Uani 0.474(6) 1 d . U P A 2
H32A H -0.114966 0.615470 0.582442 0.077 Uiso 0.474(6) 1 calc GR . P A 2
H32B H -0.095360 0.604608 0.709328 0.077 Uiso 0.474(6) 1 calc GR . P A 2
H32C H -0.233737 0.595481 0.594711 0.077 Uiso 0.474(6) 1 calc GR . P A 2
C29A C 0.308(2) 0.6086(4) 0.686(2) 0.045(8) Uani 0.474(6) 1 d D U P A 2
C28A C 0.163(2) 0.6051(4) 0.670(2) 0.040(5) Uani 0.474(6) 1 d G U P A 2
H28A H 0.111553 0.619100 0.689009 0.049 Uiso 0.474(6) 1 calc R . P A 2
C27A C 0.092(2) 0.5810(4) 0.6261(17) 0.045(4) Uani 0.474(6) 1 d G U P A 2
C26A C 0.167(2) 0.5604(4) 0.599(2) 0.042(6) Uani 0.474(6) 1 d G U P A 2
C31A C 0.313(2) 0.5640(4) 0.615(3) 0.043(6) Uani 0.474(6) 1 d DG U P A 2
H31A H 0.364077 0.549917 0.595983 0.052 Uiso 0.474(6) 1 calc R . P A 2
C30A C 0.383(2) 0.5881(4) 0.659(2) 0.046(5) Uani 0.474(6) 1 d G U P A 2
O4A O 0.530(3) 0.5921(5) 0.684(3) 0.074(6) Uani 0.474(6) 1 d D U P A 2
N6A N 0.308(2) 0.6992(5) 0.6518(18) 0.031(4) Uani 0.474(6) 1 d . U P A 2
C34A C 0.403(6) 0.6356(8) 0.741(4) 0.037(5) Uani 0.474(6) 1 d . U P A 2
H34A H 0.477494 0.631970 0.821060 0.044 Uiso 0.474(6) 1 calc R . P A 2
H34B H 0.453704 0.641519 0.690912 0.044 Uiso 0.474(6) 1 calc R . P A 2
C33A C 0.601(3) 0.5713(5) 0.648(3) 0.090(7) Uani 0.474(6) 1 d D U P A 2
H33A H 0.531992 0.556678 0.612676 0.135 Uiso 0.474(6) 1 calc GR . P A 2
H33B H 0.684709 0.564601 0.716471 0.135 Uiso 0.474(6) 1 calc GR . P A 2
H33C H 0.636244 0.578339 0.589892 0.135 Uiso 0.474(6) 1 calc GR . P A 2
C35A C 0.252(3) 0.6718(6) 0.6310(19) 0.034(5) Uani 0.474(6) 1 d . U P A 2
H35A H 0.288244 0.662814 0.576369 0.041 Uiso 0.474(6) 1 calc R . P A 2
H35B H 0.143956 0.672061 0.593612 0.041 Uiso 0.474(6) 1 calc R . P A 2
C37A C 0.327(3) 0.7027(5) 0.774(2) 0.026(4) Uani 0.474(6) 1 d D U P A 2
H37A H 0.228814 0.702165 0.777946 0.032 Uiso 0.474(6) 1 calc R . P A 2
N5A N 0.302(4) 0.6561(6) 0.745(2) 0.035(5) Uani 0.474(6) 1 d . U P A 2
C36A C 0.409(4) 0.6776(6) 0.8287(19) 0.037(5) Uani 0.474(6) 1 d D U P A 2
H36A H 0.507763 0.677007 0.825489 0.044 Uiso 0.474(6) 1 calc R . P A 2
C38A C 0.410(3) 0.7271(4) 0.8415(18) 0.035(4) Uani 0.474(6) 1 d D U P A 2
H38A H 0.353023 0.743545 0.808062 0.042 Uiso 0.474(6) 1 calc R . P A 2
H38B H 0.505781 0.728487 0.835759 0.042 Uiso 0.474(6) 1 calc R . P A 2
C41A C 0.418(4) 0.6732(5) 0.9522(19) 0.039(5) Uani 0.474(6) 1 d D U P A 2
H41A H 0.472099 0.656492 0.985805 0.047 Uiso 0.474(6) 1 calc R . P A 2
H41B H 0.319110 0.672044 0.952379 0.047 Uiso 0.474(6) 1 calc R . P A 2
C39A C 0.433(3) 0.7238(5) 0.9753(18) 0.047(6) Uani 0.474(6) 1 d D U P A 2
H39A H 0.495132 0.738591 1.022166 0.056 Uiso 0.474(6) 1 calc R . P A 2
H39B H 0.336493 0.725100 0.981274 0.056 Uiso 0.474(6) 1 calc R . P A 2
C40A C 0.502(3) 0.6978(5) 1.0242(17) 0.046(5) Uani 0.474(6) 1 d D U P A 2
H40A H 0.508410 0.696178 1.105770 0.055 Uiso 0.474(6) 1 calc R . P A 2
H40B H 0.602958 0.697730 1.027693 0.055 Uiso 0.474(6) 1 calc R . P A 2
O1A O -0.3145(16) 0.5955(3) 0.0238(15) 0.056(3) Uani 0.474(6) 1 d D U P A 2
C15A C -0.374(2) 0.5841(5) 0.085(2) 0.072(5) Uani 0.474(6) 1 d D U P A 2
H15A H -0.306611 0.584143 0.167581 0.107 Uiso 0.474(6) 1 calc GR . P A 2
H15B H -0.398782 0.565590 0.057574 0.107 Uiso 0.474(6) 1 calc GR . P A 2
H15C H -0.464066 0.593727 0.075409 0.107 Uiso 0.474(6) 1 calc GR . P A 2
C88A C 0.478(3) 0.5245(4) 0.204(2) 0.063(6) Uani 0.474(6) 1 d D U P A 2
H88C H 0.382193 0.524777 0.135940 0.075 Uiso 0.474(6) 1 calc R . P A 2
H88D H 0.556401 0.524138 0.173930 0.075 Uiso 0.474(6) 1 calc R . P A 2
C91A C 0.672(2) 0.5266(3) 0.4483(15) 0.034(3) Uani 0.474(6) 1 d D U P A 2
H91C H 0.769521 0.524882 0.513998 0.041 Uiso 0.474(6) 1 calc R . P A 2
H91D H 0.601669 0.533080 0.480482 0.041 Uiso 0.474(6) 1 calc R . P A 2
O9A O 0.4563(17) 0.4187(4) 0.7523(14) 0.061(4) Uani 0.474(6) 1 d D U P A 2
O10A O 0.878(2) 0.4161(3) 0.5648(16) 0.071(6) Uani 0.474(6) 1 d D U P A 2
C77A C 0.5587(18) 0.4200(3) 0.7027(16) 0.035(3) Uani 0.474(6) 1 d D U P A 2
C78A C 0.5889(18) 0.4421(4) 0.6457(16) 0.035(3) Uani 0.474(6) 1 d D U P A 2
H78A H 0.535666 0.458291 0.638094 0.042 Uiso 0.474(6) 1 calc R . P A 2
C80A C 0.774(2) 0.4169(3) 0.6107(18) 0.049(5) Uani 0.474(6) 1 d D U P A 2
C81A C 0.744(2) 0.3952(4) 0.6680(18) 0.055(5) Uani 0.474(6) 1 d D U P A 2
H81A H 0.797819 0.378997 0.675698 0.066 Uiso 0.474(6) 1 calc R . P A 2
C82A C 0.397(4) 0.4438(6) 0.768(4) 0.077(8) Uani 0.474(6) 1 d D U P A 2
H82D H 0.340625 0.451749 0.690581 0.116 Uiso 0.474(6) 1 calc GR . P A 2
H82E H 0.477634 0.455832 0.813385 0.116 Uiso 0.474(6) 1 calc GR . P A 2
H82F H 0.333453 0.440966 0.809745 0.116 Uiso 0.474(6) 1 calc GR . P A 2
C83A C 0.972(4) 0.3931(5) 0.593(3) 0.090(10) Uani 0.474(6) 1 d D U P A 2
H83D H 1.047422 0.395528 0.561219 0.136 Uiso 0.474(6) 1 calc GR . P A 2
H83E H 0.914370 0.377111 0.558140 0.136 Uiso 0.474(6) 1 calc GR . P A 2
H83F H 1.019693 0.391042 0.678528 0.136 Uiso 0.474(6) 1 calc GR . P A 2
O7A O 0.192(5) 0.2811(6) 0.316(3) 0.071(11) Uani 0.474(6) 1 d D U P A 2
O8A O 0.777(3) 0.2994(4) 0.407(2) 0.039(4) Uani 0.474(6) 1 d D U P A 2
C66A C 0.142(6) 0.2746(10) 0.410(4) 0.119(18) Uani 0.474(6) 1 d D U P A 2
H66D H 0.035419 0.272973 0.379780 0.179 Uiso 0.474(6) 1 d R . P A 2
H66E H 0.174089 0.290213 0.461890 0.179 Uiso 0.474(6) 1 d R . P A 2
H66F H 0.187849 0.258423 0.453850 0.179 Uiso 0.474(6) 1 d R . P A 2

loop_
_atom_site_aniso_label
_atom_site_aniso_U_11
_atom_site_aniso_U_22
_atom_site_aniso_U_33
_atom_site_aniso_U_23
_atom_site_aniso_U_13
_atom_site_aniso_U_12
Cl1 0.193(12) 0.256(15) 0.124(8) 0.021(10) 0.017(8) -0.028(11)
C102 0.163(12) 0.209(16) 0.125(11) 0.020(12) 0.042(10) -0.019(12)
C103 0.164(12) 0.205(15) 0.126(11) 0.023(12) 0.044(10) -0.014(11)
C104 0.154(12) 0.207(15) 0.120(11) 0.019(12) 0.053(10) -0.012(12)
C105 0.127(15) 0.194(18) 0.112(15) 0.031(15) 0.045(12) 0.014(13)
Cl1A 0.154(11) 0.229(15) 0.227(14) 0.078(12) 0.028(10) -0.035(10)
C1AA 0.159(12) 0.207(15) 0.131(11) 0.024(12) 0.047(10) -0.010(12)
C2AA 0.160(12) 0.208(15) 0.126(10) 0.020(11) 0.046(9) -0.014(11)
C3AA 0.162(12) 0.202(16) 0.121(11) 0.020(12) 0.043(10) -0.014(12)
C4AA 0.154(14) 0.20(2) 0.116(18) 0.011(19) 0.036(14) -0.027(15)
Cl2 0.157(8) 0.134(8) 0.201(10) 0.065(8) 0.045(7) -0.032(7)
C106 0.131(9) 0.098(9) 0.099(8) 0.007(8) 0.033(7) -0.006(9)
C107 0.134(9) 0.087(9) 0.074(8) 0.007(8) 0.033(7) -0.012(8)
C108 0.113(9) 0.076(9) 0.029(6) 0.010(7) 0.022(7) -0.027(8)
C109 0.115(11) 0.114(15) 0.073(12) 0.018(12) 0.032(10) -0.025(10)
Cl2A 0.162(10) 0.199(11) 0.141(9) 0.019(8) 0.074(7) 0.005(9)
C5AA 0.136(10) 0.130(11) 0.125(10) 0.006(11) 0.039(8) -0.007(10)
C6AA 0.131(10) 0.099(9) 0.091(9) 0.002(8) 0.038(7) 0.003(9)
C7AA 0.130(10) 0.083(8) 0.066(8) 0.004(8) 0.030(7) -0.004(8)
C8AA 0.118(10) 0.066(11) 0.047(9) 0.021(9) 0.025(9) 0.013(9)
Cl3 0.223(16) 0.257(18) 0.214(15) -0.010(14) 0.039(12) -0.058(14)
C110 0.102(13) 0.142(16) 0.086(12) -0.020(11) 0.007(9) -0.039(12)
C111 0.098(11) 0.121(14) 0.062(10) -0.030(9) -0.006(8) -0.042(10)
C112 0.107(11) 0.118(14) 0.048(9) -0.016(9) 0.004(8) -0.041(10)
C113 0.086(10) 0.078(12) 0.016(6) 0.011(7) -0.028(6) -0.028(9)
O1 0.048(5) 0.041(6) 0.067(7) -0.003(6) 0.023(5) 0.005(4)
O2 0.061(8) 0.057(8) 0.054(6) 0.020(6) 0.030(6) 0.023(6)
O3 0.048(4) 0.051(7) 0.079(10) -0.017(8) 0.016(5) -0.002(4)
O4 0.046(5) 0.053(7) 0.111(15) -0.031(8) 0.028(7) 0.010(4)
O5 0.079(14) 0.119(16) 0.113(18) -0.004(15) 0.065(14) -0.022(14)
O6 0.058(9) 0.038(10) 0.040(9) 0.007(7) 0.018(7) 0.004(10)
N1 0.055(9) 0.015(7) 0.072(6) 0.003(5) 0.037(6) 0.006(5)
N2 0.049(10) 0.025(7) 0.084(9) 0.000(5) 0.025(7) -0.002(6)
N3 0.039(9) 0.020(5) 0.046(6) -0.001(4) 0.014(5) 0.004(5)
N4 0.029(10) 0.025(5) 0.045(7) 0.004(5) 0.019(6) 0.002(5)
N5 0.046(10) 0.039(6) 0.050(8) -0.004(5) 0.037(7) -0.001(6)
N6 0.042(12) 0.041(7) 0.067(7) 0.003(5) 0.029(7) 0.004(7)
C1 0.041(9) 0.014(8) 0.083(9) 0.001(5) 0.028(7) 0.004(6)
C2 0.045(11) 0.027(8) 0.072(7) 0.004(5) 0.036(6) 0.002(8)
C3 0.042(9) 0.028(7) 0.078(8) 0.000(5) 0.035(6) 0.003(6)
C4 0.038(15) 0.059(9) 0.077(8) -0.004(7) 0.031(7) 0.019(8)
C5 0.054(18) 0.064(9) 0.080(10) 0.003(7) 0.040(13) 0.025(10)
C6 0.076(18) 0.060(9) 0.064(9) 0.010(7) 0.058(10) 0.020(11)
C7 0.080(17) 0.034(7) 0.066(9) 0.010(7) 0.056(10) 0.019(10)
C8 0.039(9) 0.033(7) 0.062(15) 0.007(7) 0.009(8) -0.002(5)
C12 0.048(9) 0.033(6) 0.031(7) -0.002(5) 0.012(6) 0.007(6)
C11 0.051(8) 0.034(6) 0.030(8) -0.006(5) 0.014(6) 0.007(5)
C10 0.045(7) 0.036(6) 0.043(9) 0.000(5) 0.014(6) 0.005(5)
C9 0.046(8) 0.028(6) 0.042(8) -0.005(5) 0.012(6) 0.000(5)
C14 0.044(8) 0.036(6) 0.029(8) -0.004(5) 0.007(6) 0.002(5)
C13 0.039(7) 0.037(6) 0.027(7) -0.003(5) 0.005(5) 0.003(5)
C15 0.062(10) 0.049(9) 0.072(7) -0.004(7) 0.035(7) 0.005(7)
C16 0.072(12) 0.075(11) 0.066(9) 0.029(9) 0.040(9) 0.027(9)
C17 0.049(12) 0.031(7) 0.046(7) 0.001(5) 0.017(8) 0.009(7)
C18 0.037(12) 0.020(6) 0.044(7) 0.001(4) 0.016(6) 0.000(6)
C19 0.033(8) 0.019(5) 0.049(7) -0.001(4) 0.015(6) 0.002(5)
C20 0.031(9) 0.022(5) 0.052(7) 0.004(4) 0.019(7) 0.005(5)
C21 0.052(9) 0.027(6) 0.058(7) 0.011(5) 0.027(7) 0.013(5)
C22 0.070(11) 0.027(6) 0.069(8) 0.009(6) 0.038(8) 0.005(6)
C23 0.056(11) 0.026(6) 0.065(8) 0.002(6) 0.027(8) 0.009(7)
C24 0.042(8) 0.020(6) 0.065(8) -0.003(5) 0.014(8) -0.002(5)
C25 0.066(12) 0.024(7) 0.072(12) 0.002(7) 0.051(11) -0.001(7)
C29 0.039(5) 0.037(6) 0.023(11) -0.004(7) 0.011(5) 0.008(4)
C28 0.040(6) 0.030(6) 0.040(9) 0.001(6) 0.013(6) 0.009(4)
C27 0.047(4) 0.028(6) 0.040(8) 0.005(5) 0.015(5) 0.006(4)
C26 0.058(6) 0.026(6) 0.042(13) 0.009(6) 0.025(7) 0.008(4)
C31 0.058(6) 0.036(6) 0.035(12) -0.002(6) 0.026(7) 0.011(5)
C30 0.045(5) 0.040(6) 0.037(11) -0.002(6) 0.018(6) 0.013(4)
C32 0.052(9) 0.066(9) 0.090(15) -0.018(10) 0.009(10) 0.013(7)
C33 0.039(8) 0.057(8) 0.088(11) -0.035(8) 0.016(8) 0.010(6)
C34 0.048(9) 0.044(7) 0.061(17) -0.019(7) 0.021(10) 0.002(6)
C35 0.097(19) 0.046(8) 0.055(8) 0.001(6) 0.021(9) -0.011(8)
C36 0.042(12) 0.040(7) 0.055(8) -0.006(5) 0.026(8) 0.006(7)
C37 0.048(14) 0.042(7) 0.068(7) 0.002(6) 0.029(8) 0.008(7)
C38 0.064(15) 0.044(7) 0.077(12) -0.003(8) 0.030(12) 0.005(8)
C39 0.090(17) 0.040(10) 0.077(12) -0.008(9) 0.034(12) 0.005(10)
C40 0.107(16) 0.047(12) 0.064(12) -0.012(8) 0.021(12) 0.012(10)
C41 0.096(19) 0.041(11) 0.055(8) -0.006(7) 0.034(9) 0.014(11)
C42 0.058(13) 0.079(13) 0.074(8) 0.019(8) 0.036(8) 0.026(12)
C43 0.054(10) 0.067(13) 0.075(7) 0.017(8) 0.036(7) 0.017(9)
C44 0.057(10) 0.082(15) 0.073(8) 0.021(9) 0.036(7) 0.007(10)
C45 0.071(10) 0.062(14) 0.073(9) 0.024(9) 0.039(7) 0.007(11)
C46 0.069(9) 0.035(11) 0.062(7) 0.010(7) 0.036(6) 0.002(9)
C47 0.069(9) 0.033(11) 0.062(6) 0.008(7) 0.034(6) 0.006(8)
C48 0.052(10) 0.053(12) 0.061(6) 0.011(7) 0.029(7) 0.016(9)
C49 0.10(2) 0.14(2) 0.21(4) -0.04(3) 0.10(3) -0.05(2)
C50 0.070(11) 0.15(4) 0.054(14) -0.03(2) 0.021(10) -0.020(17)
C51 0.064(10) 0.015(7) 0.062(7) 0.012(6) 0.034(6) -0.001(6)
O7 0.058(5) 0.045(11) 0.039(8) 0.009(7) 0.016(4) -0.007(6)
O8 0.055(5) 0.12(2) 0.058(11) 0.021(11) 0.013(5) -0.015(8)
O9 0.051(6) 0.061(8) 0.080(9) 0.009(8) 0.036(7) 0.002(6)
O10 0.058(6) 0.044(8) 0.064(9) 0.017(6) 0.038(6) 0.016(5)
O11 0.039(5) 0.046(7) 0.065(9) -0.003(6) 0.001(5) 0.009(4)
O12 0.054(5) 0.065(9) 0.077(10) -0.032(8) 0.042(6) -0.009(5)
N7 0.047(4) 0.037(3) 0.032(3) 0.000(3) 0.017(3) -0.001(3)
N8 0.051(4) 0.045(4) 0.032(3) 0.001(3) 0.013(3) -0.013(3)
N9 0.048(4) 0.038(4) 0.033(3) 0.006(3) 0.007(3) 0.002(3)
N10 0.069(5) 0.032(3) 0.050(4) 0.007(3) 0.036(4) 0.003(3)
N11 0.037(3) 0.030(3) 0.029(3) 0.000(2) 0.008(3) 0.000(3)
N12 0.035(3) 0.033(3) 0.038(3) 0.006(3) 0.008(3) 0.001(3)
C01Q 0.051(5) 0.048(5) 0.034(4) -0.001(3) 0.014(3) 0.000(4)
C52 0.069(6) 0.055(5) 0.030(4) 0.003(4) 0.018(4) 0.007(5)
C53 0.046(5) 0.041(4) 0.037(4) -0.003(3) 0.015(3) -0.008(4)
C54 0.038(4) 0.048(5) 0.032(4) -0.003(3) 0.007(3) -0.001(4)
C55 0.052(6) 0.052(5) 0.050(5) -0.013(4) 0.007(4) -0.005(4)
C56 0.056(6) 0.061(6) 0.052(5) -0.021(4) 0.011(4) -0.006(5)
C57 0.051(6) 0.092(8) 0.038(4) -0.008(5) 0.009(4) -0.008(5)
C58 0.052(5) 0.066(6) 0.030(4) 0.003(4) 0.012(4) -0.004(4)
C59 0.058(6) 0.064(6) 0.038(4) 0.013(4) 0.011(4) -0.017(5)
C63 0.058(3) 0.033(4) 0.038(3) 0.004(3) 0.017(3) 0.000(3)
C62 0.058(3) 0.035(4) 0.041(3) 0.000(3) 0.019(3) -0.003(3)
C61 0.057(4) 0.036(4) 0.041(3) 0.001(3) 0.017(2) -0.005(3)
C60 0.054(3) 0.039(4) 0.040(3) 0.010(3) 0.014(3) 0.001(3)
C65 0.055(3) 0.045(5) 0.037(3) 0.004(3) 0.012(3) 0.000(3)
C64 0.053(4) 0.046(4) 0.037(3) 0.006(3) 0.015(2) -0.001(3)
C66 0.043(9) 0.070(16) 0.032(8) -0.009(8) 0.006(7) -0.030(9)
C67 0.042(11) 0.16(3) 0.070(12) 0.045(14) 0.014(9) 0.000(13)
C68 0.080(7) 0.039(5) 0.044(5) 0.006(4) 0.014(5) 0.010(4)
C69 0.043(5) 0.039(4) 0.036(4) -0.001(3) 0.009(3) 0.002(3)
C70 0.045(5) 0.038(4) 0.034(4) 0.003(3) 0.019(3) -0.004(3)
C71 0.067(6) 0.047(5) 0.039(4) -0.010(4) 0.018(4) -0.008(4)
C72 0.067(6) 0.057(5) 0.032(4) 0.002(4) 0.011(4) -0.008(5)
C73 0.059(6) 0.054(5) 0.036(4) 0.013(4) 0.001(4) -0.006(4)
C74 0.055(5) 0.036(4) 0.050(5) 0.003(4) 0.013(4) -0.001(4)
C75 0.083(7) 0.038(5) 0.065(6) 0.004(4) 0.050(5) 0.003(4)
C76 0.059(4) 0.039(3) 0.040(4) 0.004(3) 0.028(3) 0.007(3)
C77 0.042(6) 0.030(5) 0.039(10) -0.007(5) 0.015(6) -0.005(4)
C78 0.036(6) 0.032(6) 0.033(10) -0.002(6) 0.003(7) -0.005(5)
C79 0.039(3) 0.029(3) 0.035(3) 0.002(3) 0.006(3) -0.001(2)
C80 0.053(6) 0.045(6) 0.043(10) 0.017(6) 0.027(6) 0.015(5)
C81 0.063(7) 0.052(9) 0.059(12) 0.030(9) 0.038(8) 0.022(6)
C82 0.078(14) 0.068(12) 0.081(10) 0.016(11) 0.049(10) 0.013(12)
C83 0.070(12) 0.074(14) 0.076(14) 0.035(11) 0.043(11) 0.037(11)
C84 0.044(5) 0.034(4) 0.046(4) 0.009(3) 0.010(4) 0.004(3)
C85 0.057(5) 0.037(4) 0.028(4) 0.002(3) 0.005(3) -0.010(4)
C86 0.041(4) 0.030(3) 0.051(4) 0.009(3) 0.000(3) -0.004(3)
C87 0.042(4) 0.034(4) 0.051(4) 0.010(3) -0.002(3) 0.000(3)
C88 0.047(13) 0.042(7) 0.060(7) 0.021(5) 0.004(7) 0.007(7)
C89 0.029(9) 0.047(7) 0.091(9) 0.008(6) 0.028(8) -0.003(7)
C89A 0.030(7) 0.039(6) 0.094(11) 0.025(7) 0.013(7) -0.004(7)
C90 0.086(16) 0.039(7) 0.090(9) 0.000(6) 0.021(9) 0.005(9)
C90A 0.029(7) 0.030(6) 0.048(7) 0.004(6) 0.018(6) -0.006(5)
C91 0.035(12) 0.039(5) 0.063(7) -0.008(5) -0.018(7) -0.006(7)
C92 0.052(5) 0.047(5) 0.037(4) 0.000(4) 0.004(4) -0.001(4)
C93 0.044(5) 0.039(4) 0.031(4) -0.001(3) 0.011(3) -0.003(3)
C94 0.036(4) 0.045(5) 0.086(6) -0.007(5) 0.006(4) 0.002(3)
C95 0.043(5) 0.044(5) 0.070(6) -0.016(4) 0.016(4) -0.007(4)
C96 0.044(5) 0.040(4) 0.034(4) -0.005(3) 0.019(3) -0.010(4)
C97 0.046(4) 0.078(6) 0.052(5) -0.016(5) 0.027(4) 0.002(4)
C98 0.050(5) 0.065(6) 0.044(4) -0.026(4) 0.024(4) -0.017(4)
C99 0.052(8) 0.086(13) 0.111(19) -0.055(14) 0.034(10) -0.015(9)
C100 0.051(8) 0.072(12) 0.118(17) -0.035(12) 0.039(9) -0.010(8)
C101 0.048(5) 0.048(5) 0.064(5) -0.013(4) 0.034(4) -0.011(4)
O11A 0.036(5) 0.048(8) 0.054(8) -0.013(6) -0.001(5) 0.004(4)
C99A 0.031(7) 0.075(14) 0.088(14) -0.039(12) -0.001(7) 0.004(8)
O12A 0.043(5) 0.084(12) 0.067(9) -0.017(7) 0.024(5) 0.003(6)
C1A 0.042(7) 0.089(17) 0.073(10) -0.021(10) 0.020(6) 0.009(9)
C67A 0.059(13) 0.048(8) 0.083(14) -0.007(8) 0.046(12) 0.001(7)
N3A 0.043(11) 0.032(6) 0.039(6) -0.006(4) 0.009(6) -0.001(6)
C8A 0.037(11) 0.057(9) 0.08(2) 0.018(11) 0.007(10) 0.014(6)
C12A 0.031(7) 0.051(9) 0.027(8) 0.000(6) 0.003(6) 0.014(6)
C11A 0.033(7) 0.036(7) 0.048(12) -0.007(7) 0.009(6) 0.010(5)
C10A 0.030(6) 0.029(6) 0.052(11) -0.011(6) 0.003(6) 0.004(5)
C9A 0.029(7) 0.052(9) 0.051(12) 0.005(8) -0.002(7) 0.006(6)
C14A 0.039(9) 0.064(12) 0.075(15) 0.024(10) 0.015(9) 0.015(8)
C13A 0.044(9) 0.067(11) 0.058(11) 0.021(9) 0.019(8) 0.021(8)
N2A 0.038(11) 0.050(9) 0.067(9) 0.004(7) 0.011(8) 0.015(8)
C17A 0.029(10) 0.050(10) 0.033(7) 0.004(6) -0.001(7) 0.008(7)
C0AA 0.07(2) 0.060(13) 0.066(9) 0.003(8) 0.011(10) 0.010(11)
C3A 0.062(13) 0.046(8) 0.064(8) -0.001(6) 0.018(7) 0.022(7)
O2A 0.054(8) 0.078(10) 0.073(8) 0.041(7) 0.033(7) 0.035(7)
N1A 0.087(17) 0.057(13) 0.055(7) -0.004(7) 0.027(7) 0.008(11)
C2A 0.055(13) 0.043(8) 0.055(7) -0.004(6) 0.027(7) 0.025(7)
C4A 0.05(2) 0.040(9) 0.064(8) -0.004(6) 0.018(9) 0.009(10)
C16A 0.053(11) 0.097(14) 0.079(12) 0.053(11) 0.033(10) 0.039(10)
C18A 0.12(3) 0.030(7) 0.039(7) -0.006(6) 0.023(10) -0.013(10)
C19A 0.040(11) 0.029(6) 0.042(7) -0.011(4) 0.009(7) -0.005(6)
C51A 0.100(17) 0.08(2) 0.046(7) -0.003(9) 0.032(7) -0.011(15)
C7A 0.054(16) 0.050(9) 0.082(10) 0.010(8) 0.025(10) 0.026(10)
C5A 0.053(16) 0.052(10) 0.064(10) 0.013(8) 0.038(10) 0.016(10)
N4A 0.036(15) 0.028(7) 0.037(7) -0.007(5) 0.011(8) -0.008(7)
C20A 0.044(11) 0.028(6) 0.045(7) -0.011(5) 0.014(8) -0.010(6)
C24A 0.062(11) 0.039(8) 0.048(8) -0.019(6) 0.020(9) -0.019(7)
C6A 0.053(16) 0.047(10) 0.082(10) 0.017(8) 0.029(11) 0.019(11)
C25A 0.056(13) 0.045(8) 0.045(9) -0.009(7) 0.024(10) -0.003(8)
C21A 0.048(11) 0.029(7) 0.052(8) -0.008(5) 0.023(8) -0.008(6)
C23A 0.055(12) 0.037(8) 0.060(9) -0.016(7) 0.029(9) -0.022(8)
C22A 0.092(15) 0.033(7) 0.070(9) -0.019(7) 0.048(11) -0.028(9)
O6A 0.064(9) 0.047(14) 0.049(10) 0.006(9) 0.025(8) 0.009(10)
O5A 0.050(9) 0.090(13) 0.045(8) 0.003(7) 0.022(6) 0.010(8)
C43A 0.045(9) 0.024(8) 0.042(5) 0.013(5) 0.015(5) 0.022(7)
C44A 0.045(8) 0.042(10) 0.040(6) 0.007(6) 0.017(5) 0.019(7)
C45A 0.056(9) 0.035(10) 0.042(6) 0.008(7) 0.023(6) 0.013(8)
C46A 0.064(9) 0.031(11) 0.047(6) 0.001(8) 0.030(6) 0.010(8)
C47A 0.065(9) 0.032(12) 0.051(6) 0.005(7) 0.026(5) 0.009(8)
C48A 0.050(9) 0.022(9) 0.049(6) 0.008(6) 0.021(6) 0.018(8)
C50A 0.066(10) 0.035(10) 0.036(10) 0.018(8) 0.018(8) 0.012(8)
O3A 0.046(5) 0.050(8) 0.053(9) -0.015(7) 0.030(5) 0.004(4)
C49A 0.052(10) 0.14(3) 0.073(13) -0.040(18) 0.035(8) -0.002(13)
C42A 0.036(11) 0.043(8) 0.041(6) 0.012(5) 0.013(6) 0.022(8)
C32A 0.040(8) 0.051(9) 0.070(12) -0.025(9) 0.028(9) 0.000(7)
C29A 0.045(7) 0.042(8) 0.045(19) -0.004(9) 0.016(8) 0.004(5)
C28A 0.044(7) 0.042(8) 0.034(10) -0.002(7) 0.013(7) 0.008(5)
C27A 0.045(5) 0.046(7) 0.052(10) -0.011(7) 0.029(5) 0.004(4)
C26A 0.047(7) 0.042(8) 0.044(15) -0.011(9) 0.026(8) 0.003(5)
C31A 0.047(7) 0.041(7) 0.049(17) -0.005(8) 0.026(8) 0.006(5)
C30A 0.044(6) 0.045(7) 0.045(13) -0.005(7) 0.015(7) 0.005(5)
O4A 0.048(6) 0.057(8) 0.116(15) -0.030(10) 0.033(7) 0.000(5)
N6A 0.027(10) 0.036(6) 0.031(5) 0.004(4) 0.014(6) 0.018(6)
C34A 0.046(9) 0.036(7) 0.021(11) 0.007(6) 0.006(8) 0.008(5)
C33A 0.064(10) 0.065(10) 0.145(16) -0.036(12) 0.047(11) 0.004(8)
C35A 0.038(11) 0.041(7) 0.015(6) 0.004(5) 0.000(6) 0.011(6)
C37A 0.015(9) 0.036(7) 0.029(5) 0.001(4) 0.010(5) 0.005(6)
N5A 0.039(10) 0.039(6) 0.015(6) 0.003(5) -0.003(6) 0.007(6)
C36A 0.035(10) 0.039(7) 0.023(5) -0.004(4) -0.002(5) 0.012(6)
C38A 0.036(11) 0.034(7) 0.031(7) 0.003(5) 0.010(7) -0.001(7)
C41A 0.047(12) 0.036(10) 0.023(6) -0.004(5) 0.002(6) 0.016(8)
C39A 0.068(14) 0.037(10) 0.030(7) -0.002(6) 0.014(8) -0.006(9)
C40A 0.071(12) 0.043(11) 0.015(7) -0.002(6) 0.007(7) 0.001(8)
O1A 0.038(5) 0.050(7) 0.074(9) 0.001(7) 0.016(6) 0.016(5)
C15A 0.054(9) 0.073(11) 0.087(11) 0.007(9) 0.027(8) 0.010(9)
C88A 0.041(14) 0.042(6) 0.078(9) 0.026(6) -0.004(7) -0.003(7)
C91A 0.019(8) 0.034(5) 0.049(6) 0.005(4) 0.013(5) -0.010(5)
O9A 0.072(10) 0.051(8) 0.075(11) 0.019(9) 0.045(9) 0.018(7)
O10A 0.111(12) 0.034(8) 0.106(15) 0.004(8) 0.084(12) 0.006(8)
C77A 0.039(7) 0.035(5) 0.024(8) -0.008(5) 0.004(6) -0.002(4)
C78A 0.023(6) 0.044(6) 0.021(8) 0.002(6) -0.010(5) -0.002(5)
C80A 0.075(10) 0.036(5) 0.050(11) 0.012(6) 0.038(9) 0.013(6)
C81A 0.083(11) 0.037(7) 0.066(12) 0.017(7) 0.053(11) 0.020(7)
C82A 0.087(17) 0.055(10) 0.119(19) 0.016(11) 0.071(15) 0.019(11)
C83A 0.16(2) 0.043(11) 0.15(2) 0.026(14) 0.14(2) 0.028(13)
O7A 0.049(10) 0.12(3) 0.052(13) -0.036(13) 0.027(9) -0.032(12)
O8A 0.036(7) 0.048(8) 0.023(8) -0.003(6) 0.002(7) 0.002(5)
C66A 0.21(4) 0.10(3) 0.12(2) -0.062(18) 0.13(3) -0.06(2)

loop_
_atom_type_symbol
_atom_type_description
_atom_type_scat_dispersion_real
_atom_type_scat_dispersion_imag
_atom_type_scat_source
C C 0.0033 0.0016 'International Tables Vol C Tables 4.2.6.8 and 6.1.1.4'
H H 0.0000 0.0000 'International Tables Vol C Tables 4.2.6.8 and 6.1.1.4'
Cl Cl 0.1484 0.1585 'International Tables Vol C Tables 4.2.6.8 and 6.1.1.4'
N N 0.0061 0.0033 'International Tables Vol C Tables 4.2.6.8 and 6.1.1.4'
O O 0.0106 0.0060 'International Tables Vol C Tables 4.2.6.8 and 6.1.1.4'

loop_
_geom_angle_atom_site_label_1
_geom_angle_atom_site_label_2
_geom_angle_atom_site_label_3
_geom_angle
_geom_angle_site_symmetry_1
_geom_angle_site_symmetry_3
_geom_angle_publ_flag
Cl1 C102 H10F 107.6 . . ?
Cl1 C102 H10G 107.6 . . ?
H10F C102 H10G 107.0 . . ?
C103 C102 Cl1 119(3) . . ?
C103 C102 H10F 107.6 . . ?
C103 C102 H10G 107.6 . . ?
C102 C103 H10H 108.0 . . ?
C102 C103 H10I 108.0 . . ?
C102 C103 C104 117(3) . . ?
H10H C103 H10I 107.3 . . ?
C104 C103 H10H 108.0 . . ?
C104 C103 H10I 108.0 . . ?
C103 C104 H10J 103.8 . . ?
C103 C104 H10K 103.8 . . ?
C103 C104 C105 133(3) . . ?
H10J C104 H10K 105.4 . . ?
C105 C104 H10J 103.8 . . ?
C105 C104 H10K 103.8 . . ?
C104 C105 H10L 102.7 . . ?
C104 C105 H10M 116.2 . . ?
C104 C105 H10N 109.2 . . ?
H10L C105 H10M 109.5 . . ?
H10L C105 H10N 109.5 . . ?
H10M C105 H10N 109.5 . . ?
Cl1A C1AA H1AD 107.4 . . ?
Cl1A C1AA H1AE 107.4 . . ?
H1AD C1AA H1AE 106.9 . . ?
C2AA C1AA Cl1A 120(3) . . ?
C2AA C1AA H1AD 107.4 . . ?
C2AA C1AA H1AE 107.4 . . ?
C1AA C2AA H2AA 107.9 . . ?
C1AA C2AA H2AB 107.9 . . ?
H2AA C2AA H2AB 107.2 . . ?
C3AA C2AA C1AA 118(3) . . ?
C3AA C2AA H2AA 107.9 . . ?
C3AA C2AA H2AB 107.9 . . ?
C2AA C3AA H3AA 106.1 . . ?
C2AA C3AA H3AB 106.0 . . ?
C2AA C3AA C4AA 125(4) . . ?
H3AA C3AA H3AB 106.3 . . ?
C4AA C3AA H3AA 106.1 . . ?
C4AA C3AA H3AB 106.0 . . ?
C3AA C4AA H4AC 109.5 . . ?
C3AA C4AA H4AD 109.5 . . ?
C3AA C4AA H4AE 109.5 . . ?
H4AC C4AA H4AD 109.5 . . ?
H4AC C4AA H4AE 109.5 . . ?
H4AD C4AA H4AE 109.5 . . ?
Cl2 C106 H10O 106.3 . . ?
Cl2 C106 H10P 106.3 . . ?
H10O C106 H10P 106.4 . . ?
C107 C106 Cl2 124(2) . . ?
C107 C106 H10O 106.3 . . ?
C107 C106 H10P 106.3 . . ?
C106 C107 H10Q 108.6 . . ?
C106 C107 H10R 108.6 . . ?
C106 C107 C108 115(2) . . ?
H10Q C107 H10R 107.6 . . ?
C108 C107 H10Q 108.6 . . ?
C108 C107 H10R 108.6 . . ?
C107 C108 H10S 105.9 . . ?
C107 C108 H10T 105.9 . . ?
H10S C108 H10T 106.3 . . ?
C109 C108 C107 126(2) . . ?
C109 C108 H10S 105.9 . . ?
C109 C108 H10T 105.9 . . ?
C108 C109 H10U 109.5 . . ?
C108 C109 H10V 109.5 . . ?
C108 C109 H10W 109.5 . . ?
H10U C109 H10V 109.5 . . ?
H10U C109 H10W 109.5 . . ?
H10V C109 H10W 109.5 . . ?
Cl2A C5AA H5AC 113.2 . . ?
Cl2A C5AA H5AD 113.2 . . ?
H5AC C5AA H5AD 110.6 . . ?
C6AA C5AA Cl2A 92.4(19) . . ?
C6AA C5AA H5AC 113.2 . . ?
C6AA C5AA H5AD 113.2 . . ?
C5AA C6AA H6AC 109.2 . . ?
C5AA C6AA H6AD 109.2 . . ?
H6AC C6AA H6AD 107.9 . . ?
C7AA C6AA C5AA 112(3) . . ?
C7AA C6AA H6AC 109.2 . . ?
C7AA C6AA H6AD 109.2 . . ?
C6AA C7AA H7AC 111.5 . . ?
C6AA C7AA H7AD 111.5 . . ?
H7AC C7AA H7AD 109.3 . . ?
C8AA C7AA C6AA 101(2) . . ?
C8AA C7AA H7AC 111.5 . . ?
C8AA C7AA H7AD 111.5 . . ?
C7AA C8AA H8AA 109.5 . . ?
C7AA C8AA H8AB 109.5 . . ?
C7AA C8AA H8AC 109.5 . . ?
H8AA C8AA H8AB 109.5 . . ?
H8AA C8AA H8AC 109.5 . . ?
H8AB C8AA H8AC 109.5 . . ?
Cl3 C110 H11B 106.1 . . ?
Cl3 C110 H11C 106.1 . . ?
H11B C110 H11C 106.3 . . ?
C111 C110 Cl3 125(2) . . ?
C111 C110 H11B 106.1 . . ?
C111 C110 H11C 106.1 . . ?
C110 C111 H11D 107.8 . . ?
C110 C111 H11E 107.8 . . ?
C110 C111 C112 118(2) . . ?
H11D C111 H11E 107.2 . . ?
C112 C111 H11D 107.8 . . ?
C112 C111 H11E 107.8 . . ?
C111 C112 H11F 105.5 . . ?
C111 C112 H11G 105.5 . . ?
C111 C112 C113 127(2) . . ?
H11F C112 H11G 106.1 . . ?
C113 C112 H11F 105.5 . . ?
C113 C112 H11G 105.5 . . ?
C112 C113 H11H 109.5 . . ?
C112 C113 H11I 109.5 . . ?
C112 C113 H11J 109.5 . . ?
H11H C113 H11I 109.5 . . ?
H11H C113 H11J 109.5 . . ?
H11I C113 H11J 109.5 . . ?
C15 O1 C10 114.3(14) . . ?
C13 O2 C16 117.7(13) . . ?
C32 O3 C27 115.2(18) . . ?
C30 O4 C33 118.2(18) . . ?
C49 O5 C44 112(3) . . ?
C47 O6 C50 113(3) . . ?
C1 N1 C51 111(3) . . ?
C2 N1 C1 102(2) . . ?
C2 N1 C51 116(3) . . ?
C1 N2 C8 107(4) . . ?
C3 N2 C1 108(2) . . ?
C3 N2 C8 110(3) . . ?
C17 N3 C18 109.2(19) . . ?
C19 N3 C17 112.0(15) . . ?
C19 N3 C18 100.0(19) . . ?
C18 N4 C20 107(2) . . ?
C25 N4 C18 107(3) . . ?
C25 N4 C20 105(3) . . ?
C34 N5 C35 116(3) . . ?
C36 N5 C34 120(3) . . ?
C36 N5 C35 109(2) . . ?
C37 N6 C35 108(2) . . ?
C37 N6 C42 117(2) . . ?
C42 N6 C35 109(2) . . ?
N1 C1 N2 105(3) . . ?
N1 C1 H1A 110.7 . . ?
N1 C1 H1B 110.7 . . ?
N2 C1 H1A 110.7 . . ?
N2 C1 H1B 110.7 . . ?
H1A C1 H1B 108.8 . . ?
N1 C2 H2 110.4 . . ?
N1 C2 C3 101(2) . . ?
N1 C2 C7 116(3) . . ?
C3 C2 H2 110.4 . . ?
C7 C2 H2 110.4 . . ?
C7 C2 C3 109(3) . . ?
N2 C3 C2 98(3) . . ?
N2 C3 H3 107.4 . . ?
N2 C3 C4 123(3) . . ?
C2 C3 H3 107.4 . . ?
C4 C3 C2 113(3) . . ?
C4 C3 H3 107.4 . . ?
C3 C4 H4A 109.9 . . ?
C3 C4 H4B 110.0 . . ?
H4A C4 H4B 108.3 . . ?
C5 C4 C3 109(3) . . ?
C5 C4 H4A 109.9 . . ?
C5 C4 H4B 109.9 . . ?
C4 C5 H5 113.6 . . ?
C6 C5 C4 133(4) . . ?
C6 C5 H5 113.6 . . ?
C5 C6 H6 121.9 . . ?
C5 C6 C7 116(3) . . ?
C7 C6 H6 121.9 . . ?
C2 C7 C6 112(3) . . ?
C2 C7 H7A 109.3 . . ?
C2 C7 H7B 109.3 . . ?
C6 C7 H7A 109.3 . . ?
C6 C7 H7B 109.3 . . ?
H7A C7 H7B 108.0 . . ?
N2 C8 H8B 108.8 . . ?
N2 C8 H8C 108.8 . . ?
N2 C8 C9 114(2) . . ?
H8B C8 H8C 107.7 . . ?
C9 C8 H8B 108.8 . . ?
C9 C8 H8C 108.8 . . ?
C11 C12 C13 120.0 . . ?
C11 C12 C17 122.3(10) . . ?
C13 C12 C17 117.6(10) . . ?
C12 C11 H11 120.0 . . ?
C10 C11 C12 120.0 . . ?
C10 C11 H11 120.0 . . ?
O1 C10 C11 118.6(10) . . ?
O1 C10 C9 121.2(10) . . ?
C9 C10 C11 120.0 . . ?
C10 C9 C8 119.0(9) . . ?
C10 C9 C14 120.0 . . ?
C14 C9 C8 121.0(9) . . ?
C9 C14 H14 120.0 . . ?
C9 C14 C13 120.0 . . ?
C13 C14 H14 120.0 . . ?
O2 C13 C12 117.3(9) . . ?
O2 C13 C14 122.7(9) . . ?
C14 C13 C12 120.0 . . ?
O1 C15 H15D 109.5 . . ?
O1 C15 H15E 109.5 . . ?
O1 C15 H15F 109.5 . . ?
H15D C15 H15E 109.5 . . ?
H15D C15 H15F 109.5 . . ?
H15E C15 H15F 109.5 . . ?
O2 C16 H16D 109.5 . . ?
O2 C16 H16E 109.5 . . ?
O2 C16 H16F 109.5 . . ?
H16D C16 H16E 109.5 . . ?
H16D C16 H16F 109.5 . . ?
H16E C16 H16F 109.5 . . ?
N3 C17 C12 111.4(13) . . ?
N3 C17 H17C 109.4 . . ?
N3 C17 H17D 109.4 . . ?
C12 C17 H17C 109.4 . . ?
C12 C17 H17D 109.4 . . ?
H17C C17 H17D 108.0 . . ?
N3 C18 H18C 110.4 . . ?
N3 C18 H18D 110.4 . . ?
N4 C18 N3 107(2) . . ?
N4 C18 H18C 110.4 . . ?
N4 C18 H18D 110.4 . . ?
H18C C18 H18D 108.6 . . ?
N3 C19 H19 109.2 . . ?
N3 C19 C20 102.8(16) . . ?
N3 C19 C24 116.1(17) . . ?
C20 C19 H19 109.2 . . ?
C20 C19 C24 109.9(16) . . ?
C24 C19 H19 109.2 . . ?
N4 C20 C19 100.3(15) . . ?
N4 C20 H20 110.0 . . ?
N4 C20 C21 115.6(19) . . ?
C19 C20 H20 110.0 . . ?
C19 C20 C21 110.7(14) . . ?
C21 C20 H20 110.0 . . ?
C20 C21 H21C 109.9 . . ?
C20 C21 H21D 109.9 . . ?
H21C C21 H21D 108.3 . . ?
C22 C21 C20 108.9(16) . . ?
C22 C21 H21C 109.9 . . ?
C22 C21 H21D 109.9 . . ?
C21 C22 H22C 108.7 . . ?
C21 C22 H22D 108.7 . . ?
H22C C22 H22D 107.6 . . ?
C23 C22 C21 114.1(13) . . ?
C23 C22 H22C 108.7 . . ?
C23 C22 H22D 108.7 . . ?
C22 C23 H23C 108.9 . . ?
C22 C23 H23D 108.9 . . ?
C22 C23 C24 113.4(14) . . ?
H23C C23 H23D 107.7 . . ?
C24 C23 H23C 108.9 . . ?
C24 C23 H23D 108.9 . . ?
C19 C24 C23 106.8(15) . . ?
C19 C24 H24C 110.4 . . ?
C19 C24 H24D 110.4 . . ?
C23 C24 H24C 110.4 . . ?
C23 C24 H24D 110.4 . . ?
H24C C24 H24D 108.6 . . ?
N4 C25 H25C 110.0 . . ?
N4 C25 H25D 110.0 . . ?
N4 C25 C26 109(3) . . ?
H25C C25 H25D 108.3 . . ?
C26 C25 H25C 110.0 . . ?
C26 C25 H25D 110.0 . . ?
C28 C29 C30 120.0 . . ?
C28 C29 C34 120(2) . . ?
C30 C29 C34 120(2) . . ?
C29 C28 H28 120.0 . . ?
C29 C28 C27 120.0 . . ?
C27 C28 H28 120.0 . . ?
C28 C27 O3 124.6(13) . . ?
C26 C27 O3 115.3(13) . . ?
C26 C27 C28 120.0 . . ?
C27 C26 C25 120.3(19) . . ?
C27 C26 C31 120.0 . . ?
C31 C26 C25 119.3(19) . . ?
C26 C31 H31 120.0 . . ?
C30 C31 C26 120.0 . . ?
C30 C31 H31 120.0 . . ?
O4 C30 C29 117.0(9) . . ?
O4 C30 C31 123.0(9) . . ?
C31 C30 C29 120.0 . . ?
O3 C32 H32D 109.5 . . ?
O3 C32 H32E 109.5 . . ?
O3 C32 H32F 109.5 . . ?
H32D C32 H32E 109.5 . . ?
H32D C32 H32F 109.5 . . ?
H32E C32 H32F 109.5 . . ?
O4 C33 H33D 109.5 . . ?
O4 C33 H33E 109.5 . . ?
O4 C33 H33F 109.5 . . ?
H33D C33 H33E 109.5 . . ?
H33D C33 H33F 109.5 . . ?
H33E C33 H33F 109.5 . . ?
N5 C34 H34C 107.6 . . ?
N5 C34 H34D 107.6 . . ?
C29 C34 N5 119(4) . . ?
C29 C34 H34C 107.6 . . ?
C29 C34 H34D 107.6 . . ?
H34C C34 H34D 107.0 . . ?
N5 C35 H35C 112.2 . . ?
N5 C35 H35D 112.2 . . ?
N6 C35 N5 98(2) . . ?
N6 C35 H35C 112.2 . . ?
N6 C35 H35D 112.2 . . ?
H35C C35 H35D 109.8 . . ?
N5 C36 H36 106.5 . . ?
N5 C36 C37 106(2) . . ?
N5 C36 C41 120(2) . . ?
C37 C36 H36 106.5 . . ?
C37 C36 C41 110(2) . . ?
C41 C36 H36 106.5 . . ?
N6 C37 C36 99(2) . . ?
N6 C37 H37 109.9 . . ?
N6 C37 C38 114(2) . . ?
C36 C37 H37 109.9 . . ?
C36 C37 C38 113(2) . . ?
C38 C37 H37 109.9 . . ?
C37 C38 H38C 110.8 . . ?
C37 C38 H38D 110.8 . . ?
C37 C38 C39 105(2) . . ?
H38C C38 H38D 108.9 . . ?
C39 C38 H38C 110.8 . . ?
C39 C38 H38D 110.8 . . ?
C38 C39 H39C 109.1 . . ?
C38 C39 H39D 109.1 . . ?
H39C C39 H39D 107.9 . . ?
C40 C39 C38 112.4(18) . . ?
C40 C39 H39C 109.1 . . ?
C40 C39 H39D 109.1 . . ?
C39 C40 H40C 109.0 . . ?
C39 C40 H40D 109.0 . . ?
C39 C40 C41 113(2) . . ?
H40C C40 H40D 107.8 . . ?
C41 C40 H40C 109.0 . . ?
C41 C40 H40D 109.0 . . ?
C36 C41 C40 107(2) . . ?
C36 C41 H41C 110.3 . . ?
C36 C41 H41D 110.3 . . ?
C40 C41 H41C 110.3 . . ?
C40 C41 H41D 110.3 . . ?
H41C C41 H41D 108.5 . . ?
N6 C42 H42C 108.9 . . ?
N6 C42 H42D 108.9 . . ?
H42C C42 H42D 107.7 . . ?
C43 C42 N6 113.4(19) . . ?
C43 C42 H42C 108.9 . . ?
C43 C42 H42D 108.9 . . ?
C44 C43 C42 120.8(14) . . ?
C44 C43 C48 120.0 . . ?
C48 C43 C42 119.1(14) . . ?
O5 C44 C43 112.4(18) . . ?
O5 C44 C45 127.6(18) . . ?
C43 C44 C45 120.0 . . ?
C44 C45 H45 120.0 . . ?
C46 C45 C44 120.0 . . ?
C46 C45 H45 120.0 . . ?
C45 C46 C47 120.0 . . ?
C45 C46 C51 123.6(19) . . ?
C47 C46 C51 116.2(19) . . ?
C46 C47 O6 112.2(14) . . ?
C48 C47 O6 127.8(14) . . ?
C48 C47 C46 120.0 . . ?
C43 C48 H48 120.0 . . ?
C47 C48 C43 120.0 . . ?
C47 C48 H48 120.0 . . ?
O5 C49 H49D 109.5 . . ?
O5 C49 H49E 109.5 . . ?
O5 C49 H49F 109.5 . . ?
H49D C49 H49E 109.5 . . ?
H49D C49 H49F 109.5 . . ?
H49E C49 H49F 109.5 . . ?
O6 C50 H50D 109.5 . . ?
O6 C50 H50E 109.5 . . ?
O6 C50 H50F 109.5 . . ?
H50D C50 H50E 109.5 . . ?
H50D C50 H50F 109.5 . . ?
H50E C50 H50F 109.5 . . ?
N1 C51 H51C 109.5 . . ?
N1 C51 H51D 109.5 . . ?
C46 C51 N1 111(3) . . ?
C46 C51 H51C 109.5 . . ?
C46 C51 H51D 109.5 . . ?
H51C C51 H51D 108.1 . . ?
C61 O7 C66 114(2) . . ?
C64 O8 C67 109(3) . . ?
C77 O9 C82 121.3(17) . . ?
C80 O10 C83 115.0(13) . . ?
C94 O11 C99 118.4(13) . . ?
C97 O12 C100 118.1(14) . . ?
C53 N7 C52 105.8(6) . . ?
C101 N7 C52 113.1(7) . . ?
C101 N7 C53 112.4(6) . . ?
C52 N8 C59 110.2(7) . . ?
C54 N8 C52 103.9(6) . . ?
C54 N8 C59 112.0(7) . . ?
C01Q N9 C68 112.0(7) . . ?
C01Q N9 C69 112.0(7) . . ?
C68 N9 C69 104.9(6) . . ?
C70 N10 C68 102.5(6) . . ?
C75 N10 C68 111.9(8) . . ?
C75 N10 C70 114.3(6) . . ?
C84 N11 C86 112.4(6) . . ?
C85 N11 C84 111.6(6) . . ?
C85 N11 C86 104.2(5) . . ?
C85 N12 C92 112.6(6) . . ?
C87 N12 C85 104.5(6) . . ?
C87 N12 C92 113.1(6) . . ?
N9 C01Q H01A 109.3 . . ?
N9 C01Q H01B 109.3 . . ?
N9 C01Q C63 111.6(7) . . ?
H01A C01Q H01B 108.0 . . ?
C63 C01Q H01A 109.3 . . ?
C63 C01Q H01B 109.3 . . ?
N7 C52 H52A 110.6 . . ?
N7 C52 H52B 110.6 . . ?
N8 C52 N7 105.5(6) . . ?
N8 C52 H52A 110.6 . . ?
N8 C52 H52B 110.6 . . ?
H52A C52 H52B 108.8 . . ?
N7 C53 H53 108.6 . . ?
N7 C53 C54 102.4(6) . . ?
N7 C53 C58 117.2(7) . . ?
C54 C53 H53 108.6 . . ?
C54 C53 C58 111.0(7) . . ?
C58 C53 H53 108.6 . . ?
N8 C54 C53 101.0(6) . . ?
N8 C54 H54 108.7 . . ?
N8 C54 C55 118.4(7) . . ?
C53 C54 H54 108.7 . . ?
C53 C54 C55 111.0(7) . . ?
C55 C54 H54 108.7 . . ?
C54 C55 H55A 110.2 . . ?
C54 C55 H55B 110.2 . . ?
C54 C55 C56 107.7(8) . . ?
H55A C55 H55B 108.5 . . ?
C56 C55 H55A 110.2 . . ?
C56 C55 H55B 110.2 . . ?
C55 C56 H56A 108.9 . . ?
C55 C56 H56B 108.9 . . ?
H56A C56 H56B 107.7 . . ?
C57 C56 C55 113.2(8) . . ?
C57 C56 H56A 108.9 . . ?
C57 C56 H56B 108.9 . . ?
C56 C57 H57A 108.8 . . ?
C56 C57 H57B 108.8 . . ?
C56 C57 C58 113.9(7) . . ?
H57A C57 H57B 107.7 . . ?
C58 C57 H57A 108.8 . . ?
C58 C57 H57B 108.8 . . ?
C53 C58 C57 108.0(8) . . ?
C53 C58 H58A 110.1 . . ?
C53 C58 H58B 110.1 . . ?
C57 C58 H58A 110.1 . . ?
C57 C58 H58B 110.1 . . ?
H58A C58 H58B 108.4 . . ?
N8 C59 H59A 109.1 . . ?
N8 C59 H59B 109.1 . . ?
N8 C59 C60 112.4(7) . . ?
H59A C59 H59B 107.9 . . ?
C60 C59 H59A 109.1 . . ?
C60 C59 H59B 109.1 . . ?
C62 C63 C01Q 120.5(4) . . ?
C62 C63 C64 120.0 . . ?
C64 C63 C01Q 119.5(4) . . ?
C63 C62 H62 120.0 . . ?
C61 C62 C63 120.0 . . ?
C61 C62 H62 120.0 . . ?
O7 C61 C62 126.5(12) . . ?
O7 C61 C60 113.5(12) . . ?
C60 C61 C62 120.0 . . ?
O7A C61 C62 120.1(14) . . ?
O7A C61 C60 119.9(14) . . ?
C61 C60 C59 119.5(5) . . ?
C61 C60 C65 120.0 . . ?
C65 C60 C59 120.5(5) . . ?
C60 C65 H65 120.0 . . ?
C60 C65 C64 120.0 . . ?
C64 C65 H65 120.0 . . ?
O8 C64 C63 112.7(13) . . ?
O8 C64 C65 127.3(13) . . ?
C63 C64 O8A 122.4(10) . . ?
C65 C64 C63 120.0 . . ?
C65 C64 O8A 117.6(10) . . ?
O7 C66 H66A 109.5 . . ?
O7 C66 H66B 109.5 . . ?
O7 C66 H66C 109.5 . . ?
H66A C66 H66B 109.5 . . ?
H66A C66 H66C 109.5 . . ?
H66B C66 H66C 109.5 . . ?
O8 C67 H67A 109.5 . . ?
O8 C67 H67B 109.5 . . ?
O8 C67 H67C 109.5 . . ?
H67A C67 H67B 109.5 . . ?
H67A C67 H67C 109.5 . . ?
H67B C67 H67C 109.5 . . ?
N9 C68 H68A 110.3 . . ?
N9 C68 H68B 110.3 . . ?
N10 C68 N9 107.3(7) . . ?
N10 C68 H68A 110.3 . . ?
N10 C68 H68B 110.3 . . ?
H68A C68 H68B 108.5 . . ?
N9 C69 H69 108.9 . . ?
N9 C69 C70 101.9(6) . . ?
N9 C69 C74 116.7(7) . . ?
C70 C69 H69 108.9 . . ?
C70 C69 C74 111.1(7) . . ?
C74 C69 H69 108.9 . . ?
N10 C70 C69 101.3(6) . . ?
N10 C70 H70 109.5 . . ?
N10 C70 C71 116.7(7) . . ?
C69 C70 H70 109.5 . . ?
C69 C70 C71 110.0(7) . . ?
C71 C70 H70 109.5 . . ?
C70 C71 H71A 110.3 . . ?
C70 C71 H71B 110.3 . . ?
C70 C71 C72 107.3(7) . . ?
H71A C71 H71B 108.5 . . ?
C72 C71 H71A 110.3 . . ?
C72 C71 H71B 110.3 . . ?
C71 C72 H72A 109.0 . . ?
C71 C72 H72B 109.0 . . ?
H72A C72 H72B 107.8 . . ?
C73 C72 C71 113.0(7) . . ?
C73 C72 H72A 109.0 . . ?
C73 C72 H72B 109.0 . . ?
C72 C73 H73A 109.0 . . ?
C72 C73 H73B 109.0 . . ?
C72 C73 C74 113.1(8) . . ?
H73A C73 H73B 107.8 . . ?
C74 C73 H73A 109.0 . . ?
C74 C73 H73B 109.0 . . ?
C69 C74 C73 107.4(7) . . ?
C69 C74 H74A 110.2 . . ?
C69 C74 H74B 110.2 . . ?
C73 C74 H74A 110.2 . . ?
C73 C74 H74B 110.2 . . ?
H74A C74 H74B 108.5 . . ?
N10 C75 H75A 109.0 . . ?
N10 C75 H75B 109.0 . . ?
N10 C75 C76 113.1(7) . . ?
H75A C75 H75B 107.8 . . ?
C76 C75 H75A 109.0 . . ?
C76 C75 H75B 109.0 . . ?
C77 C76 C75 119.9(6) . . ?
C77 C76 C81 120.0 . . ?
C81 C76 C75 120.0(6) . . ?
C77A C76 C75 117.1(9) . . ?
C81A C76 C75 121.5(10) . . ?
C81A C76 C77A 121.4(13) . . ?
O9 C77 C76 119.8(9) . . ?
O9 C77 C78 120.2(9) . . ?
C76 C77 C78 120.0 . . ?
C77 C78 H78 120.0 . . ?
C79 C78 C77 120.0 . . ?
C79 C78 H78 120.0 . . ?
C78 C79 C84 119.9(5) . . ?
C80 C79 C78 120.0 . . ?
C80 C79 C84 120.1(5) . . ?
C78A C79 C84 120.2(10) . . ?
C80A C79 C84 120.7(9) . . ?
C80A C79 C78A 119.1(13) . . ?
C79 C80 O10 114.9(7) . . ?
C79 C80 C81 120.0 . . ?
C81 C80 O10 125.1(7) . . ?
C76 C81 H81 120.0 . . ?
C80 C81 C76 120.0 . . ?
C80 C81 H81 120.0 . . ?
O9 C82 H82A 109.5 . . ?
O9 C82 H82B 109.5 . . ?
O9 C82 H82C 109.5 . . ?
H82A C82 H82B 109.5 . . ?
H82A C82 H82C 109.5 . . ?
H82B C82 H82C 109.5 . . ?
O10 C83 H83A 109.5 . . ?
O10 C83 H83B 109.5 . . ?
O10 C83 H83C 109.5 . . ?
H83A C83 H83B 109.5 . . ?
H83A C83 H83C 109.5 . . ?
H83B C83 H83C 109.5 . . ?
N11 C84 C79 111.9(7) . . ?
N11 C84 H84A 109.2 . . ?
N11 C84 H84B 109.2 . . ?
C79 C84 H84A 109.2 . . ?
C79 C84 H84B 109.2 . . ?
H84A C84 H84B 107.9 . . ?
N11 C85 N12 106.3(6) . . ?
N11 C85 H85A 110.5 . . ?
N11 C85 H85B 110.5 . . ?
N12 C85 H85A 110.5 . . ?
N12 C85 H85B 110.5 . . ?
H85A C85 H85B 108.7 . . ?
N11 C86 H86 113.1 . . ?
N11 C86 H86A 104.7 . . ?
N11 C86 C87 100.5(6) . . ?
N11 C86 C91 109.2(10) . . ?
N11 C86 C91A 124.4(9) . . ?
C87 C86 H86 113.1 . . ?
C87 C86 H86A 104.7 . . ?
C87 C86 C91 107.0(9) . . ?
C91 C86 H86 113.1 . . ?
C91A C86 H86A 104.7 . . ?
C91A C86 C87 116.0(9) . . ?
N12 C87 C86 100.3(6) . . ?
N12 C87 H87 113.5 . . ?
N12 C87 H87A 104.9 . . ?
N12 C87 C88 109.1(9) . . ?
N12 C87 C88A 126.9(12) . . ?
C86 C87 H87 113.5 . . ?
C86 C87 H87A 104.9 . . ?
C86 C87 C88 105.8(10) . . ?
C88 C87 H87 113.5 . . ?
C88A C87 C86 113.1(12) . . ?
C88A C87 H87A 104.9 . . ?
C87 C88 H88A 110.5 . . ?
C87 C88 H88B 110.5 . . ?
H88A C88 H88B 108.7 . . ?
C89 C88 C87 106.3(13) . . ?
C89 C88 H88A 110.5 . . ?
C89 C88 H88B 110.5 . . ?
C88 C89 H89A 107.7 . . ?
C88 C89 H89B 107.7 . . ?
C88 C89 C90 118.6(13) . . ?
H89A C89 H89B 107.1 . . ?
C90 C89 H89A 107.7 . . ?
C90 C89 H89B 107.7 . . ?
H89C C89A H89D 110.3 . . ?
C90A C89A H89C 112.8 . . ?
C90A C89A H89D 112.8 . . ?
C88A C89A H89C 112.8 . . ?
C88A C89A H89D 112.8 . . ?
C88A C89A C90A 94.6(16) . . ?
C89 C90 H90A 107.0 . . ?
C89 C90 H90B 107.0 . . ?
H90A C90 H90B 106.8 . . ?
C91 C90 C89 121.2(14) . . ?
C91 C90 H90A 107.0 . . ?
C91 C90 H90B 107.0 . . ?
C89A C90A H90C 112.6 . . ?
C89A C90A H90D 112.6 . . ?
H90C C90A H90D 110.1 . . ?
C91A C90A C89A 95.8(13) . . ?
C91A C90A H90C 112.6 . . ?
C91A C90A H90D 112.6 . . ?
C86 C91 H91A 110.1 . . ?
C86 C91 H91B 110.1 . . ?
C90 C91 C86 108.2(14) . . ?
C90 C91 H91A 110.1 . . ?
C90 C91 H91B 110.1 . . ?
H91A C91 H91B 108.4 . . ?
N12 C92 H92A 109.4 . . ?
N12 C92 H92B 109.4 . . ?
N12 C92 C93 111.4(7) . . ?
H92A C92 H92B 108.0 . . ?
C93 C92 H92A 109.4 . . ?
C93 C92 H92B 109.4 . . ?
C94 C93 C92 119.9(8) . . ?
C98 C93 C92 121.9(8) . . ?
C98 C93 C94 118.2(8) . . ?
C93 C94 O11 115.3(9) . . ?
C93 C94 C95 118.4(8) . . ?
C95 C94 O11 124.5(10) . . ?
O11A C94 C93 114.5(10) . . ?
O11A C94 C95 123.7(10) . . ?
C94 C95 H95 118.5 . . ?
C96 C95 C94 123.0(8) . . ?
C96 C95 H95 118.5 . . ?
C95 C96 C97 117.6(8) . . ?
C95 C96 C101 121.3(7) . . ?
C97 C96 C101 121.1(8) . . ?
C96 C97 O12 117.8(9) . . ?
C96 C97 C98 122.1(8) . . ?
C96 C97 O12A 114.0(11) . . ?
C98 C97 O12 117.4(10) . . ?
C98 C97 O12A 122.5(11) . . ?
C93 C98 C97 120.6(8) . . ?
C93 C98 H98 119.7 . . ?
C97 C98 H98 119.7 . . ?
O11 C99 H99A 109.5 . . ?
O11 C99 H99B 109.5 . . ?
O11 C99 H99C 109.5 . . ?
H99A C99 H99B 109.5 . . ?
H99A C99 H99C 109.5 . . ?
H99B C99 H99C 109.5 . . ?
O12 C100 H10A 109.5 . . ?
O12 C100 H10B 109.5 . . ?
O12 C100 H10C 109.5 . . ?
H10A C100 H10B 109.5 . . ?
H10A C100 H10C 109.5 . . ?
H10B C100 H10C 109.5 . . ?
N7 C101 C96 113.8(7) . . ?
N7 C101 H10D 108.8 . . ?
N7 C101 H10E 108.8 . . ?
C96 C101 H10D 108.8 . . ?
C96 C101 H10E 108.8 . . ?
H10D C101 H10E 107.7 . . ?
C94 O11A C99A 115.8(14) . . ?
O11A C99A H99D 109.5 . . ?
O11A C99A H99E 109.5 . . ?
O11A C99A H99F 109.5 . . ?
H99D C99A H99E 109.5 . . ?
H99D C99A H99F 109.5 . . ?
H99E C99A H99F 109.5 . . ?
C1A O12A C97 119.4(16) . . ?
O12A C1A H1AA 109.5 . . ?
O12A C1A H1AB 109.5 . . ?
O12A C1A H1AC 109.5 . . ?
H1AA C1A H1AB 109.5 . . ?
H1AA C1A H1AC 109.5 . . ?
H1AB C1A H1AC 109.5 . . ?
H67D C67A H67E 109.5 . . ?
H67D C67A H67F 109.5 . . ?
H67E C67A H67F 109.5 . . ?
O8A C67A H67D 109.5 . . ?
O8A C67A H67E 109.5 . . ?
O8A C67A H67F 109.5 . . ?
C18A N3A C17A 117(3) . . ?
C19A N3A C17A 116.9(19) . . ?
C19A N3A C18A 106(2) . . ?
C9A C8A H8A 124.1 . . ?
N2A C8A H8A 124.1 . . ?
N2A C8A C9A 112(3) . . ?
C11A C12A C13A 120.0 . . ?
C11A C12A C17A 120.1(11) . . ?
C13A C12A C17A 119.9(11) . . ?
C12A C11A H11A 120.0 . . ?
C10A C11A C12A 120.0 . . ?
C10A C11A H11A 120.0 . . ?
C11A C10A C9A 120.0 . . ?
O1A C10A C11A 124.7(8) . . ?
O1A C10A C9A 115.3(8) . . ?
C10A C9A C8A 119.4(10) . . ?
C14A C9A C8A 120.6(10) . . ?
C14A C9A C10A 120.0 . . ?
C9A C14A H14A 120.0 . . ?
C9A C14A C13A 120.0 . . ?
C13A C14A H14A 120.0 . . ?
C14A C13A C12A 120.0 . . ?
O2A C13A C12A 116.3(12) . . ?
O2A C13A C14A 123.7(12) . . ?
C8A N2A C0AA 118(5) . . ?
C8A N2A C3A 114(4) . . ?
C3A N2A C0AA 100(3) . . ?
N3A C17A C12A 112.5(16) . . ?
N3A C17A H17A 109.1 . . ?
N3A C17A H17B 109.1 . . ?
C12A C17A H17A 109.1 . . ?
C12A C17A H17B 109.1 . . ?
H17A C17A H17B 107.8 . . ?
N2A C0AA H0AA 110.1 . . ?
N2A C0AA H0AB 110.1 . . ?
H0AA C0AA H0AB 108.4 . . ?
N1A C0AA N2A 108(3) . . ?
N1A C0AA H0AA 110.1 . . ?
N1A C0AA H0AB 110.1 . . ?
N2A C3A H3A 108.1 . . ?
C2A C3A N2A 109(3) . . ?
C2A C3A H3A 108.1 . . ?
C2A C3A C4A 115(4) . . ?
C4A C3A N2A 108(3) . . ?
C4A C3A H3A 108.1 . . ?
C13A O2A C16A 119.2(16) . . ?
C0AA N1A C2A 103(3) . . ?
C51A N1A C0AA 115(4) . . ?
C51A N1A C2A 111(4) . . ?
C3A C2A N1A 101(3) . . ?
C3A C2A H2A 109.8 . . ?
C3A C2A C7A 110(4) . . ?
N1A C2A H2A 109.8 . . ?
C7A C2A N1A 115(3) . . ?
C7A C2A H2A 109.8 . . ?
C3A C4A H4AA 112.0 . . ?
C3A C4A H4AB 112.0 . . ?
C3A C4A C5A 99(3) . . ?
H4AA C4A H4AB 109.7 . . ?
C5A C4A H4AA 112.0 . . ?
C5A C4A H4AB 112.0 . . ?
O2A C16A H16A 109.5 . . ?
O2A C16A H16B 109.5 . . ?
O2A C16A H16C 109.5 . . ?
H16A C16A H16B 109.5 . . ?
H16A C16A H16C 109.5 . . ?
H16B C16A H16C 109.5 . . ?
N3A C18A H18A 110.4 . . ?
N3A C18A H18B 110.4 . . ?
H18A C18A H18B 108.6 . . ?
N4A C18A N3A 107(3) . . ?
N4A C18A H18A 110.4 . . ?
N4A C18A H18B 110.4 . . ?
N3A C19A H19A 108.3 . . ?
N3A C19A C20A 102.2(19) . . ?
N3A C19A C24A 118.2(19) . . ?
C20A C19A H19A 108.3 . . ?
C20A C19A C24A 111.2(19) . . ?
C24A C19A H19A 108.3 . . ?
N1A C51A H51A 109.7 . . ?
N1A C51A H51B 109.7 . . ?
N1A C51A C46A 110(3) . . ?
H51A C51A H51B 108.2 . . ?
C46A C51A H51A 109.7 . . ?
C46A C51A H51B 109.7 . . ?
C2A C7A H7AA 111.7 . . ?
C2A C7A H7AB 111.7 . . ?
C2A C7A C6A 100(3) . . ?
H7AA C7A H7AB 109.5 . . ?
C6A C7A H7AA 111.7 . . ?
C6A C7A H7AB 111.7 . . ?
C4A C5A H5AA 113.1 . . ?
C4A C5A H5AB 113.1 . . ?
C4A C5A C6A 93(3) . . ?
H5AA C5A H5AB 110.5 . . ?
C6A C5A H5AA 113.1 . . ?
C6A C5A H5AB 113.1 . . ?
C18A N4A C20A 102(3) . . ?
C18A N4A C25A 115(4) . . ?
C20A N4A C25A 124(3) . . ?
C19A C20A N4A 103(2) . . ?
C19A C20A H20A 108.3 . . ?
C19A C20A C21A 112.5(18) . . ?
N4A C20A H20A 108.3 . . ?
N4A C20A C21A 116(2) . . ?
C21A C20A H20A 108.3 . . ?
C19A C24A H24A 110.7 . . ?
C19A C24A H24B 110.7 . . ?
C19A C24A C23A 105.4(17) . . ?
H24A C24A H24B 108.8 . . ?
C23A C24A H24A 110.7 . . ?
C23A C24A H24B 110.7 . . ?
C7A C6A C5A 99(3) . . ?
C7A C6A H6AA 111.9 . . ?
C7A C6A H6AB 111.9 . . ?
C5A C6A H6AA 111.9 . . ?
C5A C6A H6AB 111.9 . . ?
H6AA C6A H6AB 109.6 . . ?
N4A C25A H25A 109.1 . . ?
N4A C25A H25B 109.1 . . ?
H25A C25A H25B 107.8 . . ?
C26A C25A N4A 112(3) . . ?
C26A C25A H25A 109.1 . . ?
C26A C25A H25B 109.1 . . ?
C20A C21A H21A 110.1 . . ?
C20A C21A H21B 110.1 . . ?
H21A C21A H21B 108.4 . . ?
C22A C21A C20A 108.1(18) . . ?
C22A C21A H21A 110.1 . . ?
C22A C21A H21B 110.1 . . ?
C24A C23A H23A 109.2 . . ?
C24A C23A H23B 109.2 . . ?
H23A C23A H23B 107.9 . . ?
C22A C23A C24A 111.9(16) . . ?
C22A C23A H23A 109.2 . . ?
C22A C23A H23B 109.2 . . ?
C21A C22A H22A 109.2 . . ?
C21A C22A H22B 109.2 . . ?
C23A C22A C21A 112.0(15) . . ?
C23A C22A H22A 109.2 . . ?
C23A C22A H22B 109.2 . . ?
H22A C22A H22B 107.9 . . ?
C50A O6A C47A 117(3) . . ?
C49A O5A C44A 118.8(19) . . ?
C44A C43A C48A 120.0 . . ?
C44A C43A C42A 119.8(9) . . ?
C48A C43A C42A 120.2(9) . . ?
O5A C44A C43A 118.1(9) . . ?
O5A C44A C45A 121.9(9) . . ?
C43A C44A C45A 120.0 . . ?
C44A C45A H45A 120.0 . . ?
C44A C45A C46A 120.0 . . ?
C46A C45A H45A 120.0 . . ?
C45A C46A C51A 115(2) . . ?
C47A C46A C51A 123(2) . . ?
C47A C46A C45A 120.0 . . ?
O6A C47A C46A 117.1(17) . . ?
O6A C47A C48A 122.8(17) . . ?
C48A C47A C46A 120.0 . . ?
C43A C48A H48A 120.0 . . ?
C47A C48A C43A 120.0 . . ?
C47A C48A H48A 120.0 . . ?
O6A C50A H50A 109.5 . . ?
O6A C50A H50B 109.5 . . ?
O6A C50A H50C 109.5 . . ?
H50A C50A H50B 109.5 . . ?
H50A C50A H50C 109.5 . . ?
H50B C50A H50C 109.5 . . ?
C27A O3A C32A 119.0(18) . . ?
O5A C49A H49A 109.5 . . ?
O5A C49A H49B 109.5 . . ?
O5A C49A H49C 109.5 . . ?
H49A C49A H49B 109.5 . . ?
H49A C49A H49C 109.5 . . ?
H49B C49A H49C 109.5 . . ?
C43A C42A H42A 109.3 . . ?
C43A C42A H42B 109.3 . . ?
H42A C42A H42B 107.9 . . ?
N6A C42A C43A 111.8(16) . . ?
N6A C42A H42A 109.3 . . ?
N6A C42A H42B 109.3 . . ?
O3A C32A H32A 109.5 . . ?
O3A C32A H32B 109.5 . . ?
O3A C32A H32C 109.5 . . ?
H32A C32A H32B 109.5 . . ?
H32A C32A H32C 109.5 . . ?
H32B C32A H32C 109.5 . . ?
C28A C29A C30A 120.0 . . ?
C28A C29A C34A 124(2) . . ?
C30A C29A C34A 116(2) . . ?
C29A C28A H28A 120.0 . . ?
C27A C28A C29A 120.0 . . ?
C27A C28A H28A 120.0 . . ?
O3A C27A C28A 120.3(15) . . ?
O3A C27A C26A 119.7(15) . . ?
C28A C27A C26A 120.0 . . ?
C27A C26A C25A 118(2) . . ?
C31A C26A C25A 121(3) . . ?
C31A C26A C27A 120.0 . . ?
C26A C31A H31A 120.0 . . ?
C30A C31A C26A 120.0 . . ?
C30A C31A H31A 120.0 . . ?
C31A C30A C29A 120.0 . . ?
O4A C30A C29A 117.6(9) . . ?
O4A C30A C31A 122.3(9) . . ?
C30A O4A C33A 116(2) . . ?
C42A N6A C35A 112.6(18) . . ?
C42A N6A C37A 113.5(18) . . ?
C37A N6A C35A 100.5(18) . . ?
C29A C34A H34A 110.2 . . ?
C29A C34A H34B 110.2 . . ?
H34A C34A H34B 108.5 . . ?
N5A C34A C29A 108(4) . . ?
N5A C34A H34A 110.2 . . ?
N5A C34A H34B 110.2 . . ?
O4A C33A H33A 109.5 . . ?
O4A C33A H33B 109.5 . . ?
O4A C33A H33C 109.5 . . ?
H33A C33A H33B 109.5 . . ?
H33A C33A H33C 109.5 . . ?
H33B C33A H33C 109.5 . . ?
N6A C35A H35A 109.4 . . ?
N6A C35A H35B 109.4 . . ?
N6A C35A N5A 111.2(19) . . ?
H35A C35A H35B 108.0 . . ?
N5A C35A H35A 109.4 . . ?
N5A C35A H35B 109.4 . . ?
N6A C37A H37A 108.6 . . ?
N6A C37A C36A 101.0(17) . . ?
N6A C37A C38A 119(2) . . ?
C36A C37A H37A 108.6 . . ?
C36A C37A C38A 110.1(18) . . ?
C38A C37A H37A 108.6 . . ?
C34A N5A C35A 108(3) . . ?
C34A N5A C36A 102(3) . . ?
C35A N5A C36A 98(2) . . ?
C37A C36A N5A 99.9(19) . . ?
C37A C36A H36A 111.8 . . ?
C37A C36A C41A 112(2) . . ?
N5A C36A H36A 111.8 . . ?
C41A C36A N5A 109(3) . . ?
C41A C36A H36A 111.8 . . ?
C37A C38A H38A 110.0 . . ?
C37A C38A H38B 110.0 . . ?
C37A C38A C39A 108.3(17) . . ?
H38A C38A H38B 108.4 . . ?
C39A C38A H38A 110.0 . . ?
C39A C38A H38B 110.0 . . ?
C36A C41A H41A 110.6 . . ?
C36A C41A H41B 110.6 . . ?
C36A C41A C40A 106(2) . . ?
H41A C41A H41B 108.7 . . ?
C40A C41A H41A 110.6 . . ?
C40A C41A H41B 110.6 . . ?
C38A C39A H39A 109.3 . . ?
C38A C39A H39B 109.3 . . ?
H39A C39A H39B 108.0 . . ?
C40A C39A C38A 111.5(15) . . ?
C40A C39A H39A 109.3 . . ?
C40A C39A H39B 109.3 . . ?
C41A C40A H40A 108.8 . . ?
C41A C40A H40B 108.8 . . ?
C39A C40A C41A 113.8(17) . . ?
C39A C40A H40A 108.8 . . ?
C39A C40A H40B 108.8 . . ?
H40A C40A H40B 107.7 . . ?
C15A O1A C10A 119.6(15) . . ?
O1A C15A H15A 109.5 . . ?
O1A C15A H15B 109.5 . . ?
O1A C15A H15C 109.5 . . ?
H15A C15A H15B 109.5 . . ?
H15A C15A H15C 109.5 . . ?
H15B C15A H15C 109.5 . . ?
C87 C88A C89A 108.6(16) . . ?
C87 C88A H88C 110.0 . . ?
C87 C88A H88D 110.0 . . ?
C89A C88A H88C 110.0 . . ?
C89A C88A H88D 110.0 . . ?
H88C C88A H88D 108.3 . . ?
C86 C91A C90A 108.6(13) . . ?
C86 C91A H91C 110.0 . . ?
C86 C91A H91D 110.0 . . ?
C90A C91A H91C 110.0 . . ?
C90A C91A H91D 110.0 . . ?
H91C C91A H91D 108.3 . . ?
C77A O9A C82A 115.6(16) . . ?
C80A O10A C83A 117.0(15) . . ?
C76 C77A C78A 117.9(15) . . ?
O9A C77A C76 115.1(14) . . ?
O9A C77A C78A 127.0(14) . . ?
C79 C78A H78A 119.7 . . ?
C77A C78A C79 120.5(16) . . ?
C77A C78A H78A 119.7 . . ?
C79 C80A C81A 120.2(15) . . ?
O10A C80A C79 117.4(14) . . ?
O10A C80A C81A 122.4(15) . . ?
C76 C81A C80A 120.9(16) . . ?
C76 C81A H81A 119.6 . . ?
C80A C81A H81A 119.6 . . ?
O9A C82A H82D 109.5 . . ?
O9A C82A H82E 109.5 . . ?
O9A C82A H82F 109.5 . . ?
H82D C82A H82E 109.5 . . ?
H82D C82A H82F 109.5 . . ?
H82E C82A H82F 109.5 . . ?
O10A C83A H83D 109.5 . . ?
O10A C83A H83E 109.5 . . ?
O10A C83A H83F 109.5 . . ?
H83D C83A H83E 109.5 . . ?
H83D C83A H83F 109.5 . . ?
H83E C83A H83F 109.5 . . ?
C61 O7A C66A 121(4) . . ?
C64 O8A C67A 118(2) . . ?
O7A C66A H66D 111.8 . . ?
O7A C66A H66E 103.0 . . ?
O7A C66A H66F 113.4 . . ?
H66D C66A H66E 109.5 . . ?
H66D C66A H66F 109.5 . . ?
H66E C66A H66F 109.5 . . ?

loop_
_geom_bond_atom_site_label_1
_geom_bond_atom_site_label_2
_geom_bond_distance
_geom_bond_site_symmetry_2
_geom_bond_publ_flag
Cl1 C102 1.67(3) . ?
C102 H10F 0.9900 . ?
C102 H10G 0.9900 . ?
C102 C103 1.41(3) . ?
C103 H10H 0.9900 . ?
C103 H10I 0.9900 . ?
C103 C104 1.49(2) . ?
C104 H10J 0.9900 . ?
C104 H10K 0.9900 . ?
C104 C105 1.50(3) . ?
C105 H10L 0.9797 . ?
C105 H10M 0.9808 . ?
C105 H10N 0.9796 . ?
Cl1A C1AA 1.75(3) . ?
C1AA H1AD 0.9900 . ?
C1AA H1AE 0.9900 . ?
C1AA C2AA 1.50(3) . ?
C2AA H2AA 0.9900 . ?
C2AA H2AB 0.9900 . ?
C2AA C3AA 1.50(2) . ?
C3AA H3AA 0.9900 . ?
C3AA H3AB 0.9900 . ?
C3AA C4AA 1.56(3) . ?
C4AA H4AC 0.9800 . ?
C4AA H4AD 0.9800 . ?
C4AA H4AE 0.9800 . ?
Cl2 C106 1.71(2) . ?
C106 H10O 0.9900 . ?
C106 H10P 0.9900 . ?
C106 C107 1.54(2) . ?
C107 H10Q 0.9900 . ?
C107 H10R 0.9900 . ?
C107 C108 1.572(19) . ?
C108 H10S 0.9900 . ?
C108 H10T 0.9900 . ?
C108 C109 1.51(2) . ?
C109 H10U 0.9800 . ?
C109 H10V 0.9800 . ?
C109 H10W 0.9800 . ?
Cl2A C5AA 1.76(3) . ?
C5AA H5AC 0.9900 . ?
C5AA H5AD 0.9900 . ?
C5AA C6AA 1.54(3) . ?
C6AA H6AC 0.9900 . ?
C6AA H6AD 0.9900 . ?
C6AA C7AA 1.523(19) . ?
C7AA H7AC 0.9900 . ?
C7AA H7AD 0.9900 . ?
C7AA C8AA 1.50(2) . ?
C8AA H8AA 0.9800 . ?
C8AA H8AB 0.9800 . ?
C8AA H8AC 0.9800 . ?
Cl3 C110 1.81(2) . ?
C110 H11B 0.9900 . ?
C110 H11C 0.9900 . ?
C110 C111 1.50(2) . ?
C111 H11D 0.9900 . ?
C111 H11E 0.9900 . ?
C111 C112 1.522(19) . ?
C112 H11F 0.9900 . ?
C112 H11G 0.9900 . ?
C112 C113 1.56(2) . ?
C113 H11H 0.9800 . ?
C113 H11I 0.9800 . ?
C113 H11J 0.9800 . ?
O1 C10 1.379(14) . ?
O1 C15 1.37(2) . ?
O2 C13 1.361(16) . ?
O2 C16 1.45(2) . ?
O3 C27 1.41(2) . ?
O3 C32 1.37(3) . ?
O4 C30 1.34(2) . ?
O4 C33 1.42(2) . ?
O5 C44 1.39(2) . ?
O5 C49 1.39(4) . ?
O6 C47 1.42(3) . ?
O6 C50 1.47(4) . ?
N1 C1 1.49(2) . ?
N1 C2 1.43(4) . ?
N1 C51 1.51(4) . ?
N2 C1 1.49(5) . ?
N2 C3 1.47(4) . ?
N2 C8 1.51(5) . ?
N3 C17 1.48(2) . ?
N3 C18 1.52(4) . ?
N3 C19 1.47(2) . ?
N4 C18 1.46(4) . ?
N4 C20 1.47(3) . ?
N4 C25 1.39(5) . ?
N5 C34 1.50(6) . ?
N5 C35 1.54(4) . ?
N5 C36 1.39(4) . ?
N6 C35 1.53(3) . ?
N6 C37 1.42(3) . ?
N6 C42 1.52(3) . ?
C1 H1A 0.9900 . ?
C1 H1B 0.9900 . ?
C2 H2 1.0000 . ?
C2 C3 1.61(4) . ?
C2 C7 1.52(3) . ?
C3 H3 1.0000 . ?
C3 C4 1.53(5) . ?
C4 H4A 0.9900 . ?
C4 H4B 0.9900 . ?
C4 C5 1.45(6) . ?
C5 H5 0.9500 . ?
C5 C6 1.28(6) . ?
C6 H6 0.9500 . ?
C6 C7 1.69(5) . ?
C7 H7A 0.9900 . ?
C7 H7B 0.9900 . ?
C8 H8B 0.9900 . ?
C8 H8C 0.9900 . ?
C8 C9 1.52(3) . ?
C12 C11 1.3900 . ?
C12 C13 1.3900 . ?
C12 C17 1.542(19) . ?
C11 H11 0.9500 . ?
C11 C10 1.3900 . ?
C10 C9 1.3900 . ?
C9 C14 1.3900 . ?
C14 H14 0.9500 . ?
C14 C13 1.3900 . ?
C15 H15D 0.9800 . ?
C15 H15E 0.9800 . ?
C15 H15F 0.9800 . ?
C16 H16D 0.9800 . ?
C16 H16E 0.9800 . ?
C16 H16F 0.9800 . ?
C17 H17C 0.9900 . ?
C17 H17D 0.9900 . ?
C18 H18C 0.9900 . ?
C18 H18D 0.9900 . ?
C19 H19 1.0000 . ?
C19 C20 1.49(3) . ?
C19 C24 1.537(18) . ?
C20 H20 1.0000 . ?
C20 C21 1.524(19) . ?
C21 H21C 0.9900 . ?
C21 H21D 0.9900 . ?
C21 C22 1.51(2) . ?
C22 H22C 0.9900 . ?
C22 H22D 0.9900 . ?
C22 C23 1.51(2) . ?
C23 H23C 0.9900 . ?
C23 H23D 0.9900 . ?
C23 C24 1.54(2) . ?
C24 H24C 0.9900 . ?
C24 H24D 0.9900 . ?
C25 H25C 0.9900 . ?
C25 H25D 0.9900 . ?
C25 C26 1.68(4) . ?
C29 C28 1.3900 . ?
C29 C30 1.3900 . ?
C29 C34 1.41(5) . ?
C28 H28 0.9500 . ?
C28 C27 1.3900 . ?
C27 C26 1.3900 . ?
C26 C31 1.3900 . ?
C31 H31 0.9500 . ?
C31 C30 1.3900 . ?
C32 H32D 0.9800 . ?
C32 H32E 0.9800 . ?
C32 H32F 0.9800 . ?
C33 H33D 0.9800 . ?
C33 H33E 0.9800 . ?
C33 H33F 0.9800 . ?
C34 H34C 0.9900 . ?
C34 H34D 0.9900 . ?
C35 H35C 0.9900 . ?
C35 H35D 0.9900 . ?
C36 H36 1.0000 . ?
C36 C37 1.49(3) . ?
C36 C41 1.53(2) . ?
C37 H37 1.0000 . ?
C37 C38 1.51(2) . ?
C38 H38C 0.9900 . ?
C38 H38D 0.9900 . ?
C38 C39 1.59(3) . ?
C39 H39C 0.9900 . ?
C39 H39D 0.9900 . ?
C39 C40 1.48(3) . ?
C40 H40C 0.9900 . ?
C40 H40D 0.9900 . ?
C40 C41 1.57(2) . ?
C41 H41C 0.9900 . ?
C41 H41D 0.9900 . ?
C42 H42C 0.9900 . ?
C42 H42D 0.9900 . ?
C42 C43 1.48(3) . ?
C43 C44 1.3900 . ?
C43 C48 1.3900 . ?
C44 C45 1.3900 . ?
C45 H45 0.9500 . ?
C45 C46 1.3900 . ?
C46 C47 1.3900 . ?
C46 C51 1.43(4) . ?
C47 C48 1.3900 . ?
C48 H48 0.9500 . ?
C49 H49D 0.9800 . ?
C49 H49E 0.9800 . ?
C49 H49F 0.9800 . ?
C50 H50D 0.9800 . ?
C50 H50E 0.9800 . ?
C50 H50F 0.9800 . ?
C51 H51C 0.9900 . ?
C51 H51D 0.9900 . ?
O7 C61 1.33(4) . ?
O7 C66 1.47(2) . ?
O8 C64 1.38(4) . ?
O8 C67 1.43(3) . ?
O9 C77 1.333(13) . ?
O9 C82 1.40(2) . ?
O10 C80 1.394(12) . ?
O10 C83 1.451(18) . ?
O11 C94 1.429(16) . ?
O11 C99 1.47(2) . ?
O12 C97 1.396(15) . ?
O12 C100 1.40(2) . ?
N7 C52 1.482(10) . ?
N7 C53 1.473(10) . ?
N7 C101 1.448(10) . ?
N8 C52 1.456(11) . ?
N8 C54 1.448(10) . ?
N8 C59 1.470(10) . ?
N9 C01Q 1.460(11) . ?
N9 C68 1.474(11) . ?
N9 C69 1.479(10) . ?
N10 C68 1.465(12) . ?
N10 C70 1.460(9) . ?
N10 C75 1.445(11) . ?
N11 C84 1.466(10) . ?
N11 C85 1.461(9) . ?
N11 C86 1.484(10) . ?
N12 C85 1.473(9) . ?
N12 C87 1.439(11) . ?
N12 C92 1.474(11) . ?
C01Q H01A 0.9900 . ?
C01Q H01B 0.9900 . ?
C01Q C63 1.549(8) . ?
C52 H52A 0.9900 . ?
C52 H52B 0.9900 . ?
C53 H53 1.0000 . ?
C53 C54 1.500(11) . ?
C53 C58 1.504(11) . ?
C54 H54 1.0000 . ?
C54 C55 1.517(12) . ?
C55 H55A 0.9900 . ?
C55 H55B 0.9900 . ?
C55 C56 1.537(13) . ?
C56 H56A 0.9900 . ?
C56 H56B 0.9900 . ?
C56 C57 1.517(15) . ?
C57 H57A 0.9900 . ?
C57 H57B 0.9900 . ?
C57 C58 1.525(14) . ?
C58 H58A 0.9900 . ?
C58 H58B 0.9900 . ?
C59 H59A 0.9900 . ?
C59 H59B 0.9900 . ?
C59 C60 1.524(9) . ?
C63 C62 1.3900 . ?
C63 C64 1.3900 . ?
C62 H62 0.9500 . ?
C62 C61 1.3900 . ?
C61 C60 1.3900 . ?
C61 O7A 1.37(4) . ?
C60 C65 1.3900 . ?
C65 H65 0.9500 . ?
C65 C64 1.3900 . ?
C64 O8A 1.40(3) . ?
C66 H66A 0.9800 . ?
C66 H66B 0.9800 . ?
C66 H66C 0.9800 . ?
C67 H67A 0.9800 . ?
C67 H67B 0.9800 . ?
C67 H67C 0.9800 . ?
C68 H68A 0.9900 . ?
C68 H68B 0.9900 . ?
C69 H69 1.0000 . ?
C69 C70 1.500(11) . ?
C69 C74 1.519(12) . ?
C70 H70 1.0000 . ?
C70 C71 1.527(11) . ?
C71 H71A 0.9900 . ?
C71 H71B 0.9900 . ?
C71 C72 1.529(13) . ?
C72 H72A 0.9900 . ?
C72 H72B 0.9900 . ?
C72 C73 1.525(14) . ?
C73 H73A 0.9900 . ?
C73 H73B 0.9900 . ?
C73 C74 1.530(12) . ?
C74 H74A 0.9900 . ?
C74 H74B 0.9900 . ?
C75 H75A 0.9900 . ?
C75 H75B 0.9900 . ?
C75 C76 1.531(10) . ?
C76 C77 1.3900 . ?
C76 C81 1.3900 . ?
C76 C77A 1.394(18) . ?
C76 C81A 1.361(19) . ?
C77 C78 1.3900 . ?
C78 H78 0.9500 . ?
C78 C79 1.3900 . ?
C79 C80 1.3900 . ?
C79 C84 1.541(9) . ?
C79 C78A 1.416(19) . ?
C79 C80A 1.373(18) . ?
C80 C81 1.3900 . ?
C81 H81 0.9500 . ?
C82 H82A 0.9800 . ?
C82 H82B 0.9800 . ?
C82 H82C 0.9800 . ?
C83 H83A 0.9800 . ?
C83 H83B 0.9800 . ?
C83 H83C 0.9800 . ?
C84 H84A 0.9900 . ?
C84 H84B 0.9900 . ?
C85 H85A 0.9900 . ?
C85 H85B 0.9900 . ?
C86 H86 1.0000 . ?
C86 H86A 1.0000 . ?
C86 C87 1.500(11) . ?
C86 C91 1.562(18) . ?
C86 C91A 1.492(18) . ?
C87 H87 1.0000 . ?
C87 H87A 1.0000 . ?
C87 C88 1.606(18) . ?
C87 C88A 1.495(19) . ?
C88 H88A 0.9900 . ?
C88 H88B 0.9900 . ?
C88 C89 1.562(17) . ?
C89 H89A 0.9900 . ?
C89 H89B 0.9900 . ?
C89 C90 1.595(17) . ?
C89A H89C 0.9900 . ?
C89A H89D 0.9900 . ?
C89A C90A 1.72(2) . ?
C89A C88A 1.56(2) . ?
C90 H90A 0.9900 . ?
C90 H90B 0.9900 . ?
C90 C91 1.540(17) . ?
C90A H90C 0.9900 . ?
C90A H90D 0.9900 . ?
C90A C91A 1.541(15) . ?
C91 H91A 0.9900 . ?
C91 H91B 0.9900 . ?
C92 H92A 0.9900 . ?
C92 H92B 0.9900 . ?
C92 C93 1.518(12) . ?
C93 C94 1.400(12) . ?
C93 C98 1.380(13) . ?
C94 C95 1.416(13) . ?
C94 O11A 1.371(15) . ?
C95 H95 0.9500 . ?
C95 C96 1.350(12) . ?
C96 C97 1.358(12) . ?
C96 C101 1.511(11) . ?
C97 C98 1.395(13) . ?
C97 O12A 1.454(17) . ?
C98 H98 0.9500 . ?
C99 H99A 0.9800 . ?
C99 H99B 0.9800 . ?
C99 H99C 0.9800 . ?
C100 H10A 0.9800 . ?
C100 H10B 0.9800 . ?
C100 H10C 0.9800 . ?
C101 H10D 0.9900 . ?
C101 H10E 0.9900 . ?
O11A C99A 1.443(19) . ?
C99A H99D 0.9800 . ?
C99A H99E 0.9800 . ?
C99A H99F 0.9800 . ?
O12A C1A 1.41(2) . ?
C1A H1AA 0.9800 . ?
C1A H1AB 0.9800 . ?
C1A H1AC 0.9800 . ?
C67A H67D 0.9800 . ?
C67A H67E 0.9800 . ?
C67A H67F 0.9800 . ?
C67A O8A 1.43(2) . ?
N3A C17A 1.48(3) . ?
N3A C18A 1.48(5) . ?
N3A C19A 1.43(3) . ?
C8A H8A 0.9500 . ?
C8A C9A 1.53(3) . ?
C8A N2A 1.45(5) . ?
C12A C11A 1.3900 . ?
C12A C13A 1.3900 . ?
C12A C17A 1.51(2) . ?
C11A H11A 0.9500 . ?
C11A C10A 1.3900 . ?
C10A C9A 1.3900 . ?
C10A O1A 1.357(15) . ?
C9A C14A 1.3900 . ?
C14A H14A 0.9500 . ?
C14A C13A 1.3900 . ?
C13A O2A 1.390(18) . ?
N2A C0AA 1.52(6) . ?
N2A C3A 1.51(5) . ?
C17A H17A 0.9900 . ?
C17A H17B 0.9900 . ?
C0AA H0AA 0.9900 . ?
C0AA H0AB 0.9900 . ?
C0AA N1A 1.44(4) . ?
C3A H3A 1.0000 . ?
C3A C2A 1.33(5) . ?
C3A C4A 1.47(5) . ?
O2A C16A 1.41(3) . ?
N1A C2A 1.55(5) . ?
N1A C51A 1.43(6) . ?
C2A H2A 1.0000 . ?
C2A C7A 1.47(4) . ?
C4A H4AA 0.9900 . ?
C4A H4AB 0.9900 . ?
C4A C5A 1.70(6) . ?
C16A H16A 0.9800 . ?
C16A H16B 0.9800 . ?
C16A H16C 0.9800 . ?
C18A H18A 0.9900 . ?
C18A H18B 0.9900 . ?
C18A N4A 1.46(5) . ?
C19A H19A 1.0000 . ?
C19A C20A 1.45(3) . ?
C19A C24A 1.541(19) . ?
C51A H51A 0.9900 . ?
C51A H51B 0.9900 . ?
C51A C46A 1.72(4) . ?
C7A H7AA 0.9900 . ?
C7A H7AB 0.9900 . ?
C7A C6A 1.56(7) . ?
C5A H5AA 0.9900 . ?
C5A H5AB 0.9900 . ?
C5A C6A 1.77(7) . ?
N4A C20A 1.50(3) . ?
N4A C25A 1.55(5) . ?
C20A H20A 1.0000 . ?
C20A C21A 1.54(2) . ?
C24A H24A 0.9900 . ?
C24A H24B 0.9900 . ?
C24A C23A 1.56(3) . ?
C6A H6AA 0.9900 . ?
C6A H6AB 0.9900 . ?
C25A H25A 0.9900 . ?
C25A H25B 0.9900 . ?
C25A C26A 1.41(5) . ?
C21A H21A 0.9900 . ?
C21A H21B 0.9900 . ?
C21A C22A 1.51(2) . ?
C23A H23A 0.9900 . ?
C23A H23B 0.9900 . ?
C23A C22A 1.50(2) . ?
C22A H22A 0.9900 . ?
C22A H22B 0.9900 . ?
O6A C47A 1.35(3) . ?
O6A C50A 1.34(5) . ?
O5A C44A 1.34(2) . ?
O5A C49A 1.31(4) . ?
C43A C44A 1.3900 . ?
C43A C48A 1.3900 . ?
C43A C42A 1.54(2) . ?
C44A C45A 1.3900 . ?
C45A H45A 0.9500 . ?
C45A C46A 1.3900 . ?
C46A C47A 1.3900 . ?
C47A C48A 1.3900 . ?
C48A H48A 0.9500 . ?
C50A H50A 0.9800 . ?
C50A H50B 0.9800 . ?
C50A H50C 0.9800 . ?
O3A C32A 1.46(2) . ?
O3A C27A 1.33(2) . ?
C49A H49A 0.9800 . ?
C49A H49B 0.9800 . ?
C49A H49C 0.9800 . ?
C42A H42A 0.9900 . ?
C42A H42B 0.9900 . ?
C42A N6A 1.45(2) . ?
C32A H32A 0.9800 . ?
C32A H32B 0.9800 . ?
C32A H32C 0.9800 . ?
C29A C28A 1.3900 . ?
C29A C30A 1.3900 . ?
C29A C34A 1.63(6) . ?
C28A H28A 0.9500 . ?
C28A C27A 1.3900 . ?
C27A C26A 1.3900 . ?
C26A C31A 1.3900 . ?
C31A H31A 0.9500 . ?
C31A C30A 1.3900 . ?
C30A O4A 1.39(3) . ?
O4A C33A 1.42(2) . ?
N6A C35A 1.46(3) . ?
N6A C37A 1.46(3) . ?
C34A H34A 0.9900 . ?
C34A H34B 0.9900 . ?
C34A N5A 1.45(6) . ?
C33A H33A 0.9800 . ?
C33A H33B 0.9800 . ?
C33A H33C 0.9800 . ?
C35A H35A 0.9900 . ?
C35A H35B 0.9900 . ?
C35A N5A 1.52(3) . ?
C37A H37A 1.0000 . ?
C37A C36A 1.50(3) . ?
C37A C38A 1.519(19) . ?
N5A C36A 1.58(5) . ?
C36A H36A 1.0000 . ?
C36A C41A 1.51(2) . ?
C38A H38A 0.9900 . ?
C38A H38B 0.9900 . ?
C38A C39A 1.59(2) . ?
C41A H41A 0.9900 . ?
C41A H41B 0.9900 . ?
C41A C40A 1.55(2) . ?
C39A H39A 0.9900 . ?
C39A H39B 0.9900 . ?
C39A C40A 1.48(3) . ?
C40A H40A 0.9900 . ?
C40A H40B 0.9900 . ?
O1A C15A 1.27(2) . ?
C15A H15A 0.9800 . ?
C15A H15B 0.9800 . ?
C15A H15C 0.9800 . ?
C88A H88C 0.9900 . ?
C88A H88D 0.9900 . ?
C91A H91C 0.9900 . ?
C91A H91D 0.9900 . ?
O9A C77A 1.386(18) . ?
O9A C82A 1.43(2) . ?
O10A C80A 1.373(18) . ?
O10A C83A 1.43(2) . ?
C77A C78A 1.408(19) . ?
C78A H78A 0.9500 . ?
C80A C81A 1.391(19) . ?
C81A H81A 0.9500 . ?
C82A H82D 0.9800 . ?
C82A H82E 0.9800 . ?
C82A H82F 0.9800 . ?
C83A H83D 0.9800 . ?
C83A H83E 0.9800 . ?
C83A H83F 0.9800 . ?
O7A C66A 1.47(2) . ?
C66A H66D 0.9800 . ?
C66A H66E 0.9798 . ?
C66A H66F 0.9801 . ?

loop_
_geom_torsion_atom_site_label_1
_geom_torsion_atom_site_label_2
_geom_torsion_atom_site_label_3
_geom_torsion_atom_site_label_4
_geom_torsion
_geom_torsion_site_symmetry_1
_geom_torsion_site_symmetry_2
_geom_torsion_site_symmetry_3
_geom_torsion_site_symmetry_4
_geom_torsion_publ_flag
Cl1 C102 C103 C104 39(6) . . . . ?
C102 C103 C104 C105 -144(5) . . . . ?
Cl1A C1AA C2AA C3AA 167(4) . . . . ?
C1AA C2AA C3AA C4AA -144(6) . . . . ?
Cl2 C106 C107 C108 80(3) . . . . ?
C106 C107 C108 C109 146(2) . . . . ?
Cl2A C5AA C6AA C7AA 87(3) . . . . ?
C5AA C6AA C7AA C8AA 158(2) . . . . ?
Cl3 C110 C111 C112 166(2) . . . . ?
C110 C111 C112 C113 -171(2) . . . . ?
O1 C10 C9 C8 3(2) . . . . ?
O1 C10 C9 C14 -174.6(14) . . . . ?
O3 C27 C26 C25 4(2) . . . . ?
O3 C27 C26 C31 176.9(14) . . . . ?
O5 C44 C45 C46 -180(2) . . . . ?
O6 C47 C48 C43 178(3) . . . . ?
N1 C2 C3 N2 -47(3) . . . . ?
N1 C2 C3 C4 -177(3) . . . . ?
N1 C2 C7 C6 -157(3) . . . . ?
N2 C3 C4 C5 -164(3) . . . . ?
N2 C8 C9 C10 157(3) . . . . ?
N2 C8 C9 C14 -25(4) . . . . ?
N3 C19 C20 N4 -48(2) . . . . ?
N3 C19 C20 C21 -170.4(17) . . . . ?
N3 C19 C24 C23 -176.9(18) . . . . ?
N4 C20 C21 C22 -171.1(19) . . . . ?
N4 C25 C26 C27 137(3) . . . . ?
N4 C25 C26 C31 -36(3) . . . . ?
N5 C36 C37 N6 -41(3) . . . . ?
N5 C36 C37 C38 -162(3) . . . . ?
N5 C36 C41 C40 179(3) . . . . ?
N6 C37 C38 C39 -174(2) . . . . ?
N6 C42 C43 C44 127(2) . . . . ?
N6 C42 C43 C48 -57(3) . . . . ?
C1 N1 C2 C3 48(3) . . . . ?
C1 N1 C2 C7 166(3) . . . . ?
C1 N1 C51 C46 -85(3) . . . . ?
C1 N2 C3 C2 27(4) . . . . ?
C1 N2 C3 C4 151(4) . . . . ?
C1 N2 C8 C9 -74(4) . . . . ?
C2 N1 C1 N2 -32(4) . . . . ?
C2 N1 C51 C46 159(3) . . . . ?
C2 C3 C4 C5 -48(4) . . . . ?
C3 N2 C1 N1 1(4) . . . . ?
C3 N2 C8 C9 169(3) . . . . ?
C3 C2 C7 C6 -44(3) . . . . ?
C3 C4 C5 C6 26(6) . . . . ?
C4 C5 C6 C7 -13(6) . . . . ?
C5 C6 C7 C2 23(4) . . . . ?
C7 C2 C3 N2 -169(3) . . . . ?
C7 C2 C3 C4 61(3) . . . . ?
C8 N2 C1 N1 -118(3) . . . . ?
C8 N2 C3 C2 143(4) . . . . ?
C8 N2 C3 C4 -93(5) . . . . ?
C8 C9 C14 C13 -178(2) . . . . ?
C12 C11 C10 O1 174.8(14) . . . . ?
C12 C11 C10 C9 0.0 . . . . ?
C11 C12 C13 O2 -177.2(14) . . . . ?
C11 C12 C13 C14 0.0 . . . . ?
C11 C12 C17 N3 -24(2) . . . . ?
C11 C10 C9 C8 178(2) . . . . ?
C11 C10 C9 C14 0.0 . . . . ?
C10 C9 C14 C13 0.0 . . . . ?
C9 C14 C13 O2 177.0(15) . . . . ?
C9 C14 C13 C12 0.0 . . . . ?
C13 C12 C11 C10 0.0 . . . . ?
C13 C12 C17 N3 158.6(14) . . . . ?
C15 O1 C10 C11 79.2(17) . . . . ?
C15 O1 C10 C9 -106.1(16) . . . . ?
C16 O2 C13 C12 171.7(16) . . . . ?
C16 O2 C13 C14 -5(2) . . . . ?
C17 N3 C18 N4 -142(2) . . . . ?
C17 N3 C19 C20 159.7(18) . . . . ?
C17 N3 C19 C24 -80(2) . . . . ?
C17 C12 C11 C10 -177.6(17) . . . . ?
C17 C12 C13 O2 0.5(17) . . . . ?
C17 C12 C13 C14 177.7(17) . . . . ?
C18 N3 C17 C12 -69(2) . . . . ?
C18 N3 C19 C20 44(2) . . . . ?
C18 N3 C19 C24 164(2) . . . . ?
C18 N4 C20 C19 32(3) . . . . ?
C18 N4 C20 C21 151(2) . . . . ?
C18 N4 C25 C26 -79(3) . . . . ?
C19 N3 C17 C12 -178.8(17) . . . . ?
C19 N3 C18 N4 -24(3) . . . . ?
C19 C20 C21 C22 -58(2) . . . . ?
C20 N4 C18 N3 -5(3) . . . . ?
C20 N4 C25 C26 167(2) . . . . ?
C20 C19 C24 C23 -61(2) . . . . ?
C20 C21 C22 C23 51(2) . . . . ?
C21 C22 C23 C24 -51(2) . . . . ?
C22 C23 C24 C19 54(2) . . . . ?
C24 C19 C20 N4 -172(2) . . . . ?
C24 C19 C20 C21 65(2) . . . . ?
C25 N4 C18 N3 -117(3) . . . . ?
C25 N4 C20 C19 145(3) . . . . ?
C25 N4 C20 C21 -96(3) . . . . ?
C25 C26 C31 C30 173.2(19) . . . . ?
C29 C28 C27 O3 -176.5(15) . . . . ?
C29 C28 C27 C26 0.0 . . . . ?
C28 C29 C30 O4 178.7(9) . . . . ?
C28 C29 C30 C31 0.0 . . . . ?
C28 C29 C34 N5 -13(4) . . . . ?
C28 C27 C26 C25 -173.1(19) . . . . ?
C28 C27 C26 C31 0.0 . . . . ?
C27 C26 C31 C30 0.0 . . . . ?
C26 C31 C30 O4 -178.6(10) . . . . ?
C26 C31 C30 C29 0.0 . . . . ?
C30 C29 C28 C27 0.0 . . . . ?
C30 C29 C34 N5 171(3) . . . . ?
C32 O3 C27 C28 0(3) . . . . ?
C32 O3 C27 C26 -176.5(19) . . . . ?
C33 O4 C30 C29 164.2(19) . . . . ?
C33 O4 C30 C31 -17(2) . . . . ?
C34 N5 C35 N6 -139(3) . . . . ?
C34 N5 C36 C37 163(3) . . . . ?
C34 N5 C36 C41 -71(4) . . . . ?
C34 C29 C28 C27 -176(2) . . . . ?
C34 C29 C30 O4 -6(3) . . . . ?
C34 C29 C30 C31 176(2) . . . . ?
C35 N5 C34 C29 -60(5) . . . . ?
C35 N5 C36 C37 25(3) . . . . ?
C35 N5 C36 C41 150(3) . . . . ?
C35 N6 C37 C36 42(3) . . . . ?
C35 N6 C37 C38 162(3) . . . . ?
C35 N6 C42 C43 -65(3) . . . . ?
C36 N5 C34 C29 165(3) . . . . ?
C36 N5 C35 N6 1(4) . . . . ?
C36 C37 C38 C39 -61(3) . . . . ?
C37 N6 C35 N5 -28(3) . . . . ?
C37 N6 C42 C43 172(2) . . . . ?
C37 C36 C41 C40 -58(3) . . . . ?
C37 C38 C39 C40 56(3) . . . . ?
C38 C39 C40 C41 -56(3) . . . . ?
C39 C40 C41 C36 55(4) . . . . ?
C41 C36 C37 N6 -173(3) . . . . ?
C41 C36 C37 C38 66(3) . . . . ?
C42 N6 C35 N5 -156(3) . . . . ?
C42 N6 C37 C36 166(2) . . . . ?
C42 N6 C37 C38 -74(3) . . . . ?
C42 C43 C44 O5 -4(2) . . . . ?
C42 C43 C44 C45 176(2) . . . . ?
C42 C43 C48 C47 -176(2) . . . . ?
C43 C44 C45 C46 0.0 . . . . ?
C44 C43 C48 C47 0.0 . . . . ?
C44 C45 C46 C47 0.0 . . . . ?
C44 C45 C46 C51 175(3) . . . . ?
C45 C46 C47 O6 -178(2) . . . . ?
C45 C46 C47 C48 0.0 . . . . ?
C45 C46 C51 N1 -13(3) . . . . ?
C46 C47 C48 C43 0.0 . . . . ?
C47 C46 C51 N1 162.7(19) . . . . ?
C48 C43 C44 O5 179.8(18) . . . . ?
C48 C43 C44 C45 0.0 . . . . ?
C49 O5 C44 C43 -143(3) . . . . ?
C49 O5 C44 C45 36(4) . . . . ?
C50 O6 C47 C46 -179(3) . . . . ?
C50 O6 C47 C48 3(4) . . . . ?
C51 N1 C1 N2 -156(3) . . . . ?
C51 N1 C2 C3 169(3) . . . . ?
C51 N1 C2 C7 -73(4) . . . . ?
C51 C46 C47 O6 6(3) . . . . ?
C51 C46 C47 C48 -176(3) . . . . ?
O7 C61 C60 C59 1.1(11) . . . . ?
O7 C61 C60 C65 -177.6(10) . . . . ?
O9 C77 C78 C79 178.4(17) . . . . ?
O10 C80 C81 C76 179.0(17) . . . . ?
O11 C94 C95 C96 -162.6(11) . . . . ?
O12 C97 C98 C93 162.7(11) . . . . ?
N7 C53 C54 N8 -42.9(8) . . . . ?
N7 C53 C54 C55 -169.3(7) . . . . ?
N7 C53 C58 C57 -175.9(7) . . . . ?
N8 C54 C55 C56 -174.7(8) . . . . ?
N8 C59 C60 C61 151.7(6) . . . . ?
N8 C59 C60 C65 -29.5(10) . . . . ?
N9 C01Q C63 C62 -33.0(8) . . . . ?
N9 C01Q C63 C64 147.4(5) . . . . ?
N9 C69 C70 N10 -45.3(8) . . . . ?
N9 C69 C70 C71 -169.4(7) . . . . ?
N9 C69 C74 C73 -175.6(8) . . . . ?
N10 C70 C71 C72 -174.9(7) . . . . ?
N10 C75 C76 C77 154.1(9) . . . . ?
N10 C75 C76 C81 -29.6(13) . . . . ?
N10 C75 C76 C77A 171.6(11) . . . . ?
N10 C75 C76 C81A -11.0(15) . . . . ?
N11 C86 C87 N12 -48.5(8) . . . . ?
N11 C86 C87 C88 -161.9(9) . . . . ?
N11 C86 C87 C88A 173.7(13) . . . . ?
N11 C86 C91 C90 -165.5(14) . . . . ?
N11 C86 C91A C90A -176.4(10) . . . . ?
N12 C87 C88 C89 -170.1(12) . . . . ?
N12 C87 C88A C89A -177.5(11) . . . . ?
N12 C92 C93 C94 158.7(8) . . . . ?
N12 C92 C93 C98 -21.6(11) . . . . ?
C01Q N9 C68 N10 -123.5(8) . . . . ?
C01Q N9 C69 C70 150.3(7) . . . . ?
C01Q N9 C69 C74 -88.5(9) . . . . ?
C01Q C63 C62 C61 -179.6(6) . . . . ?
C01Q C63 C64 O8 -1.6(18) . . . . ?
C01Q C63 C64 C65 179.6(6) . . . . ?
C01Q C63 C64 O8A -0.8(12) . . . . ?
C52 N7 C53 C54 24.9(8) . . . . ?
C52 N7 C53 C58 146.6(8) . . . . ?
C52 N7 C101 C96 -72.9(10) . . . . ?
C52 N8 C54 C53 44.9(8) . . . . ?
C52 N8 C54 C55 166.3(8) . . . . ?
C52 N8 C59 C60 -69.3(10) . . . . ?
C53 N7 C52 N8 2.2(9) . . . . ?
C53 N7 C101 C96 167.3(7) . . . . ?
C53 C54 C55 C56 -58.6(10) . . . . ?
C54 N8 C52 N7 -29.7(9) . . . . ?
C54 N8 C59 C60 175.6(7) . . . . ?
C54 C53 C58 C57 -58.8(10) . . . . ?
C54 C55 C56 C57 51.8(12) . . . . ?
C55 C56 C57 C58 -51.0(12) . . . . ?
C56 C57 C58 C53 52.3(11) . . . . ?
C58 C53 C54 N8 -168.7(7) . . . . ?
C58 C53 C54 C55 64.9(9) . . . . ?
C59 N8 C52 N7 -149.8(7) . . . . ?
C59 N8 C54 C53 163.9(8) . . . . ?
C59 N8 C54 C55 -74.8(10) . . . . ?
C59 C60 C65 C64 -178.7(7) . . . . ?
C63 C62 C61 O7 177.3(12) . . . . ?
C63 C62 C61 C60 0.0 . . . . ?
C63 C62 C61 O7A 179.4(14) . . . . ?
C63 C64 O8A C67A -102(2) . . . . ?
C62 C63 C64 O8 178.8(18) . . . . ?
C62 C63 C64 C65 0.0 . . . . ?
C62 C63 C64 O8A 179.6(12) . . . . ?
C62 C61 C60 C59 178.7(7) . . . . ?
C62 C61 C60 C65 0.0 . . . . ?
C62 C61 O7A C66A -8(4) . . . . ?
C61 C60 C65 C64 0.0 . . . . ?
C60 C61 O7A C66A 171(3) . . . . ?
C60 C65 C64 O8 -179(2) . . . . ?
C60 C65 C64 C63 0.0 . . . . ?
C60 C65 C64 O8A -179.6(11) . . . . ?
C65 C64 O8A C67A 77(2) . . . . ?
C64 C63 C62 C61 0.0 . . . . ?
C66 O7 C61 C62 13(2) . . . . ?
C66 O7 C61 C60 -170.0(16) . . . . ?
C67 O8 C64 C63 -168(2) . . . . ?
C67 O8 C64 C65 11(4) . . . . ?
C68 N9 C01Q C63 -71.4(9) . . . . ?
C68 N9 C69 C70 28.6(9) . . . . ?
C68 N9 C69 C74 149.8(8) . . . . ?
C68 N10 C70 C69 44.1(8) . . . . ?
C68 N10 C70 C71 163.5(8) . . . . ?
C68 N10 C75 C76 -79.0(10) . . . . ?
C69 N9 C01Q C63 171.1(6) . . . . ?
C69 N9 C68 N10 -1.8(10) . . . . ?
C69 C70 C71 C72 -60.3(9) . . . . ?
C70 N10 C68 N9 -26.6(9) . . . . ?
C70 N10 C75 C76 164.9(8) . . . . ?
C70 C69 C74 C73 -59.5(10) . . . . ?
C70 C71 C72 C73 54.3(11) . . . . ?
C71 C72 C73 C74 -53.1(12) . . . . ?
C72 C73 C74 C69 52.9(11) . . . . ?
C74 C69 C70 N10 -170.3(7) . . . . ?
C74 C69 C70 C71 65.6(9) . . . . ?
C75 N10 C68 N9 -149.6(7) . . . . ?
C75 N10 C70 C69 165.4(8) . . . . ?
C75 N10 C70 C71 -75.2(10) . . . . ?
C75 C76 C77 O9 -2.1(17) . . . . ?
C75 C76 C77 C78 176.3(7) . . . . ?
C75 C76 C81 C80 -176.3(7) . . . . ?
C75 C76 C77A O9A -2.9(18) . . . . ?
C75 C76 C77A C78A 176.3(13) . . . . ?
C75 C76 C81A C80A -176.7(15) . . . . ?
C76 C77 C78 C79 0.0 . . . . ?
C76 C77A C78A C79 1(2) . . . . ?
C77 C76 C81 C80 0.0 . . . . ?
C77 C78 C79 C80 0.0 . . . . ?
C77 C78 C79 C84 -180.0(6) . . . . ?
C78 C79 C80 O10 -179.1(15) . . . . ?
C78 C79 C80 C81 0.0 . . . . ?
C78 C79 C84 N11 -30.6(11) . . . . ?
C79 C80 C81 C76 0.0 . . . . ?
C79 C80A C81A C76 1(3) . . . . ?
C80 C79 C84 N11 149.4(8) . . . . ?
C81 C76 C77 O9 -178.4(17) . . . . ?
C81 C76 C77 C78 0.0 . . . . ?
C82 O9 C77 C76 104(2) . . . . ?
C82 O9 C77 C78 -74(2) . . . . ?
C83 O10 C80 C79 -179.5(16) . . . . ?
C83 O10 C80 C81 2(2) . . . . ?
C84 N11 C85 N12 -132.9(7) . . . . ?
C84 N11 C86 C87 157.5(7) . . . . ?
C84 N11 C86 C91 -90.2(11) . . . . ?
C84 N11 C86 C91A -70.6(13) . . . . ?
C84 C79 C80 O10 0.9(15) . . . . ?
C84 C79 C80 C81 180.0(6) . . . . ?
C84 C79 C78A C77A 179.7(13) . . . . ?
C84 C79 C80A O10A 1(2) . . . . ?
C84 C79 C80A C81A 179.8(14) . . . . ?
C85 N11 C84 C79 -65.0(8) . . . . ?
C85 N11 C86 C87 36.5(8) . . . . ?
C85 N11 C86 C91 148.8(10) . . . . ?
C85 N11 C86 C91A 168.4(11) . . . . ?
C85 N12 C87 C86 42.1(8) . . . . ?
C85 N12 C87 C88 152.9(11) . . . . ?
C85 N12 C87 C88A 171.5(15) . . . . ?
C85 N12 C92 C93 -72.1(9) . . . . ?
C86 N11 C84 C79 178.3(6) . . . . ?
C86 N11 C85 N12 -11.3(8) . . . . ?
C86 C87 C88 C89 -62.9(15) . . . . ?
C86 C87 C88A C89A -53(2) . . . . ?
C87 N12 C85 N11 -19.7(9) . . . . ?
C87 N12 C92 C93 169.7(7) . . . . ?
C87 C86 C91 C90 -57.5(17) . . . . ?
C87 C86 C91A C90A -50.9(16) . . . . ?
C87 C88 C89 C90 24(2) . . . . ?
C88 C89 C90 C91 -4(3) . . . . ?
C89 C90 C91 C86 19(3) . . . . ?
C89A C90A C91A C86 72.9(15) . . . . ?
C90A C89A C88A C87 75.6(18) . . . . ?
C91 C86 C87 N12 -162.5(10) . . . . ?
C91 C86 C87 C88 84.1(13) . . . . ?
C92 N12 C85 N11 -142.8(7) . . . . ?
C92 N12 C87 C86 164.9(7) . . . . ?
C92 N12 C87 C88 -84.3(12) . . . . ?
C92 N12 C87 C88A -65.7(17) . . . . ?
C92 C93 C94 O11 -17.7(14) . . . . ?
C92 C93 C94 C95 177.0(8) . . . . ?
C92 C93 C94 O11A 17.4(15) . . . . ?
C92 C93 C98 C97 -178.4(8) . . . . ?
C93 C94 C95 C96 1.3(16) . . . . ?
C93 C94 O11A C99A 162.9(18) . . . . ?
C94 C93 C98 C97 1.3(13) . . . . ?
C94 C95 C96 C97 1.5(14) . . . . ?
C94 C95 C96 C101 -176.5(9) . . . . ?
C95 C94 O11A C99A 4(2) . . . . ?
C95 C96 C97 O12 -163.9(12) . . . . ?
C95 C96 C97 C98 -2.9(13) . . . . ?
C95 C96 C97 O12A 163.7(11) . . . . ?
C95 C96 C101 N7 -36.2(12) . . . . ?
C96 C97 C98 C93 1.6(14) . . . . ?
C96 C97 O12A C1A -149.6(18) . . . . ?
C97 C96 C101 N7 145.9(8) . . . . ?
C98 C93 C94 O11 162.7(10) . . . . ?
C98 C93 C94 C95 -2.6(14) . . . . ?
C98 C93 C94 O11A -162.3(11) . . . . ?
C98 C97 O12A C1A 17(3) . . . . ?
C99 O11 C94 C93 -170.5(17) . . . . ?
C99 O11 C94 C95 -6(2) . . . . ?
C100 O12 C97 C96 176.3(17) . . . . ?
C100 O12 C97 C98 14(2) . . . . ?
C101 N7 C52 N8 -121.2(8) . . . . ?
C101 N7 C53 C54 148.8(7) . . . . ?
C101 N7 C53 C58 -89.5(9) . . . . ?
C101 C96 C97 O12 14.0(15) . . . . ?
C101 C96 C97 C98 175.0(8) . . . . ?
C101 C96 C97 O12A -18.3(14) . . . . ?
O11A C94 C95 C96 158.9(12) . . . . ?
O12A C97 C98 C93 -163.9(12) . . . . ?
N3A C18A N4A C20A -17(5) . . . . ?
N3A C18A N4A C25A -154(4) . . . . ?
N3A C19A C20A N4A -45(3) . . . . ?
N3A C19A C20A C21A -171(2) . . . . ?
N3A C19A C24A C23A -178(2) . . . . ?
C8A C9A C14A C13A 179(3) . . . . ?
C8A N2A C0AA N1A -128(4) . . . . ?
C8A N2A C3A C2A 158(5) . . . . ?
C8A N2A C3A C4A -77(6) . . . . ?
C12A C11A C10A C9A 0.0 . . . . ?
C12A C11A C10A O1A -179.9(10) . . . . ?
C12A C13A O2A C16A 177(2) . . . . ?
C11A C12A C13A C14A 0.0 . . . . ?
C11A C12A C13A O2A -177.5(18) . . . . ?
C11A C12A C17A N3A -18(2) . . . . ?
C11A C10A C9A C8A -179(3) . . . . ?
C11A C10A C9A C14A 0.0 . . . . ?
C11A C10A O1A C15A 6(2) . . . . ?
C10A C9A C14A C13A 0.0 . . . . ?
C9A C8A N2A C0AA -71(6) . . . . ?
C9A C8A N2A C3A 172(3) . . . . ?
C9A C10A O1A C15A -174(2) . . . . ?
C9A C14A C13A C12A 0.0 . . . . ?
C9A C14A C13A O2A 177(2) . . . . ?
C14A C13A O2A C16A 0(3) . . . . ?
C13A C12A C11A C10A 0.0 . . . . ?
C13A C12A C17A N3A 159.8(16) . . . . ?
N2A C8A C9A C10A 146(4) . . . . ?
N2A C8A C9A C14A -33(5) . . . . ?
N2A C0AA N1A C2A -19(5) . . . . ?
N2A C0AA N1A C51A -140(5) . . . . ?
N2A C3A C2A N1A -43(5) . . . . ?
N2A C3A C2A C7A -166(4) . . . . ?
N2A C3A C4A C5A 165(4) . . . . ?
C17A N3A C18A N4A -143(3) . . . . ?
C17A N3A C19A C20A 167(2) . . . . ?
C17A N3A C19A C24A -71(3) . . . . ?
C17A C12A C11A C10A 178.0(19) . . . . ?
C17A C12A C13A C14A -178.0(19) . . . . ?
C17A C12A C13A O2A 5(2) . . . . ?
C0AA N2A C3A C2A 31(5) . . . . ?
C0AA N2A C3A C4A 156(4) . . . . ?
C0AA N1A C2A C3A 38(5) . . . . ?
C0AA N1A C2A C7A 157(4) . . . . ?
C0AA N1A C51A C46A -66(5) . . . . ?
C3A N2A C0AA N1A -4(5) . . . . ?
C3A C2A C7A C6A -70(5) . . . . ?
C3A C4A C5A C6A 69(4) . . . . ?
N1A C2A C7A C6A 175(4) . . . . ?
N1A C51A C46A C45A -29(5) . . . . ?
N1A C51A C46A C47A 166(3) . . . . ?
C2A C3A C4A C5A -73(4) . . . . ?
C2A N1A C51A C46A 178(3) . . . . ?
C2A C7A C6A C5A 76(4) . . . . ?
C4A C3A C2A N1A -165(4) . . . . ?
C4A C3A C2A C7A 73(5) . . . . ?
C4A C5A C6A C7A -78(4) . . . . ?
C18A N3A C17A C12A -75(4) . . . . ?
C18A N3A C19A C20A 34(4) . . . . ?
C18A N3A C19A C24A 156(3) . . . . ?
C18A N4A C20A C19A 38(4) . . . . ?
C18A N4A C20A C21A 162(3) . . . . ?
C18A N4A C25A C26A -47(5) . . . . ?
C19A N3A C17A C12A 158(2) . . . . ?
C19A N3A C18A N4A -10(5) . . . . ?
C19A C20A C21A C22A -57(2) . . . . ?
C19A C24A C23A C22A 58(2) . . . . ?
C51A N1A C2A C3A 161(4) . . . . ?
C51A N1A C2A C7A -79(5) . . . . ?
C51A C46A C47A O6A -20(3) . . . . ?
C51A C46A C47A C48A 164(3) . . . . ?
N4A C20A C21A C22A -175(2) . . . . ?
N4A C25A C26A C27A 137(3) . . . . ?
N4A C25A C26A C31A -49(4) . . . . ?
C20A C19A C24A C23A -60(3) . . . . ?
C20A N4A C25A C26A -174(3) . . . . ?
C20A C21A C22A C23A 54(3) . . . . ?
C24A C19A C20A N4A -172(2) . . . . ?
C24A C19A C20A C21A 62(3) . . . . ?
C24A C23A C22A C21A -58(3) . . . . ?
C25A N4A C20A C19A 170(4) . . . . ?
C25A N4A C20A C21A -66(4) . . . . ?
C25A C26A C31A C30A -174(3) . . . . ?
O6A C47A C48A C43A -176(3) . . . . ?
O5A C44A C45A C46A 179.3(10) . . . . ?
C43A C44A C45A C46A 0.0 . . . . ?
C43A C42A N6A C35A -65(2) . . . . ?
C43A C42A N6A C37A -178.2(18) . . . . ?
C44A C43A C48A C47A 0.0 . . . . ?
C44A C43A C42A N6A 113.2(18) . . . . ?
C44A C45A C46A C51A -165(3) . . . . ?
C44A C45A C46A C47A 0.0 . . . . ?
C45A C46A C47A O6A 176(2) . . . . ?
C45A C46A C47A C48A 0.0 . . . . ?
C46A C47A C48A C43A 0.0 . . . . ?
C48A C43A C44A O5A -179.3(10) . . . . ?
C48A C43A C44A C45A 0.0 . . . . ?
C48A C43A C42A N6A -68(2) . . . . ?
C50A O6A C47A C46A 163(3) . . . . ?
C50A O6A C47A C48A -21(4) . . . . ?
O3A C27A C26A C25A -5(2) . . . . ?
O3A C27A C26A C31A -179.1(11) . . . . ?
C49A O5A C44A C43A -170(3) . . . . ?
C49A O5A C44A C45A 10(3) . . . . ?
C42A C43A C44A O5A -0.1(19) . . . . ?
C42A C43A C44A C45A 179.1(18) . . . . ?
C42A C43A C48A C47A -179.1(18) . . . . ?
C42A N6A C35A N5A -146(2) . . . . ?
C42A N6A C37A C36A 169(2) . . . . ?
C42A N6A C37A C38A -71(3) . . . . ?
C32A O3A C27A C28A 9(2) . . . . ?
C32A O3A C27A C26A -171.8(17) . . . . ?
C29A C28A C27A O3A 179.1(11) . . . . ?
C29A C28A C27A C26A 0.0 . . . . ?
C29A C30A O4A C33A -176(2) . . . . ?
C29A C34A N5A C35A -92(3) . . . . ?
C29A C34A N5A C36A 165(2) . . . . ?
C28A C29A C30A C31A 0.0 . . . . ?
C28A C29A C30A O4A -176.1(18) . . . . ?
C28A C29A C34A N5A -11(3) . . . . ?
C28A C27A C26A C25A 174(3) . . . . ?
C28A C27A C26A C31A 0.0 . . . . ?
C27A C26A C31A C30A 0.0 . . . . ?
C26A C31A C30A C29A 0.0 . . . . ?
C26A C31A C30A O4A 175.9(19) . . . . ?
C31A C30A O4A C33A 8(3) . . . . ?
C30A C29A C28A C27A 0.0 . . . . ?
C30A C29A C34A N5A 170(2) . . . . ?
N6A C35A N5A C34A -113(3) . . . . ?
N6A C35A N5A C36A -7(3) . . . . ?
N6A C37A C36A N5A -54(3) . . . . ?
N6A C37A C36A C41A -169(3) . . . . ?
N6A C37A C38A C39A -173(2) . . . . ?
C34A C29A C28A C27A -178(2) . . . . ?
C34A C29A C30A C31A 178(2) . . . . ?
C34A C29A C30A O4A 2(2) . . . . ?
C34A N5A C36A C37A 146(2) . . . . ?
C34A N5A C36A C41A -96(3) . . . . ?
C35A N6A C37A C36A 48(2) . . . . ?
C35A N6A C37A C38A 169(2) . . . . ?
C35A N5A C36A C37A 36(3) . . . . ?
C35A N5A C36A C41A 153(2) . . . . ?
C37A N6A C35A N5A -25(3) . . . . ?
C37A C36A C41A C40A -61(3) . . . . ?
C37A C38A C39A C40A 53(2) . . . . ?
N5A C36A C41A C40A -170(3) . . . . ?
C36A C37A C38A C39A -57(2) . . . . ?
C36A C41A C40A C39A 57(3) . . . . ?
C38A C37A C36A N5A 179(3) . . . . ?
C38A C37A C36A C41A 64(3) . . . . ?
C38A C39A C40A C41A -55(3) . . . . ?
O1A C10A C9A C8A 0(3) . . . . ?
O1A C10A C9A C14A 179.9(9) . . . . ?
C88A C89A C90A C91A -83.8(15) . . . . ?
C91A C86 C87 N12 174.6(9) . . . . ?
C91A C86 C87 C88A 36.8(17) . . . . ?
O9A C77A C78A C79 179.7(14) . . . . ?
O10A C80A C81A C76 179.7(17) . . . . ?
C77A C76 C81A C80A 1(2) . . . . ?
C78A C79 C84 N11 -48.7(12) . . . . ?
C78A C79 C80A O10A 179.8(15) . . . . ?
C78A C79 C80A C81A -1(2) . . . . ?
C80A C79 C84 N11 130.5(12) . . . . ?
C80A C79 C78A C77A 0(2) . . . . ?
C81A C76 C77A O9A 179.7(13) . . . . ?
C81A C76 C77A C78A -1(2) . . . . ?
C82A O9A C77A C76 166(2) . . . . ?
C82A O9A C77A C78A -14(3) . . . . ?
C83A O10A C80A C79 170(2) . . . . ?
C83A O10A C80A C81A -9(3) . . . . ?
O7A C61 C60 C59 -0.7(15) . . . . ?
O7A C61 C60 C65 -179.4(14) . . . . ?

loop_
_smtbx_masks_void_nr
_smtbx_masks_void_average_x
_smtbx_masks_void_average_y
_smtbx_masks_void_average_z
_smtbx_masks_void_volume
_smtbx_masks_void_count_electrons
_smtbx_masks_void_content
1 0.463 0.503 0.660 12.8 3.7 ?
2 0.537 0.003 0.340 12.8 3.7 ?
